data_4106259
loop_
_publ_author_name
'Yann Sarazin'
'Bo Liu'
'Thierry Roisnel'
'Laurent Maron'
'Jean-Fran\,cois Carpentier'

_publ_section_title
;
 Discrete, Solvent-Free Alkaline-Earth Metal Cations: Metal...Fluorine
 Interactions and ROP Catalytic Activity
;
_journal_name_full 'Journal of the American Chemical Society'
_journal_page_first 9069
_journal_page_last 9087
_journal_paper_doi 10.1021/ja2024977
_journal_volume 133
_journal_year 2011
_chemical_compound_source 'synthesis as described'
_chemical_formula_moiety
;
C30 H50 Ba2 F12 N2 O11, C28 H44 Ba2 F12 N2 O10, 4(C36 H2 B2 F30 N), 3(C H2 Cl2)
;
_chemical_formula_sum 'C205 H108 B8 Ba4 Cl6 F144 N8 O21'
_chemical_formula_weight 6603.53
_chemical_name_systematic
;
 ?
;
_space_group_IT_number 2
_symmetry_cell_setting triclinic
_symmetry_Int_Tables_number 2
_symmetry_space_group_name_Hall '-P 1'
_symmetry_space_group_name_H-M 'P -1'
_atom_sites_solution_primary direct
_atom_sites_solution_secondary difmap
_audit_conform_dict_location ftp://ftp.iucr.org/pub/cif_core.dic
_audit_conform_dict_name cif_core.dic
_audit_conform_dict_version 2.3
_audit_creation_date 2010-12-02T16:36:00-00:00
_audit_creation_method 'WinGX routine CIF_UPDATE'
_cell_angle_alpha 100.694(2)
_cell_angle_beta 94.116(2)
_cell_angle_gamma 114.5850(10)
_cell_formula_units_Z 2
_cell_length_a 16.9523(5)
_cell_length_b 19.1265(6)
_cell_length_c 41.6284(14)
_cell_measurement_reflns_used 9039
_cell_measurement_temperature 150(2)
_cell_measurement_theta_max 27.48
_cell_measurement_theta_min 2.16
_cell_measurement_wavelength 0.71073
_cell_volume 11891.9(7)
_computing_cell_refinement 'Bruker SMART (Bruker, 2002)'
_computing_data_collection 'Bruker SAINT (Bruker, 2002)'
_computing_data_reduction 'Bruker SAINT (Bruker, 2002)'
_computing_molecular_graphics 'Ortep-3 for Windows (Farrugia, 1997)'
_computing_publication_material
;
           WinGX publication routines (Farrugia, 1999),
           CRYSCAL (T. Roisnel, local program)
;
_computing_structure_refinement 'SHELXL-97 (Sheldrick, 1997)'
_computing_structure_solution 'SIR97 (Altomare et al., 1999))'
_diffrn_ambient_temperature 150(2)
_diffrn_detector 'CCD plate'
_diffrn_measured_fraction_theta_full 0.992
_diffrn_measured_fraction_theta_max 0.992
_diffrn_measurement_device_type 'APEXII, Bruker-AXS'
_diffrn_measurement_method 'CCD rotation images, thin slices'
_diffrn_radiation_monochromator graphite
_diffrn_radiation_probe x-ray
_diffrn_radiation_type MoK\a
_diffrn_radiation_wavelength 0.71073
_diffrn_reflns_av_R_equivalents 0.0354
_diffrn_reflns_av_unetI/netI 0.039
_diffrn_reflns_limit_h_max 22
_diffrn_reflns_limit_h_min -21
_diffrn_reflns_limit_k_max 24
_diffrn_reflns_limit_k_min -24
_diffrn_reflns_limit_l_max 54
_diffrn_reflns_limit_l_min -54
_diffrn_reflns_number 151891
_diffrn_reflns_theta_full 27.48
_diffrn_reflns_theta_max 27.48
_diffrn_reflns_theta_min 2.92
_exptl_absorpt_coefficient_mu 0.898
_exptl_absorpt_correction_T_max 0.828
_exptl_absorpt_correction_T_min 0.664
_exptl_absorpt_correction_type multi-scan
_exptl_absorpt_process_details
;
  [Sheldrick, G.M. (2002). SADABS Bruker AXS Inc., Madison, Wisconsin, USA]
;
_exptl_crystal_colour colourless
_exptl_crystal_density_diffrn 1.844
_exptl_crystal_description prism
_exptl_crystal_F_000 6448
_exptl_crystal_size_max 0.34
_exptl_crystal_size_mid 0.25
_exptl_crystal_size_min 0.21
_platon_squeeze_details
;
;
_refine_diff_density_max 2.364
_refine_diff_density_min -1.465
_refine_diff_density_rms 0.095
_refine_ls_extinction_method none
_refine_ls_goodness_of_fit_ref 1.058
_refine_ls_matrix_type full
_refine_ls_number_parameters 3544
_refine_ls_number_reflns 54110
_refine_ls_number_restraints 6
_refine_ls_restrained_S_all 1.058
_refine_ls_R_factor_all 0.0594
_refine_ls_R_factor_gt 0.049
_refine_ls_shift/su_max 0.013
_refine_ls_shift/su_mean 0
_refine_ls_structure_factor_coef Fsqd
_refine_ls_weighting_details 'calc w=1/[\s^2^(Fo^2^)+(0.0357P)^2^+38.1298P] where P=(Fo^2^+2Fc^2^)/3'
_refine_ls_weighting_scheme calc
_refine_ls_wR_factor_gt 0.114
_refine_ls_wR_factor_ref 0.1185
_reflns_number_gt 45706
_reflns_number_total 54110
_reflns_threshold_expression >2sigma(I)
_cod_data_source_file ja2024977_si_001_9.cif
_cod_data_source_block 17
_cod_original_cell_volume 11891.9(6)
_cod_database_code 4106259

loop_
_symmetry_equiv_pos_as_xyz
'x, y, z'
'-x, -y, -z'

loop_
_atom_site_label
_atom_site_type_symbol
_atom_site_fract_x
_atom_site_fract_y
_atom_site_fract_z
_atom_site_U_iso_or_equiv
_atom_site_adp_type
_atom_site_occupancy
_atom_site_symmetry_multiplicity
_atom_site_calc_flag
_atom_site_refinement_flags
_atom_site_disorder_assembly
_atom_site_disorder_group
Ba1 Ba 0.448422(14) 0.435827(12) 0.141569(5) 0.02334(5) Uani 1 1 d . . .
N1 N 0.4467(3) 0.5223(2) 0.09030(10) 0.0447(9) Uani 1 1 d . . .
C2 C 0.3508(3) 0.4950(3) 0.07883(14) 0.0554(14) Uani 1 1 d . . .
H2A H 0.3237 0.4374 0.0689 0.066 Uiso 1 1 calc R . .
H2B H 0.3441 0.5215 0.0612 0.066 Uiso 1 1 calc R . .
C3 C 0.3012(4) 0.5111(3) 0.10576(17) 0.0716(19) Uani 1 1 d . . .
H3A H 0.3235 0.569 0.1143 0.086 Uiso 1 1 calc R . .
H3B H 0.238 0.4891 0.0965 0.086 Uiso 1 1 calc R . .
O4 O 0.3113(2) 0.4767(2) 0.13208(9) 0.0577(10) Uani 1 1 d . . .
C5 C 0.2780(4) 0.5041(3) 0.16063(16) 0.0631(16) Uani 1 1 d . . .
H5A H 0.218 0.498 0.1538 0.076 Uiso 1 1 calc R . .
H5B H 0.3166 0.5607 0.1709 0.076 Uiso 1 1 calc R . .
C6 C 0.2769(4) 0.4562(4) 0.18418(18) 0.0737(18) Uani 1 1 d . . .
H6A H 0.2508 0.4715 0.2032 0.088 Uiso 1 1 calc R . .
H6B H 0.2386 0.3999 0.1734 0.088 Uiso 1 1 calc R . .
O7 O 0.3617(2) 0.4642(2) 0.19629(10) 0.0585(9) Uani 1 1 d . . .
C8 C 0.4137(4) 0.5326(3) 0.22341(13) 0.0558(13) Uani 1 1 d . . .
H8A H 0.3819 0.5311 0.2425 0.067 Uiso 1 1 calc R . .
H8B H 0.4245 0.582 0.2163 0.067 Uiso 1 1 calc R . .
C9 C 0.4992(4) 0.5301(3) 0.23308(13) 0.0585(14) Uani 1 1 d . . .
H9A H 0.5346 0.5745 0.2524 0.07 Uiso 1 1 calc R . .
H9B H 0.4876 0.48 0.2396 0.07 Uiso 1 1 calc R . .
O10 O 0.5470(2) 0.53584(18) 0.20625(8) 0.0477(8) Uani 1 1 d . . .
C11 C 0.6106(4) 0.6141(3) 0.20852(13) 0.0550(14) Uani 1 1 d . . .
H11A H 0.6613 0.6285 0.2259 0.066 Uiso 1 1 calc R . .
H11B H 0.5848 0.6517 0.2144 0.066 Uiso 1 1 calc R . .
C12 C 0.6407(3) 0.6182(3) 0.17515(14) 0.0539(13) Uani 1 1 d . . .
H12A H 0.6851 0.6724 0.1758 0.065 Uiso 1 1 calc R . .
H12B H 0.6673 0.5812 0.1693 0.065 Uiso 1 1 calc R . .
O13 O 0.5647(2) 0.59672(19) 0.15134(8) 0.0475(8) Uani 1 1 d . . .
C14 C 0.5809(4) 0.6334(3) 0.12399(13) 0.0554(14) Uani 1 1 d . . .
H14A H 0.6185 0.6161 0.1107 0.067 Uiso 1 1 calc R . .
H14B H 0.6112 0.6917 0.132 0.067 Uiso 1 1 calc R . .
C15 C 0.4907(4) 0.6078(2) 0.10286(13) 0.0516(13) Uani 1 1 d . . .
H15A H 0.4536 0.625 0.1165 0.062 Uiso 1 1 calc R . .
H15B H 0.4989 0.6336 0.084 0.062 Uiso 1 1 calc R . .
O21 O 0.42491(16) 0.36937(14) 0.07713(6) 0.0235(5) Uani 1 1 d . . .
C22 C 0.4823(3) 0.4144(2) 0.05946(9) 0.0291(8) Uani 1 1 d . . .
C23 C 0.4549(3) 0.3699(2) 0.02242(10) 0.0346(9) Uani 1 1 d . . .
F24 F 0.37602(19) 0.36303(16) 0.01037(6) 0.0486(7) Uani 1 1 d . . .
F25 F 0.44686(16) 0.29544(13) 0.01816(5) 0.0356(5) Uani 1 1 d . . .
F26 F 0.5111(2) 0.40477(16) 0.00302(6) 0.0537(7) Uani 1 1 d . . .
C27 C 0.5746(3) 0.4240(3) 0.07205(10) 0.0392(10) Uani 1 1 d . . .
F28 F 0.63841(18) 0.46515(19) 0.05685(7) 0.0639(9) Uani 1 1 d . . .
F29 F 0.59739(16) 0.46441(17) 0.10462(6) 0.0476(7) Uani 1 1 d . . .
F30 F 0.57716(17) 0.35497(17) 0.07118(7) 0.0472(6) Uani 1 1 d . . .
C31 C 0.4864(4) 0.4984(2) 0.06164(10) 0.0445(11) Uani 1 1 d . . .
H31A H 0.5485 0.5376 0.0642 0.053 Uiso 1 1 calc R . .
H31B H 0.4544 0.4984 0.0408 0.053 Uiso 1 1 calc R . .
Ba2 Ba 0.384694(13) 0.218763(11) 0.076272(5) 0.01898(4) Uani 1 1 d . . .
N51 N 0.33434(19) 0.15130(16) 0.13508(7) 0.0212(6) Uani 1 1 d . . .
C52 C 0.1953(3) 0.2606(2) 0.06427(10) 0.0338(9) Uani 1 1 d . . .
H52A H 0.1389 0.2543 0.0526 0.041 Uiso 1 1 calc R . .
H52B H 0.242 0.3126 0.0634 0.041 Uiso 1 1 calc R . .
C53 C 0.1886(3) 0.2558(2) 0.09980(10) 0.0327(9) Uani 1 1 d . . .
H53A H 0.1693 0.2952 0.1107 0.039 Uiso 1 1 calc R . .
H53B H 0.1445 0.2025 0.1005 0.039 Uiso 1 1 calc R . .
O54 O 0.27307(16) 0.27134(15) 0.11705(6) 0.0258(5) Uani 1 1 d . . .
C55 C 0.2642(2) 0.2437(2) 0.14724(9) 0.0269(7) Uani 1 1 d . . .
H55A H 0.2124 0.2466 0.1558 0.032 Uiso 1 1 calc R . .
H55B H 0.317 0.2791 0.1641 0.032 Uiso 1 1 calc R . .
C56 C 0.2536(2) 0.1596(2) 0.14203(10) 0.0277(8) Uani 1 1 d . . .
H56A H 0.2365 0.1403 0.1621 0.033 Uiso 1 1 calc R . .
H56B H 0.2053 0.1255 0.1233 0.033 Uiso 1 1 calc R . .
O57 O 0.21586(17) 0.19837(16) 0.04877(6) 0.0296(6) Uani 1 1 d . . .
C58 C 0.3147(2) 0.0657(2) 0.12658(9) 0.0246(7) Uani 1 1 d . . .
H58A H 0.2855 0.041 0.1441 0.03 Uiso 1 1 calc R . .
H58B H 0.3709 0.0614 0.1267 0.03 Uiso 1 1 calc R . .
C59 C 0.2570(2) 0.0196(2) 0.09345(9) 0.0271(8) Uani 1 1 d . . .
H59A H 0.2461 -0.0366 0.0898 0.032 Uiso 1 1 calc R . .
H59B H 0.1996 0.0217 0.0931 0.032 Uiso 1 1 calc R . .
O60 O 0.29915(17) 0.05235(14) 0.06761(6) 0.0273(5) Uani 1 1 d . . .
C61 C 0.2544(3) -0.0001(2) 0.03570(10) 0.0367(9) Uani 1 1 d . . .
H61A H 0.191 -0.0129 0.0331 0.044 Uiso 1 1 calc R . .
H61B H 0.2603 -0.05 0.0336 0.044 Uiso 1 1 calc R . .
C62 C 0.2953(3) 0.0412(2) 0.00942(10) 0.0333(9) Uani 1 1 d . . .
H62A H 0.3574 0.05 0.0112 0.04 Uiso 1 1 calc R . .
H62B H 0.264 0.0067 -0.0127 0.04 Uiso 1 1 calc R . .
O63 O 0.29162(17) 0.11579(15) 0.01256(6) 0.0272(5) Uani 1 1 d . . .
C64 C 0.2029(3) 0.1844(3) 0.01318(10) 0.0349(9) Uani 1 1 d . . .
H64A H 0.2494 0.2281 0.0062 0.042 Uiso 1 1 calc R . .
H64B H 0.1451 0.1812 0.0048 0.042 Uiso 1 1 calc R . .
C65 C 0.2067(3) 0.1080(2) -0.00035(10) 0.0327(8) Uani 1 1 d . . .
H65A H 0.1598 0.0641 0.0064 0.039 Uiso 1 1 calc R . .
H65B H 0.1979 0.0962 -0.0249 0.039 Uiso 1 1 calc R . .
O71 O 0.46141(15) 0.30428(13) 0.13816(6) 0.0211(5) Uani 1 1 d . . .
C72 C 0.4845(2) 0.2662(2) 0.15896(9) 0.0225(7) Uani 1 1 d . . .
C73 C 0.5277(3) 0.3235(2) 0.19340(9) 0.0282(8) Uani 1 1 d . . .
F74 F 0.47305(16) 0.35496(14) 0.20401(6) 0.0358(5) Uani 1 1 d . . .
F75 F 0.60337(16) 0.38439(14) 0.19315(6) 0.0418(6) Uani 1 1 d . . .
F76 F 0.54229(18) 0.28860(15) 0.21660(6) 0.0426(6) Uani 1 1 d . . .
C77 C 0.5515(2) 0.2394(2) 0.14478(9) 0.0262(7) Uani 1 1 d . . .
F78 F 0.58475(16) 0.20724(14) 0.16443(6) 0.0380(5) Uani 1 1 d . . .
F79 F 0.50978(14) 0.18215(13) 0.11603(5) 0.0306(5) Uani 1 1 d . . .
F80 F 0.61836(15) 0.29671(14) 0.13649(7) 0.0394(6) Uani 1 1 d . . .
C81 C 0.4048(2) 0.1928(2) 0.16470(9) 0.0246(7) Uani 1 1 d . . .
H81A H 0.4261 0.1551 0.1707 0.03 Uiso 1 1 calc R . .
H81B H 0.3798 0.2103 0.1836 0.03 Uiso 1 1 calc R . .
C97 C 0.6346(4) 0.1688(5) 0.05684(15) 0.076(2) Uani 1 1 d . . .
H97A H 0.6587 0.1305 0.0575 0.113 Uiso 1 1 calc R . .
H97B H 0.6416 0.1995 0.0794 0.113 Uiso 1 1 calc R . .
H97C H 0.666 0.2047 0.0432 0.113 Uiso 1 1 calc R . .
C98 C 0.5399(4) 0.1262(3) 0.04234(13) 0.0527(13) Uani 1 1 d . . .
H98A H 0.5328 0.0947 0.0197 0.063 Uiso 1 1 calc R . .
H98B H 0.5085 0.0891 0.0559 0.063 Uiso 1 1 calc R . .
O99 O 0.5014(2) 0.18012(19) 0.04097(8) 0.0397(7) Uani 1 1 d . . .
H99 H 0.5273 0.2111 0.0292 0.06 Uiso 1 1 calc R . .
Ba11 Ba 0.769067(13) 0.142877(12) 0.427711(6) 0.02451(5) Uani 1 1 d . . .
N101 N 0.9721(2) 0.4379(2) 0.40894(9) 0.0376(8) Uani 1 1 d . . .
C102 C 0.9454(3) 0.4670(3) 0.38112(11) 0.0393(10) Uani 1 1 d . . .
H10A H 0.9945 0.4864 0.3686 0.047 Uiso 1 1 calc R . .
H10B H 0.9316 0.5115 0.3901 0.047 Uiso 1 1 calc R . .
C103 C 0.8643(4) 0.3995(3) 0.35795(13) 0.0549(13) Uani 1 1 d . . .
H10C H 0.8186 0.3734 0.3709 0.066 Uiso 1 1 calc R . .
H10D H 0.8393 0.4203 0.342 0.066 Uiso 1 1 calc R . .
O104 O 0.8927(2) 0.3443(2) 0.34076(8) 0.0520(8) Uani 1 1 d . . .
C105 C 0.8281(4) 0.2833(4) 0.31471(15) 0.0632(15) Uani 1 1 d . . .
H10E H 0.7966 0.3057 0.302 0.076 Uiso 1 1 calc R . .
H10F H 0.7847 0.2424 0.324 0.076 Uiso 1 1 calc R . .
C106 C 0.8739(4) 0.2476(4) 0.29248(13) 0.0673(17) Uani 1 1 d . . .
H10G H 0.8306 0.2052 0.274 0.081 Uiso 1 1 calc R . .
H10H H 0.917 0.2884 0.283 0.081 Uiso 1 1 calc R . .
O107 O 0.9188(2) 0.2150(2) 0.31213(9) 0.0575(9) Uani 1 1 d . . .
C108 C 0.9867(4) 0.2008(3) 0.29732(16) 0.0688(18) Uani 1 1 d . . .
H10I H 0.9668 0.1803 0.2731 0.083 Uiso 1 1 calc R . .
H10J H 0.9958 0.1596 0.3062 0.083 Uiso 1 1 calc R . .
C109 C 1.0724(4) 0.2733(4) 0.30369(14) 0.0696(17) Uani 1 1 d . . .
H10K H 1.1184 0.2588 0.2957 0.084 Uiso 1 1 calc R . .
H10L H 1.0668 0.3111 0.2915 0.084 Uiso 1 1 calc R . .
O110 O 1.0969(2) 0.3089(2) 0.33775(8) 0.0486(8) Uani 1 1 d . . .
C111 C 1.1737(3) 0.3787(3) 0.34709(14) 0.0566(13) Uani 1 1 d . . .
H11C H 1.1657 0.4211 0.3389 0.068 Uiso 1 1 calc R . .
H11D H 1.2224 0.3713 0.3376 0.068 Uiso 1 1 calc R . .
C112 C 1.1951(3) 0.4013(3) 0.38484(14) 0.0538(13) Uani 1 1 d . . .
H11E H 1.2044 0.359 0.3927 0.065 Uiso 1 1 calc R . .
H11F H 1.2504 0.4507 0.3921 0.065 Uiso 1 1 calc R . .
O113 O 1.1262(2) 0.41258(18) 0.39959(9) 0.0454(8) Uani 1 1 d . . .
C114 C 1.1326(3) 0.4908(3) 0.40426(15) 0.0517(13) Uani 1 1 d . . .
H11G H 1.1218 0.5021 0.3825 0.062 Uiso 1 1 calc R . .
H11H H 1.1923 0.5301 0.4157 0.062 Uiso 1 1 calc R . .
C115 C 1.0648(3) 0.4962(3) 0.42489(13) 0.0453(11) Uani 1 1 d . . .
H11I H 1.0778 0.4865 0.4468 0.054 Uiso 1 1 calc R . .
H11J H 1.0693 0.5505 0.4287 0.054 Uiso 1 1 calc R . .
O121 O 0.85545(16) 0.28699(14) 0.42056(6) 0.0254(5) Uani 1 1 d . . .
C122 C 0.8832(2) 0.3538(2) 0.44511(9) 0.0218(7) Uani 1 1 d . . .
C123 C 0.8080(3) 0.3498(2) 0.46480(10) 0.0311(8) Uani 1 1 d . . .
F124 F 0.74208(15) 0.35245(16) 0.44600(7) 0.0457(6) Uani 1 1 d . . .
F125 F 0.83277(16) 0.40855(14) 0.49192(6) 0.0416(6) Uani 1 1 d . . .
F126 F 0.77148(18) 0.28168(14) 0.47465(6) 0.0442(6) Uani 1 1 d . . .
C127 C 0.9578(3) 0.3561(2) 0.46935(10) 0.0350(9) Uani 1 1 d . . .
F128 F 0.9305(2) 0.29250(17) 0.48281(7) 0.0528(7) Uani 1 1 d . . .
F129 F 0.99629(18) 0.42129(17) 0.49409(7) 0.0549(8) Uani 1 1 d . . .
F130 F 1.02117(16) 0.35267(16) 0.45258(7) 0.0473(7) Uani 1 1 d . . .
C131 C 0.9121(2) 0.4308(2) 0.43289(10) 0.0287(8) Uani 1 1 d . . .
H13A H 0.8591 0.4333 0.4226 0.034 Uiso 1 1 calc R . .
H13B H 0.9411 0.4765 0.4523 0.034 Uiso 1 1 calc R . .
Ba12 Ba 0.970155(15) 0.282757(12) 0.380938(6) 0.02664(5) Uani 1 1 d . . .
N151 N 0.7911(2) -0.00489(18) 0.41032(10) 0.0345(8) Uani 1 1 d . . .
C152 C 0.7185(3) -0.0607(2) 0.38305(12) 0.0388(10) Uani 1 1 d . . .
H15C H 0.6643 -0.0853 0.3925 0.047 Uiso 1 1 calc R . .
H15D H 0.7334 -0.1034 0.3725 0.047 Uiso 1 1 calc R . .
C153 C 0.7006(3) -0.0218(3) 0.35710(11) 0.0412(10) Uani 1 1 d . . .
H15E H 0.7557 0.0085 0.3492 0.049 Uiso 1 1 calc R . .
H15F H 0.6581 -0.0623 0.3379 0.049 Uiso 1 1 calc R . .
O154 O 0.66509(18) 0.03028(17) 0.37209(6) 0.0330(6) Uani 1 1 d . . .
C155 C 0.6378(3) 0.0667(3) 0.34951(10) 0.0415(10) Uani 1 1 d . . .
H15G H 0.607 0.0277 0.3282 0.05 Uiso 1 1 calc R . .
H15H H 0.6896 0.1109 0.3452 0.05 Uiso 1 1 calc R . .
C156 C 0.5776(3) 0.0967(3) 0.36475(10) 0.0390(10) Uani 1 1 d . . .
H15I H 0.557 0.1221 0.3496 0.047 Uiso 1 1 calc R . .
H15J H 0.5257 0.0523 0.3689 0.047 Uiso 1 1 calc R . .
O157 O 0.62457(17) 0.15274(15) 0.39522(7) 0.0299(6) Uani 1 1 d . . .
C158 C 0.5683(2) 0.1667(2) 0.41724(10) 0.0312(8) Uani 1 1 d . . .
H15K H 0.5176 0.1677 0.4043 0.037 Uiso 1 1 calc R . .
H15L H 0.6012 0.2189 0.433 0.037 Uiso 1 1 calc R . .
C159 C 0.5354(2) 0.1030(2) 0.43612(10) 0.0314(8) Uani 1 1 d . . .
H15M H 0.4991 0.1144 0.452 0.038 Uiso 1 1 calc R . .
H15N H 0.4987 0.051 0.4206 0.038 Uiso 1 1 calc R . .
O160 O 0.61012(17) 0.10156(15) 0.45334(7) 0.0295(6) Uani 1 1 d . . .
C161 C 0.5888(3) 0.0475(2) 0.47425(10) 0.0355(9) Uani 1 1 d . . .
H16A H 0.5558 -0.0074 0.4608 0.043 Uiso 1 1 calc R . .
H16B H 0.5515 0.0584 0.4898 0.043 Uiso 1 1 calc R . .
C162 C 0.6726(3) 0.0575(3) 0.49308(10) 0.0410(10) Uani 1 1 d . . .
H16C H 0.7019 0.1112 0.508 0.049 Uiso 1 1 calc R . .
H16D H 0.6587 0.0188 0.5071 0.049 Uiso 1 1 calc R . .
O163 O 0.73250(19) 0.04688(16) 0.47189(7) 0.0360(6) Uani 1 1 d . . .
C164 C 0.7119(3) -0.0345(2) 0.45833(12) 0.0394(10) Uani 1 1 d . . .
H16E H 0.6551 -0.0603 0.4429 0.047 Uiso 1 1 calc R . .
H16F H 0.7063 -0.0625 0.4764 0.047 Uiso 1 1 calc R . .
C165 C 0.7841(3) -0.0393(3) 0.43996(13) 0.0432(11) Uani 1 1 d . . .
H16G H 0.841 -0.0108 0.4553 0.052 Uiso 1 1 calc R . .
H16H H 0.7727 -0.0954 0.4328 0.052 Uiso 1 1 calc R . .
O171 O 0.89462(17) 0.14187(15) 0.39385(8) 0.0336(6) Uani 1 1 d . . .
C172 C 0.9378(2) 0.0996(2) 0.40241(12) 0.0367(10) Uani 1 1 d . . .
C173 C 1.0031(3) 0.1006(3) 0.37793(18) 0.0566(16) Uani 1 1 d . . .
F174 F 1.05425(19) 0.06577(18) 0.38581(11) 0.0756(11) Uani 1 1 d . . .
F175 F 0.9614(2) 0.06500(19) 0.34687(10) 0.0682(9) Uani 1 1 d . . .
F176 F 1.05859(18) 0.17555(16) 0.37742(10) 0.0695(10) Uani 1 1 d . . .
C177 C 0.9880(3) 0.1389(3) 0.43780(15) 0.0518(14) Uani 1 1 d . . .
F178 F 1.0333(2) 0.1036(2) 0.44940(10) 0.0885(13) Uani 1 1 d . . .
F179 F 1.04543(18) 0.21494(16) 0.44079(10) 0.0727(11) Uani 1 1 d . . .
F180 F 0.9308(2) 0.14015(16) 0.45874(8) 0.0546(7) Uani 1 1 d . . .
C181 C 0.8765(3) 0.0105(2) 0.39927(14) 0.0432(11) Uani 1 1 d . . .
H18A H 0.8652 -0.0182 0.3758 0.052 Uiso 1 1 calc R . .
H18B H 0.9076 -0.0113 0.4125 0.052 Uiso 1 1 calc R . .
N300 N 0.49525(18) 0.48261(16) 0.60136(8) 0.0227(6) Uani 1 1 d . . .
H30A H 0.5237 0.5012 0.623 0.027 Uiso 1 1 calc R . .
H30B H 0.5392 0.4946 0.5887 0.027 Uiso 1 1 calc R . .
B301 B 0.4529(3) 0.5433(2) 0.59685(10) 0.0218(8) Uani 1 1 d . . .
C302 C 0.3725(2) 0.4994(2) 0.56511(9) 0.0232(7) Uani 1 1 d . . .
C303 C 0.3913(2) 0.4737(2) 0.53430(9) 0.0251(7) Uani 1 1 d . . .
F304 F 0.47483(14) 0.48434(13) 0.53198(5) 0.0306(5) Uani 1 1 d . . .
C305 C 0.3309(3) 0.4364(2) 0.50558(10) 0.0296(8) Uani 1 1 d . . .
F306 F 0.35361(17) 0.41102(15) 0.47697(6) 0.0405(6) Uani 1 1 d . . .
C307 C 0.2448(3) 0.4229(2) 0.50644(10) 0.0356(9) Uani 1 1 d . . .
F308 F 0.18457(18) 0.38573(17) 0.47889(7) 0.0537(7) Uani 1 1 d . . .
C309 C 0.2216(2) 0.4456(2) 0.53613(11) 0.0341(9) Uani 1 1 d . . .
F310 F 0.13677(15) 0.42899(16) 0.53782(7) 0.0509(7) Uani 1 1 d . . .
C311 C 0.2844(2) 0.4830(2) 0.56454(10) 0.0267(8) Uani 1 1 d . . .
F312 F 0.25458(14) 0.50155(13) 0.59282(6) 0.0337(5) Uani 1 1 d . . .
C313 C 0.5336(2) 0.6227(2) 0.58929(9) 0.0234(7) Uani 1 1 d . . .
C314 C 0.6165(2) 0.6581(2) 0.60920(9) 0.0260(7) Uani 1 1 d . . .
F315 F 0.63176(14) 0.62723(12) 0.63449(6) 0.0335(5) Uani 1 1 d . . .
C316 C 0.6871(2) 0.7247(2) 0.60534(11) 0.0330(9) Uani 1 1 d . . .
F317 F 0.76516(14) 0.75393(13) 0.62550(7) 0.0431(6) Uani 1 1 d . . .
C318 C 0.6769(3) 0.7623(2) 0.58136(12) 0.0360(9) Uani 1 1 d . . .
F319 F 0.74447(17) 0.82695(15) 0.57735(8) 0.0530(7) Uani 1 1 d . . .
C320 C 0.5955(3) 0.7317(2) 0.56131(10) 0.0329(8) Uani 1 1 d . . .
F321 F 0.58352(18) 0.76809(15) 0.53808(7) 0.0487(7) Uani 1 1 d . . .
C322 C 0.5270(2) 0.6637(2) 0.56555(9) 0.0276(8) Uani 1 1 d . . .
F323 F 0.45105(15) 0.63976(13) 0.54482(6) 0.0361(5) Uani 1 1 d . . .
C324 C 0.4286(2) 0.5794(2) 0.63205(9) 0.0226(7) Uani 1 1 d . . .
C325 C 0.3983(2) 0.6372(2) 0.63268(9) 0.0254(7) Uani 1 1 d . . .
F326 F 0.38441(15) 0.65801(13) 0.60418(5) 0.0312(5) Uani 1 1 d . . .
C327 C 0.3811(3) 0.6761(2) 0.66054(10) 0.0348(9) Uani 1 1 d . . .
F328 F 0.3532(2) 0.73210(17) 0.65906(7) 0.0517(7) Uani 1 1 d . . .
C329 C 0.3937(3) 0.6578(3) 0.69053(10) 0.0423(10) Uani 1 1 d . . .
F330 F 0.3744(2) 0.6933(2) 0.71784(7) 0.0690(10) Uani 1 1 d . . .
C331 C 0.4255(3) 0.6029(3) 0.69176(10) 0.0373(9) Uani 1 1 d . . .
F332 F 0.4403(2) 0.58549(18) 0.72092(6) 0.0547(7) Uani 1 1 d . . .
C333 C 0.4437(2) 0.5666(2) 0.66327(9) 0.0269(7) Uani 1 1 d . . .
F334 F 0.47939(15) 0.51666(13) 0.66756(6) 0.0342(5) Uani 1 1 d . . .
B351 B 0.4539(2) 0.3858(2) 0.59550(10) 0.0196(7) Uani 1 1 d . . .
C352 C 0.3466(2) 0.34629(19) 0.58416(9) 0.0217(7) Uani 1 1 d . . .
C353 C 0.3002(2) 0.3055(2) 0.55237(9) 0.0245(7) Uani 1 1 d . . .
F354 F 0.34233(14) 0.29570(13) 0.52676(5) 0.0290(5) Uani 1 1 d . . .
C355 C 0.2092(2) 0.2735(2) 0.54395(10) 0.0308(8) Uani 1 1 d . . .
F356 F 0.17008(16) 0.23565(16) 0.51235(6) 0.0444(6) Uani 1 1 d . . .
C357 C 0.1600(2) 0.2827(3) 0.56752(12) 0.0367(9) Uani 1 1 d . . .
F358 F 0.07202(15) 0.25389(17) 0.55960(7) 0.0515(7) Uani 1 1 d . . .
C359 C 0.2016(3) 0.3230(2) 0.59953(11) 0.0339(9) Uani 1 1 d . . .
F360 F 0.15489(16) 0.33336(18) 0.62309(7) 0.0514(7) Uani 1 1 d . . .
C361 C 0.2923(2) 0.3537(2) 0.60693(9) 0.0264(7) Uani 1 1 d . . .
F362 F 0.32824(14) 0.39305(14) 0.63883(5) 0.0338(5) Uani 1 1 d . . .
C363 C 0.4857(2) 0.3649(2) 0.62983(8) 0.0222(7) Uani 1 1 d . . .
C364 C 0.5723(2) 0.4051(2) 0.64608(9) 0.0260(7) Uani 1 1 d . . .
F365 F 0.63115(13) 0.46542(13) 0.63448(6) 0.0322(5) Uani 1 1 d . . .
C366 C 0.6068(3) 0.3898(2) 0.67354(10) 0.0316(8) Uani 1 1 d . . .
F367 F 0.69221(16) 0.43370(15) 0.68763(7) 0.0456(6) Uani 1 1 d . . .
C368 C 0.5537(3) 0.3282(3) 0.68627(10) 0.0374(9) Uani 1 1 d . . .
F369 F 0.5852(2) 0.31216(17) 0.71286(7) 0.0541(7) Uani 1 1 d . . .
C370 C 0.4680(3) 0.2848(2) 0.67110(10) 0.0342(9) Uani 1 1 d . . .
F371 F 0.41452(19) 0.22331(16) 0.68266(7) 0.0507(7) Uani 1 1 d . . .
C372 C 0.4356(2) 0.3028(2) 0.64373(9) 0.0275(8) Uani 1 1 d . . .
F373 F 0.35021(14) 0.25475(13) 0.63048(6) 0.0338(5) Uani 1 1 d . . .
C374 C 0.5028(2) 0.3510(2) 0.56774(8) 0.0206(7) Uani 1 1 d . . .
C375 C 0.5762(2) 0.3928(2) 0.55433(9) 0.0233(7) Uani 1 1 d . . .
F376 F 0.61921(14) 0.47322(12) 0.56339(6) 0.0306(5) Uani 1 1 d . . .
C377 C 0.6124(2) 0.3583(2) 0.53101(9) 0.0280(8) Uani 1 1 d . . .
F378 F 0.68314(15) 0.40420(15) 0.51959(6) 0.0378(5) Uani 1 1 d . . .
C379 C 0.5757(2) 0.2778(2) 0.52051(9) 0.0289(8) Uani 1 1 d . . .
F380 F 0.60927(16) 0.24260(16) 0.49798(6) 0.0421(6) Uani 1 1 d . . .
C381 C 0.5041(2) 0.2323(2) 0.53308(9) 0.0258(7) Uani 1 1 d . . .
F382 F 0.46614(15) 0.15273(13) 0.52219(6) 0.0339(5) Uani 1 1 d . . .
C383 C 0.4711(2) 0.2692(2) 0.55655(9) 0.0223(7) Uani 1 1 d . . .
F384 F 0.40144(13) 0.22032(12) 0.56816(5) 0.0269(4) Uani 1 1 d . . .
N400 N 0.1921(2) 0.96640(17) 0.83097(7) 0.0257(6) Uani 1 1 d . . .
H40A H 0.1337 0.9536 0.8247 0.031 Uiso 1 1 calc R . .
H40B H 0.2063 0.9372 0.8142 0.031 Uiso 1 1 calc R . .
B401 B 0.2449(3) 1.0583(2) 0.82760(10) 0.0256(8) Uani 1 1 d . . .
C402 C 0.1715(3) 1.0894(2) 0.81594(9) 0.0287(8) Uani 1 1 d . . .
C403 C 0.1034(3) 1.0421(3) 0.78974(11) 0.0410(10) Uani 1 1 d . . .
F404 F 0.0942(2) 0.96809(17) 0.77534(7) 0.0571(8) Uani 1 1 d . . .
C405 C 0.0425(4) 1.0637(3) 0.77639(12) 0.0567(14) Uani 1 1 d . . .
F406 F -0.0212(3) 1.0128(2) 0.75091(9) 0.0899(13) Uani 1 1 d . . .
C407 C 0.0486(4) 1.1373(3) 0.78858(12) 0.0524(13) Uani 1 1 d . . .
F408 F -0.0115(2) 1.1591(2) 0.77619(9) 0.0765(10) Uani 1 1 d . . .
C409 C 0.1159(3) 1.1884(3) 0.81346(11) 0.0395(10) Uani 1 1 d . . .
F410 F 0.1233(2) 1.26149(17) 0.82574(7) 0.0523(7) Uani 1 1 d . . .
C411 C 0.1745(3) 1.1637(2) 0.82663(10) 0.0299(8) Uani 1 1 d . . .
F412 F 0.23742(15) 1.21906(13) 0.85151(6) 0.0353(5) Uani 1 1 d . . .
C413 C 0.2993(3) 1.0620(2) 0.79561(9) 0.0285(8) Uani 1 1 d . . .
C414 C 0.3528(3) 1.1360(2) 0.79028(9) 0.0302(8) Uani 1 1 d . . .
F415 F 0.35901(16) 1.20202(13) 0.81115(6) 0.0352(5) Uani 1 1 d . . .
C416 C 0.4031(3) 1.1482(3) 0.76553(10) 0.0352(9) Uani 1 1 d . . .
F417 F 0.45451(17) 1.22210(16) 0.76304(6) 0.0453(6) Uani 1 1 d . . .
C418 C 0.4008(3) 1.0839(3) 0.74357(10) 0.0421(10) Uani 1 1 d . . .
F419 F 0.4507(2) 1.09494(19) 0.71944(7) 0.0598(8) Uani 1 1 d . . .
C420 C 0.3472(4) 1.0093(3) 0.74647(10) 0.0456(11) Uani 1 1 d . . .
F421 F 0.3421(3) 0.94514(18) 0.72499(7) 0.0697(10) Uani 1 1 d . . .
C422 C 0.2975(3) 1.0001(2) 0.77170(9) 0.0360(9) Uani 1 1 d . . .
F423 F 0.2445(2) 0.92287(14) 0.77152(6) 0.0483(7) Uani 1 1 d . . .
C424 C 0.3133(2) 1.1140(2) 0.86230(9) 0.0228(7) Uani 1 1 d . . .
C425 C 0.4041(2) 1.1397(2) 0.86691(9) 0.0229(7) Uani 1 1 d . . .
F426 F 0.44400(14) 1.11658(13) 0.84284(5) 0.0304(5) Uani 1 1 d . . .
C427 C 0.4603(2) 1.1880(2) 0.89599(9) 0.0265(7) Uani 1 1 d . . .
F428 F 0.54771(14) 1.20966(14) 0.89875(6) 0.0375(5) Uani 1 1 d . . .
C429 C 0.4273(3) 1.2122(2) 0.92282(9) 0.0283(8) Uani 1 1 d . . .
F430 F 0.48148(16) 1.25792(14) 0.95135(6) 0.0391(6) Uani 1 1 d . . .
C431 C 0.3373(2) 1.1880(2) 0.91990(9) 0.0257(7) Uani 1 1 d . . .
F432 F 0.30405(16) 1.21044(14) 0.94591(6) 0.0375(5) Uani 1 1 d . . .
C433 C 0.2839(2) 1.1400(2) 0.89051(9) 0.0235(7) Uani 1 1 d . . .
F434 F 0.19684(14) 1.11734(12) 0.88981(5) 0.0294(5) Uani 1 1 d . . .
B451 B 0.1933(3) 0.9260(2) 0.86210(10) 0.0222(8) Uani 1 1 d . . .
C452 C 0.2976(2) 0.9600(2) 0.87832(9) 0.0239(7) Uani 1 1 d . . .
C453 C 0.3552(2) 0.9465(2) 0.85867(10) 0.0277(8) Uani 1 1 d . . .
F454 F 0.32396(15) 0.90485(14) 0.82688(6) 0.0356(5) Uani 1 1 d . . .
C455 C 0.4442(3) 0.9735(2) 0.86911(11) 0.0334(9) Uani 1 1 d . . .
F456 F 0.49621(16) 0.96074(15) 0.84823(7) 0.0459(6) Uani 1 1 d . . .
C457 C 0.4808(3) 1.0155(2) 0.90131(12) 0.0362(9) Uani 1 1 d . . .
F458 F 0.56668(17) 1.04187(18) 0.91226(8) 0.0573(8) Uani 1 1 d . . .
C459 C 0.4269(3) 1.0304(2) 0.92213(10) 0.0338(9) Uani 1 1 d . . .
F460 F 0.46088(17) 1.07342(17) 0.95366(6) 0.0510(7) Uani 1 1 d . . .
C461 C 0.3388(2) 1.0044(2) 0.91031(9) 0.0251(7) Uani 1 1 d . . .
F462 F 0.29415(14) 1.02836(13) 0.93213(5) 0.0304(5) Uani 1 1 d . . .
C463 C 0.1464(2) 0.8282(2) 0.84659(9) 0.0278(8) Uani 1 1 d . . .
C464 C 0.1763(3) 0.7750(2) 0.85475(10) 0.0331(8) Uani 1 1 d . . .
F465 F 0.25455(17) 0.80127(14) 0.87410(7) 0.0446(6) Uani 1 1 d . . .
C466 C 0.1294(3) 0.6935(2) 0.84435(12) 0.0412(10) Uani 1 1 d . . .
F467 F 0.1639(2) 0.64661(16) 0.85346(9) 0.0631(8) Uani 1 1 d . . .
C468 C 0.0489(4) 0.6602(2) 0.82458(13) 0.0501(13) Uani 1 1 d . . .
F469 F 0.0028(2) 0.58103(15) 0.81487(9) 0.0712(10) Uani 1 1 d . . .
C470 C 0.0152(3) 0.7091(3) 0.81546(14) 0.0543(13) Uani 1 1 d . . .
F471 F -0.0648(2) 0.67767(18) 0.79661(10) 0.0875(12) Uani 1 1 d . . .
C472 C 0.0638(3) 0.7902(3) 0.82662(12) 0.0421(10) Uani 1 1 d . . .
F473 F 0.02426(18) 0.83405(16) 0.81736(8) 0.0623(9) Uani 1 1 d . . .
C474 C 0.1283(2) 0.9374(2) 0.88793(9) 0.0261(7) Uani 1 1 d . . .
C475 C 0.1284(3) 0.9118(2) 0.91727(10) 0.0305(8) Uani 1 1 d . . .
F476 F 0.18361(16) 0.88022(13) 0.92438(6) 0.0357(5) Uani 1 1 d . . .
C477 C 0.0752(3) 0.9178(2) 0.94039(11) 0.0415(11) Uani 1 1 d . . .
F478 F 0.0833(2) 0.89618(16) 0.96919(7) 0.0593(8) Uani 1 1 d . . .
C479 C 0.0154(3) 0.9466(3) 0.93386(14) 0.0521(14) Uani 1 1 d . . .
F480 F -0.0356(2) 0.95406(19) 0.95658(10) 0.0807(12) Uani 1 1 d . . .
C481 C 0.0086(3) 0.9681(2) 0.90461(14) 0.0463(12) Uani 1 1 d . . .
F482 F -0.05168(17) 0.99441(17) 0.89745(10) 0.0674(10) Uani 1 1 d . . .
C483 C 0.0638(2) 0.9627(2) 0.88251(11) 0.0347(9) Uani 1 1 d . . .
F484 F 0.05125(15) 0.98488(15) 0.85422(7) 0.0450(6) Uani 1 1 d . . .
N500 N 0.91274(18) 0.36766(17) 0.89552(8) 0.0245(6) Uani 1 1 d . . .
H50A H 0.8882 0.4006 0.9039 0.029 Uiso 1 1 calc R . .
H50B H 0.8974 0.3563 0.8729 0.029 Uiso 1 1 calc R . .
B501 B 1.0188(2) 0.4268(2) 0.90220(10) 0.0197(7) Uani 1 1 d . . .
C502 C 1.0601(2) 0.42480(19) 0.86745(8) 0.0198(6) Uani 1 1 d . . .
C503 C 1.0172(2) 0.3840(2) 0.83528(9) 0.0241(7) Uani 1 1 d . . .
F504 F 0.93017(14) 0.33377(13) 0.82885(5) 0.0333(5) Uani 1 1 d . . .
C505 C 1.0577(3) 0.3913(2) 0.80746(9) 0.0307(8) Uani 1 1 d . . .
F506 F 1.01218(18) 0.34910(17) 0.77712(6) 0.0494(7) Uani 1 1 d . . .
C507 C 1.1453(3) 0.4418(2) 0.81089(10) 0.0324(8) Uani 1 1 d . . .
F508 F 1.18658(19) 0.45032(17) 0.78445(6) 0.0500(7) Uani 1 1 d . . .
C509 C 1.1913(2) 0.4852(2) 0.84230(10) 0.0276(8) Uani 1 1 d . . .
F510 F 1.27688(15) 0.53562(14) 0.84585(6) 0.0409(6) Uani 1 1 d . . .
C511 C 1.1485(2) 0.4762(2) 0.86913(9) 0.0230(7) Uani 1 1 d . . .
F512 F 1.19741(13) 0.52103(13) 0.89885(5) 0.0301(5) Uani 1 1 d . . .
C513 C 1.0269(2) 0.5185(2) 0.91177(9) 0.0235(7) Uani 1 1 d . . .
C514 C 0.9738(2) 0.5391(2) 0.89223(10) 0.0274(8) Uani 1 1 d . . .
F515 F 0.91488(14) 0.48400(13) 0.86561(6) 0.0333(5) Uani 1 1 d . . .
C516 C 0.9755(3) 0.6131(2) 0.89740(12) 0.0351(9) Uani 1 1 d . . .
F517 F 0.91965(17) 0.62708(15) 0.87731(8) 0.0512(7) Uani 1 1 d . . .
C518 C 1.0349(3) 0.6728(2) 0.92278(12) 0.0390(10) Uani 1 1 d . . .
F519 F 1.0355(2) 0.74462(14) 0.92845(9) 0.0604(8) Uani 1 1 d . . .
C520 C 1.0922(3) 0.6580(2) 0.94232(10) 0.0365(9) Uani 1 1 d . . .
F521 F 1.15209(19) 0.71570(14) 0.96680(7) 0.0517(7) Uani 1 1 d . . .
C522 C 1.0873(3) 0.5823(2) 0.93688(9) 0.0294(8) Uani 1 1 d . . .
F523 F 1.14559(16) 0.57355(13) 0.95751(6) 0.0373(5) Uani 1 1 d . . .
C524 C 1.0696(2) 0.40788(19) 0.93201(8) 0.0213(7) Uani 1 1 d . . .
C525 C 1.1346(2) 0.3817(2) 0.92961(9) 0.0264(7) Uani 1 1 d . . .
F526 F 1.15884(15) 0.36333(14) 0.90000(5) 0.0332(5) Uani 1 1 d . . .
C527 C 1.1775(3) 0.3705(2) 0.95634(11) 0.0325(8) Uani 1 1 d . . .
F528 F 1.24008(17) 0.34486(17) 0.95212(7) 0.0490(7) Uani 1 1 d . . .
C529 C 1.1546(3) 0.3833(2) 0.98718(10) 0.0329(9) Uani 1 1 d . . .
F530 F 1.19538(18) 0.37170(16) 1.01331(6) 0.0476(6) Uani 1 1 d . . .
C531 C 1.0894(3) 0.4072(2) 0.99094(9) 0.0287(8) Uani 1 1 d . . .
F532 F 1.06407(17) 0.41717(14) 1.02075(5) 0.0379(5) Uani 1 1 d . . .
C533 C 1.0490(2) 0.4192(2) 0.96374(9) 0.0251(7) Uani 1 1 d . . .
F534 F 0.98484(14) 0.44232(13) 0.96880(5) 0.0292(5) Uani 1 1 d . . .
B551 B 0.8527(2) 0.2846(2) 0.90509(9) 0.0187(7) Uani 1 1 d . . .
C552 C 0.9162(2) 0.24307(19) 0.91488(8) 0.0200(6) Uani 1 1 d . . .
C553 C 0.9574(2) 0.2157(2) 0.89132(8) 0.0217(7) Uani 1 1 d . . .
F554 F 0.94463(14) 0.22358(13) 0.85995(5) 0.0272(4) Uani 1 1 d . . .
C555 C 1.0110(2) 0.1804(2) 0.89735(9) 0.0252(7) Uani 1 1 d . . .
F556 F 1.04684(15) 0.15385(14) 0.87309(6) 0.0353(5) Uani 1 1 d . . .
C557 C 1.0285(2) 0.1722(2) 0.92896(10) 0.0262(7) Uani 1 1 d . . .
F558 F 1.08330(15) 0.14049(14) 0.93616(6) 0.0361(5) Uani 1 1 d . . .
C559 C 0.9914(2) 0.1996(2) 0.95366(9) 0.0254(7) Uani 1 1 d . . .
F560 F 1.00981(16) 0.19460(15) 0.98499(6) 0.0368(5) Uani 1 1 d . . .
C561 C 0.9368(2) 0.2341(2) 0.94618(9) 0.0223(7) Uani 1 1 d . . .
F562 F 0.90715(14) 0.26170(13) 0.97277(5) 0.0294(5) Uani 1 1 d . . .
C563 C 0.7951(2) 0.2970(2) 0.93426(8) 0.0201(6) Uani 1 1 d . . .
C564 C 0.7426(2) 0.2313(2) 0.94533(9) 0.0229(7) Uani 1 1 d . . .
F565 F 0.74415(14) 0.16088(12) 0.93346(5) 0.0285(5) Uani 1 1 d . . .
C566 C 0.6891(2) 0.2313(2) 0.96867(9) 0.0294(8) Uani 1 1 d . . .
F567 F 0.64301(16) 0.16474(15) 0.97897(6) 0.0436(6) Uani 1 1 d . . .
C568 C 0.6829(2) 0.2998(3) 0.98168(9) 0.0327(9) Uani 1 1 d . . .
F569 F 0.63090(17) 0.30151(18) 1.00466(6) 0.0483(7) Uani 1 1 d . . .
C570 C 0.7304(3) 0.3665(2) 0.97127(9) 0.0309(8) Uani 1 1 d . . .
F571 F 0.72434(18) 0.43393(16) 0.98344(6) 0.0457(6) Uani 1 1 d . . .
C572 C 0.7844(2) 0.3641(2) 0.94786(9) 0.0257(7) Uani 1 1 d . . .
F573 F 0.82728(15) 0.43292(12) 0.93868(6) 0.0337(5) Uani 1 1 d . . .
C574 C 0.7734(2) 0.2297(2) 0.87235(8) 0.0203(6) Uani 1 1 d . . .
C575 C 0.7454(2) 0.1506(2) 0.85699(8) 0.0221(7) Uani 1 1 d . . .
F576 F 0.78749(14) 0.10922(12) 0.86628(5) 0.0285(5) Uani 1 1 d . . .
C577 C 0.6737(2) 0.1077(2) 0.83188(9) 0.0268(7) Uani 1 1 d . . .
F578 F 0.65197(16) 0.03134(13) 0.81778(6) 0.0364(5) Uani 1 1 d . . .
C579 C 0.6245(2) 0.1429(2) 0.82070(9) 0.0289(8) Uani 1 1 d . . .
F580 F 0.55578(15) 0.10190(15) 0.79587(6) 0.0411(6) Uani 1 1 d . . .
C581 C 0.6483(2) 0.2210(2) 0.83503(9) 0.0268(7) Uani 1 1 d . . .
F582 F 0.60146(15) 0.25745(15) 0.82491(6) 0.0407(6) Uani 1 1 d . . .
C583 C 0.7206(2) 0.2616(2) 0.85987(9) 0.0235(7) Uani 1 1 d . . .
F584 F 0.73924(14) 0.33850(12) 0.87306(6) 0.0306(5) Uani 1 1 d . . .
N600 N 0.8680(2) 0.16298(19) 0.66636(9) 0.0358(8) Uani 1 1 d . A .
H60A H 0.9214 0.1616 0.6655 0.043 Uiso 1 1 calc R . .
H60B H 0.8509 0.1476 0.6854 0.043 Uiso 1 1 calc R . .
B601 B 0.8013(3) 0.0883(2) 0.63681(10) 0.0222(8) Uani 1 1 d . . .
C602 C 0.8438(9) 0.0623(7) 0.6033(3) 0.0365(7) Uani 0.5 1 d PD A 1
C603 C 0.8197(7) 0.0222(6) 0.5790(2) 0.0365(7) Uani 0.5 1 d PD A 1
F604 F 0.7309(5) -0.0220(4) 0.57328(16) 0.0482(4) Uani 0.5 1 d P A 1
C605 C 0.8615(7) 0.0082(6) 0.5534(2) 0.0365(7) Uani 0.5 1 d PD A 1
F606 F 0.8177(4) -0.0459(3) 0.52504(13) 0.0482(4) Uani 0.5 1 d P A 1
C607 C 0.9490(8) 0.0485(6) 0.5555(2) 0.0365(7) Uani 0.5 1 d PD A 1
F608 F 0.9959(4) 0.0394(3) 0.53210(13) 0.0482(4) Uani 0.5 1 d P A 1
C609 C 0.9978(6) 0.1033(5) 0.5864(2) 0.0365(7) Uani 0.5 1 d PD A 1
F610 F 1.0865(4) 0.1415(3) 0.59081(13) 0.0482(4) Uani 0.5 1 d P A 1
C611 C 0.9560(8) 0.1162(6) 0.6116(3) 0.0365(7) Uani 0.5 1 d PD A 1
F612 F 1.0038(4) 0.1659(4) 0.64076(15) 0.0482(4) Uani 0.5 1 d P A 1
C902 C 0.8592(9) 0.0767(7) 0.6090(3) 0.0365(7) Uani 0.5 1 d PD A 2
C903 C 0.9270(7) 0.0878(6) 0.5982(2) 0.0365(7) Uani 0.5 1 d PD A 2
F904 F 0.9923(5) 0.1395(4) 0.62277(17) 0.0482(4) Uani 0.5 1 d P A 2
C905 C 0.9517(7) 0.0597(6) 0.5678(2) 0.0365(7) Uani 0.5 1 d PD A 2
F906 F 1.0336(4) 0.0897(3) 0.56455(13) 0.0482(4) Uani 0.5 1 d P A 2
C907 C 0.8869(7) 0.0036(6) 0.5434(2) 0.0365(7) Uani 0.5 1 d PD A 2
F908 F 0.9082(4) -0.0230(3) 0.51340(13) 0.0482(4) Uani 0.5 1 d P A 2
C909 C 0.8001(7) -0.0305(6) 0.5477(2) 0.0365(7) Uani 0.5 1 d PD A 2
F910 F 0.7387(4) -0.0900(3) 0.52354(13) 0.0482(4) Uani 0.5 1 d P A 2
C911 C 0.7747(8) -0.0055(6) 0.5759(2) 0.0365(7) Uani 0.5 1 d PD A 2
F912 F 0.6955(4) -0.0360(4) 0.57925(15) 0.0482(4) Uani 0.5 1 d P A 2
C613 C 0.7714(2) 0.0071(2) 0.65167(9) 0.0238(7) Uani 1 1 d . A .
C614 C 0.6872(3) -0.0541(2) 0.64641(11) 0.0360(9) Uani 1 1 d . . .
F615 F 0.61851(16) -0.04990(15) 0.62922(9) 0.0570(8) Uani 1 1 d . A .
C616 C 0.6654(3) -0.1220(2) 0.65759(13) 0.0424(10) Uani 1 1 d . A .
F617 F 0.58070(18) -0.17817(16) 0.65138(10) 0.0704(10) Uani 1 1 d . . .
C618 C 0.7297(3) -0.1340(2) 0.67435(11) 0.0379(9) Uani 1 1 d . . .
F619 F 0.7093(2) -0.20062(15) 0.68522(8) 0.0552(7) Uani 1 1 d . A .
C620 C 0.8149(3) -0.0774(2) 0.67918(10) 0.0322(8) Uani 1 1 d . A .
F621 F 0.87984(18) -0.08961(15) 0.69404(7) 0.0494(7) Uani 1 1 d . . .
C622 C 0.8334(2) -0.0093(2) 0.66834(9) 0.0263(7) Uani 1 1 d . . .
F623 F 0.91967(14) 0.04359(13) 0.67370(6) 0.0382(6) Uani 1 1 d . A .
C624 C 0.7168(2) 0.1046(2) 0.62519(9) 0.0221(7) Uani 1 1 d . A .
C625 C 0.6609(2) 0.1098(2) 0.64753(9) 0.0262(7) Uani 1 1 d . . .
F626 F 0.67477(15) 0.09851(14) 0.67817(5) 0.0330(5) Uani 1 1 d . A .
C627 C 0.5885(2) 0.1239(2) 0.64048(10) 0.0307(8) Uani 1 1 d . A .
F628 F 0.53776(16) 0.12780(16) 0.66351(7) 0.0452(6) Uani 1 1 d . . .
C629 C 0.5699(2) 0.1354(2) 0.60968(11) 0.0326(9) Uani 1 1 d . . .
F630 F 0.50079(15) 0.15070(16) 0.60212(7) 0.0464(6) Uani 1 1 d . A .
C631 C 0.6229(2) 0.1312(2) 0.58677(10) 0.0286(8) Uani 1 1 d . A .
F632 F 0.60684(16) 0.14449(14) 0.55661(6) 0.0383(5) Uani 1 1 d . . .
C633 C 0.6948(2) 0.1172(2) 0.59488(9) 0.0244(7) Uani 1 1 d . . .
F634 F 0.74407(14) 0.11881(13) 0.57068(5) 0.0298(5) Uani 1 1 d . A .
B651 B 0.8931(3) 0.2577(2) 0.67509(10) 0.0227(8) Uani 1 1 d . . .
C652 C 1.0021(2) 0.3067(2) 0.68667(9) 0.0227(7) Uani 1 1 d . A .
C653 C 1.0458(2) 0.2832(2) 0.70885(9) 0.0256(7) Uani 1 1 d . . .
F654 F 1.00016(15) 0.21750(13) 0.71969(6) 0.0339(5) Uani 1 1 d . A .
C655 C 1.1349(2) 0.3224(2) 0.72156(10) 0.0300(8) Uani 1 1 d . A .
F656 F 1.17028(16) 0.29542(15) 0.74346(6) 0.0428(6) Uani 1 1 d . . .
C657 C 1.1860(2) 0.3901(2) 0.71229(10) 0.0326(8) Uani 1 1 d . . .
F658 F 1.27285(15) 0.42986(17) 0.72458(7) 0.0503(7) Uani 1 1 d . A .
C659 C 1.1473(3) 0.4175(2) 0.69092(10) 0.0328(8) Uani 1 1 d . A .
F660 F 1.19662(16) 0.48489(15) 0.68195(7) 0.0486(7) Uani 1 1 d . . .
C661 C 1.0576(2) 0.3766(2) 0.67870(9) 0.0263(7) Uani 1 1 d . . .
F662 F 1.02647(15) 0.41019(13) 0.65849(6) 0.0364(5) Uani 1 1 d . A .
C663 C 0.8560(2) 0.2826(3) 0.70901(10) 0.0327(9) Uani 1 1 d . A .
C664 C 0.8224(3) 0.2373(4) 0.73194(11) 0.0514(13) Uani 1 1 d . . .
F665 F 0.81472(19) 0.1627(2) 0.72774(8) 0.0663(9) Uani 1 1 d . A .
C666 C 0.7954(3) 0.2649(5) 0.76020(13) 0.076(2) Uani 1 1 d . A .
F667 F 0.7631(2) 0.2161(3) 0.78071(9) 0.1152(19) Uani 1 1 d . . .
C668 C 0.8028(4) 0.3390(6) 0.76756(14) 0.084(3) Uani 1 1 d . . .
F669 F 0.7764(3) 0.3661(4) 0.79516(9) 0.130(2) Uani 1 1 d . A .
C670 C 0.8380(4) 0.3878(4) 0.74703(13) 0.0675(18) Uani 1 1 d . A .
F671 F 0.8465(3) 0.4621(3) 0.75386(9) 0.0970(15) Uani 1 1 d . . .
C672 C 0.8649(3) 0.3590(3) 0.71888(11) 0.0418(10) Uani 1 1 d . . .
F673 F 0.90028(17) 0.41060(15) 0.69975(7) 0.0454(6) Uani 1 1 d . A .
C674 C 0.8564(2) 0.27907(19) 0.64242(9) 0.0220(7) Uani 1 1 d . A .
C675 C 0.8949(2) 0.2787(2) 0.61408(9) 0.0237(7) Uani 1 1 d . . .
F676 F 0.96537(14) 0.26277(14) 0.61389(5) 0.0305(5) Uani 1 1 d . A .
C677 C 0.8668(2) 0.2930(2) 0.58512(9) 0.0266(7) Uani 1 1 d . A .
F678 F 0.90740(16) 0.28988(16) 0.55865(6) 0.0402(6) Uani 1 1 d . . .
C679 C 0.7949(3) 0.3092(2) 0.58320(9) 0.0284(8) Uani 1 1 d . . .
F680 F 0.76507(16) 0.32178(15) 0.55505(6) 0.0390(6) Uani 1 1 d . A .
C681 C 0.7542(2) 0.3120(2) 0.61064(10) 0.0272(8) Uani 1 1 d . A .
F682 F 0.68315(15) 0.32686(14) 0.60886(6) 0.0380(5) Uani 1 1 d . . .
C683 C 0.7844(2) 0.2967(2) 0.63904(9) 0.0233(7) Uani 1 1 d . . .
F684 F 0.73599(14) 0.29617(13) 0.66359(5) 0.0307(5) Uani 1 1 d . A .
C700 C 0.1323(4) 0.1197(4) 0.70148(17) 0.0722(18) Uani 1 1 d . . .
H70A H 0.122 0.152 0.7207 0.087 Uiso 1 1 calc R . .
H70B H 0.0742 0.0788 0.6892 0.087 Uiso 1 1 calc R . .
Cl71 Cl 0.19172(18) 0.0738(2) 0.71565(5) 0.1364(11) Uani 1 1 d . . .
Cl72 Cl 0.18535(18) 0.18092(16) 0.67535(5) 0.1113(8) Uani 1 1 d . . .
C800 C 0.3285(7) 0.3203(7) 0.2634(3) 0.141(4) Uani 1 1 d . . .
H80A H 0.339 0.2973 0.2818 0.169 Uiso 1 1 calc R . .
H80B H 0.3811 0.3355 0.2525 0.169 Uiso 1 1 calc R . .
Cl81 Cl 0.2366(4) 0.2474(2) 0.23448(8) 0.219(2) Uani 1 1 d . . .
Cl82 Cl 0.3161(2) 0.40051(19) 0.27892(8) 0.1548(13) Uani 1 1 d . . .
C900 C 0.7915(5) 0.3818(4) 0.23373(19) 0.0785(19) Uani 1 1 d . . .
H90A H 0.7872 0.3978 0.2126 0.094 Uiso 1 1 calc R . .
H90B H 0.7508 0.3942 0.247 0.094 Uiso 1 1 calc R . .
Cl91 Cl 0.75837(10) 0.27991(9) 0.22503(3) 0.0637(4) Uani 1 1 d . . .
Cl92 Cl 0.89850(12) 0.43657(11) 0.25528(6) 0.0942(6) Uani 1 1 d . . .

loop_
_atom_site_aniso_label
_atom_site_aniso_U_11
_atom_site_aniso_U_22
_atom_site_aniso_U_33
_atom_site_aniso_U_23
_atom_site_aniso_U_13
_atom_site_aniso_U_12
Ba1 0.02777(11) 0.01711(9) 0.02619(11) 0.00505(8) 0.00259(8) 0.01117(8)
N1 0.062(3) 0.0262(18) 0.043(2) 0.0085(16) -0.0062(18) 0.0190(18)
C2 0.060(3) 0.041(3) 0.064(3) 0.011(2) -0.021(3) 0.026(2)
C3 0.074(4) 0.049(3) 0.095(5) -0.002(3) -0.023(3) 0.044(3)
O4 0.059(2) 0.057(2) 0.063(2) -0.0039(18) -0.0082(18) 0.0410(19)
C5 0.045(3) 0.060(3) 0.086(4) -0.010(3) 0.002(3) 0.036(3)
C6 0.051(3) 0.057(4) 0.100(5) 0.000(3) 0.015(3) 0.019(3)
O7 0.058(2) 0.056(2) 0.064(2) 0.0029(18) 0.0182(18) 0.0308(19)
C8 0.078(4) 0.052(3) 0.048(3) 0.004(2) 0.022(3) 0.040(3)
C9 0.086(4) 0.048(3) 0.040(3) 0.004(2) 0.006(3) 0.031(3)
O10 0.067(2) 0.0355(17) 0.0365(17) 0.0060(14) 0.0010(15) 0.0207(16)
C11 0.064(3) 0.035(2) 0.048(3) 0.000(2) -0.021(2) 0.013(2)
C12 0.045(3) 0.046(3) 0.063(3) 0.014(2) -0.003(2) 0.014(2)
O13 0.0495(19) 0.0375(17) 0.0416(18) 0.0088(14) -0.0048(15) 0.0081(15)
C14 0.069(3) 0.025(2) 0.048(3) 0.012(2) -0.007(2) -0.001(2)
C15 0.078(4) 0.022(2) 0.047(3) 0.0108(19) -0.004(2) 0.016(2)
O21 0.0265(13) 0.0178(11) 0.0250(12) 0.0083(10) 0.0027(10) 0.0076(10)
C22 0.039(2) 0.0206(17) 0.0217(18) 0.0083(14) 0.0008(15) 0.0062(16)
C23 0.044(2) 0.029(2) 0.0259(19) 0.0127(16) 0.0009(17) 0.0089(18)
F24 0.0615(17) 0.0463(15) 0.0338(13) 0.0065(11) -0.0146(12) 0.0245(14)
F25 0.0474(14) 0.0276(11) 0.0270(11) 0.0061(9) 0.0051(10) 0.0123(10)
F26 0.074(2) 0.0412(15) 0.0299(13) 0.0173(11) 0.0137(13) 0.0055(14)
C27 0.029(2) 0.045(3) 0.028(2) 0.0098(18) 0.0027(16) 0.0024(18)
F28 0.0392(16) 0.074(2) 0.0484(17) 0.0170(15) 0.0145(13) -0.0064(14)
F29 0.0325(13) 0.0581(17) 0.0310(13) 0.0027(12) -0.0038(10) 0.0043(12)
F30 0.0388(14) 0.0632(18) 0.0466(15) 0.0161(13) 0.0068(12) 0.0279(13)
C31 0.076(3) 0.0203(19) 0.030(2) 0.0109(16) -0.001(2) 0.014(2)
Ba2 0.02030(10) 0.01592(9) 0.01984(10) 0.00521(7) 0.00214(7) 0.00689(7)
N51 0.0231(14) 0.0162(13) 0.0236(15) 0.0059(11) 0.0027(11) 0.0077(11)
C52 0.033(2) 0.036(2) 0.038(2) 0.0070(17) -0.0028(17) 0.0220(18)
C53 0.0263(19) 0.035(2) 0.040(2) 0.0035(17) 0.0026(16) 0.0194(17)
O54 0.0254(13) 0.0267(13) 0.0281(13) 0.0077(10) 0.0041(10) 0.0136(11)
C55 0.0274(18) 0.0264(18) 0.0277(19) 0.0038(15) 0.0078(15) 0.0130(15)
C56 0.0252(18) 0.0253(18) 0.0307(19) 0.0066(15) 0.0074(15) 0.0090(15)
O57 0.0308(14) 0.0314(14) 0.0273(13) 0.0032(11) -0.0017(11) 0.0169(12)
C58 0.0303(19) 0.0172(16) 0.0255(18) 0.0081(14) 0.0058(14) 0.0081(14)
C59 0.0308(19) 0.0159(16) 0.0302(19) 0.0048(14) 0.0088(15) 0.0060(14)
O60 0.0366(15) 0.0181(12) 0.0227(13) 0.0044(10) 0.0070(11) 0.0076(11)
C61 0.053(3) 0.0201(18) 0.028(2) 0.0020(15) 0.0025(18) 0.0090(18)
C62 0.049(2) 0.0239(19) 0.0246(19) 0.0002(15) 0.0052(17) 0.0159(18)
O63 0.0271(13) 0.0226(12) 0.0261(13) 0.0047(10) 0.0014(10) 0.0064(11)
C64 0.031(2) 0.042(2) 0.028(2) 0.0077(17) -0.0030(16) 0.0150(18)
C65 0.0268(19) 0.034(2) 0.0259(19) 0.0024(16) -0.0004(15) 0.0057(16)
O71 0.0247(12) 0.0176(11) 0.0214(12) 0.0076(9) 0.0020(9) 0.0087(10)
C72 0.0239(17) 0.0191(16) 0.0225(17) 0.0044(13) 0.0005(13) 0.0082(14)
C73 0.032(2) 0.0248(18) 0.0253(18) 0.0041(15) 0.0003(15) 0.0119(16)
F74 0.0404(13) 0.0338(12) 0.0305(12) -0.0022(10) 0.0032(10) 0.0181(11)
F75 0.0335(13) 0.0331(13) 0.0374(13) -0.0026(10) -0.0014(10) -0.0002(10)
F76 0.0594(16) 0.0420(14) 0.0246(12) 0.0072(10) -0.0068(11) 0.0228(13)
C77 0.0268(18) 0.0239(17) 0.0290(19) 0.0056(15) 0.0003(15) 0.0132(15)
F78 0.0426(14) 0.0408(13) 0.0380(13) 0.0075(11) -0.0054(10) 0.0280(12)
F79 0.0315(12) 0.0311(11) 0.0286(11) 0.0020(9) 0.0024(9) 0.0157(10)
F80 0.0264(12) 0.0344(13) 0.0563(16) 0.0115(11) 0.0140(11) 0.0109(10)
C81 0.0290(18) 0.0204(16) 0.0214(17) 0.0078(14) 0.0014(14) 0.0072(14)
C97 0.072(4) 0.139(6) 0.053(3) 0.040(4) 0.020(3) 0.072(4)
C98 0.068(3) 0.072(3) 0.049(3) 0.030(3) 0.026(3) 0.051(3)
O99 0.0406(17) 0.0516(18) 0.0449(17) 0.0242(15) 0.0188(14) 0.0301(15)
Ba11 0.01730(10) 0.01593(9) 0.03589(12) 0.00384(8) 0.00561(8) 0.00385(8)
N101 0.040(2) 0.0294(18) 0.045(2) 0.0086(15) 0.0116(16) 0.0162(16)
C102 0.049(3) 0.035(2) 0.043(2) 0.0130(19) 0.010(2) 0.026(2)
C103 0.068(3) 0.061(3) 0.050(3) 0.006(2) 0.000(3) 0.046(3)
O104 0.057(2) 0.059(2) 0.0435(19) 0.0001(16) 0.0039(16) 0.0351(18)
C105 0.045(3) 0.070(4) 0.064(4) -0.007(3) -0.002(3) 0.026(3)
C106 0.080(4) 0.084(4) 0.040(3) -0.013(3) -0.012(3) 0.052(4)
O107 0.055(2) 0.055(2) 0.050(2) -0.0038(17) 0.0145(17) 0.0169(18)
C108 0.064(4) 0.055(3) 0.072(4) -0.028(3) -0.020(3) 0.035(3)
C109 0.060(4) 0.081(4) 0.050(3) -0.003(3) 0.026(3) 0.019(3)
O110 0.0405(18) 0.052(2) 0.0453(19) -0.0041(15) 0.0048(14) 0.0193(16)
C111 0.040(3) 0.059(3) 0.070(4) 0.016(3) 0.024(3) 0.018(2)
C112 0.027(2) 0.051(3) 0.074(4) 0.003(3) 0.010(2) 0.014(2)
O113 0.0344(16) 0.0334(16) 0.063(2) 0.0057(15) 0.0164(15) 0.0104(13)
C114 0.041(3) 0.031(2) 0.076(4) 0.012(2) 0.020(2) 0.007(2)
C115 0.041(2) 0.027(2) 0.059(3) 0.006(2) 0.013(2) 0.0077(19)
O121 0.0251(13) 0.0165(11) 0.0247(13) -0.0016(10) 0.0053(10) 0.0022(10)
C122 0.0203(16) 0.0181(16) 0.0243(17) 0.0007(13) -0.0001(13) 0.0082(13)
C123 0.0281(19) 0.0240(18) 0.035(2) 0.0009(16) 0.0064(16) 0.0074(15)
F124 0.0215(12) 0.0595(17) 0.0520(16) 0.0088(13) 0.0055(11) 0.0158(12)
F125 0.0361(13) 0.0345(13) 0.0414(14) -0.0107(11) 0.0117(11) 0.0105(11)
F126 0.0532(16) 0.0307(13) 0.0430(14) 0.0081(11) 0.0256(12) 0.0104(11)
C127 0.037(2) 0.034(2) 0.031(2) -0.0084(17) -0.0048(17) 0.0202(18)
F128 0.078(2) 0.0561(17) 0.0433(15) 0.0181(13) 0.0059(14) 0.0450(16)
F129 0.0484(16) 0.0585(17) 0.0465(16) -0.0247(13) -0.0230(12) 0.0329(14)
F130 0.0293(13) 0.0549(16) 0.0573(17) -0.0038(13) -0.0050(11) 0.0271(12)
C131 0.0289(19) 0.0218(17) 0.039(2) 0.0066(15) 0.0107(16) 0.0141(15)
Ba12 0.02991(11) 0.01686(10) 0.03092(12) 0.00215(8) 0.00701(9) 0.00926(8)
N151 0.0239(16) 0.0162(14) 0.060(2) 0.0079(15) 0.0119(15) 0.0054(13)
C152 0.028(2) 0.0192(18) 0.060(3) -0.0020(18) 0.0158(19) 0.0048(16)
C153 0.040(2) 0.035(2) 0.040(2) -0.0044(19) 0.0121(19) 0.0136(19)
O154 0.0366(15) 0.0367(15) 0.0253(14) 0.0020(11) 0.0083(11) 0.0172(13)
C155 0.049(3) 0.043(2) 0.025(2) 0.0080(18) 0.0044(18) 0.013(2)
C156 0.043(2) 0.041(2) 0.027(2) 0.0056(18) -0.0042(18) 0.016(2)
O157 0.0236(13) 0.0277(13) 0.0340(14) 0.0075(11) 0.0020(11) 0.0073(11)
C158 0.0230(18) 0.0253(18) 0.043(2) 0.0022(16) 0.0008(16) 0.0114(15)
C159 0.0221(18) 0.0283(19) 0.038(2) 0.0032(16) 0.0075(16) 0.0072(15)
O160 0.0272(13) 0.0273(13) 0.0328(14) 0.0086(11) 0.0089(11) 0.0094(11)
C161 0.042(2) 0.032(2) 0.031(2) 0.0075(17) 0.0171(18) 0.0125(18)
C162 0.057(3) 0.041(2) 0.023(2) 0.0094(18) 0.0099(19) 0.018(2)
O163 0.0386(16) 0.0289(14) 0.0377(16) 0.0087(12) 0.0011(13) 0.0125(12)
C164 0.043(2) 0.027(2) 0.047(3) 0.0141(19) 0.006(2) 0.0124(18)
C165 0.034(2) 0.027(2) 0.070(3) 0.017(2) 0.009(2) 0.0132(18)
O171 0.0214(13) 0.0210(13) 0.0633(19) 0.0123(13) 0.0148(13) 0.0120(11)
C172 0.0192(18) 0.0177(17) 0.073(3) 0.0103(19) 0.0113(19) 0.0080(15)
C173 0.029(2) 0.026(2) 0.126(5) 0.025(3) 0.037(3) 0.0165(19)
F174 0.0440(16) 0.0513(18) 0.161(4) 0.044(2) 0.049(2) 0.0360(15)
F175 0.065(2) 0.0523(18) 0.090(3) 0.0119(18) 0.0426(19) 0.0254(16)
F176 0.0338(14) 0.0383(15) 0.150(3) 0.0401(18) 0.0458(18) 0.0170(12)
C177 0.031(2) 0.027(2) 0.096(4) 0.006(2) -0.005(2) 0.0176(19)
F178 0.085(2) 0.067(2) 0.119(3) -0.007(2) -0.035(2) 0.059(2)
F179 0.0302(14) 0.0298(14) 0.133(3) -0.0134(17) -0.0098(17) 0.0062(12)
F180 0.0595(18) 0.0376(15) 0.0635(19) 0.0033(13) -0.0046(15) 0.0242(14)
C181 0.027(2) 0.0198(19) 0.082(3) 0.008(2) 0.020(2) 0.0094(16)
N300 0.0172(14) 0.0187(14) 0.0316(16) 0.0035(12) 0.0025(12) 0.0084(11)
B301 0.0192(18) 0.0193(18) 0.027(2) 0.0041(15) 0.0015(15) 0.0095(15)
C302 0.0204(16) 0.0177(16) 0.0298(18) 0.0046(14) 0.0003(14) 0.0080(13)
C303 0.0226(17) 0.0225(17) 0.0293(19) 0.0083(14) 0.0028(14) 0.0083(14)
F304 0.0228(11) 0.0362(12) 0.0273(11) 0.0048(9) 0.0066(9) 0.0085(9)
C305 0.033(2) 0.0245(18) 0.030(2) 0.0069(15) 0.0002(16) 0.0124(16)
F306 0.0471(15) 0.0432(14) 0.0250(12) 0.0038(10) 0.0026(10) 0.0161(12)
C307 0.039(2) 0.0263(19) 0.035(2) -0.0043(16) -0.0163(17) 0.0163(17)
F308 0.0435(15) 0.0584(17) 0.0464(16) -0.0107(13) -0.0245(12) 0.0248(14)
C309 0.0204(18) 0.0280(19) 0.051(3) -0.0009(18) -0.0083(17) 0.0143(16)
F310 0.0238(12) 0.0515(16) 0.0697(18) -0.0134(14) -0.0107(12) 0.0236(12)
C311 0.0222(17) 0.0239(17) 0.036(2) 0.0032(15) 0.0020(15) 0.0138(15)
F312 0.0215(11) 0.0336(12) 0.0426(13) -0.0031(10) 0.0043(9) 0.0141(9)
C313 0.0224(17) 0.0196(16) 0.0286(18) 0.0051(14) 0.0051(14) 0.0097(14)
C314 0.0222(17) 0.0199(17) 0.035(2) 0.0040(15) 0.0019(15) 0.0099(14)
F315 0.0261(11) 0.0238(11) 0.0436(13) 0.0065(10) -0.0081(10) 0.0071(9)
C316 0.0214(18) 0.0199(17) 0.051(2) -0.0007(17) 0.0014(17) 0.0073(15)
F317 0.0208(11) 0.0264(12) 0.0720(18) 0.0061(12) -0.0040(11) 0.0050(9)
C318 0.028(2) 0.0207(18) 0.056(3) 0.0106(18) 0.0138(18) 0.0060(16)
F319 0.0346(14) 0.0293(13) 0.088(2) 0.0225(14) 0.0168(14) 0.0022(11)
C320 0.040(2) 0.0225(18) 0.036(2) 0.0091(16) 0.0103(18) 0.0121(17)
F321 0.0527(16) 0.0383(14) 0.0535(16) 0.0270(13) 0.0084(13) 0.0119(12)
C322 0.0286(19) 0.0241(18) 0.0288(19) 0.0055(15) 0.0046(15) 0.0107(15)
F323 0.0334(12) 0.0323(12) 0.0367(13) 0.0127(10) -0.0043(10) 0.0086(10)
C324 0.0197(16) 0.0222(17) 0.0245(17) 0.0022(14) 0.0006(13) 0.0096(14)
C325 0.0244(18) 0.0254(18) 0.0270(18) 0.0035(14) 0.0016(14) 0.0130(15)
F326 0.0379(12) 0.0318(12) 0.0303(11) 0.0069(9) 0.0011(9) 0.0223(10)
C327 0.038(2) 0.035(2) 0.035(2) 0.0004(17) 0.0007(17) 0.0237(19)
F328 0.0694(19) 0.0558(17) 0.0479(16) -0.0003(13) 0.0046(13) 0.0505(16)
C329 0.054(3) 0.051(3) 0.028(2) -0.0024(19) 0.0054(19) 0.033(2)
F330 0.105(3) 0.099(3) 0.0294(14) 0.0001(15) 0.0142(15) 0.075(2)
C331 0.045(2) 0.044(2) 0.0226(19) 0.0051(17) 0.0018(17) 0.021(2)
F332 0.079(2) 0.0701(19) 0.0244(13) 0.0109(13) 0.0038(13) 0.0431(17)
C333 0.0261(18) 0.0247(18) 0.0294(19) 0.0058(15) 0.0015(15) 0.0114(15)
F334 0.0406(13) 0.0339(12) 0.0334(12) 0.0093(10) -0.0016(10) 0.0222(11)
B351 0.0184(17) 0.0167(17) 0.0232(19) 0.0045(14) 0.0073(14) 0.0067(14)
C352 0.0191(16) 0.0162(15) 0.0299(18) 0.0047(13) 0.0053(14) 0.0079(13)
C353 0.0215(17) 0.0223(17) 0.0323(19) 0.0049(14) 0.0067(14) 0.0124(14)
F354 0.0288(11) 0.0345(12) 0.0256(11) 0.0028(9) 0.0035(9) 0.0174(10)
C355 0.0251(19) 0.0275(19) 0.036(2) 0.0042(16) -0.0019(16) 0.0098(16)
F356 0.0298(13) 0.0483(15) 0.0431(14) -0.0033(12) -0.0091(11) 0.0139(11)
C357 0.0164(17) 0.038(2) 0.053(3) 0.0110(19) 0.0060(17) 0.0093(16)
F358 0.0172(11) 0.0621(18) 0.0677(19) 0.0102(14) 0.0022(11) 0.0130(12)
C359 0.0236(19) 0.038(2) 0.042(2) 0.0074(18) 0.0136(17) 0.0153(17)
F360 0.0289(13) 0.0686(19) 0.0558(17) 0.0072(14) 0.0211(12) 0.0216(13)
C361 0.0224(17) 0.0254(18) 0.0302(19) 0.0046(15) 0.0082(14) 0.0096(15)
F362 0.0278(11) 0.0379(13) 0.0306(12) -0.0010(10) 0.0087(9) 0.0126(10)
C363 0.0258(17) 0.0210(16) 0.0225(17) 0.0047(13) 0.0079(14) 0.0125(14)
C364 0.0270(18) 0.0238(17) 0.0275(18) 0.0059(14) 0.0051(15) 0.0114(15)
F365 0.0201(10) 0.0310(12) 0.0452(13) 0.0167(10) 0.0031(9) 0.0082(9)
C366 0.030(2) 0.030(2) 0.031(2) 0.0020(16) -0.0031(16) 0.0139(17)
F367 0.0332(13) 0.0433(14) 0.0514(16) 0.0104(12) -0.0134(11) 0.0118(11)
C368 0.052(3) 0.035(2) 0.028(2) 0.0106(17) 0.0021(18) 0.022(2)
F369 0.0672(19) 0.0566(17) 0.0378(14) 0.0223(13) -0.0062(13) 0.0243(15)
C370 0.041(2) 0.030(2) 0.033(2) 0.0144(17) 0.0110(18) 0.0126(18)
F371 0.0569(17) 0.0455(15) 0.0483(16) 0.0294(13) 0.0119(13) 0.0130(13)
C372 0.0261(18) 0.0239(18) 0.0302(19) 0.0060(15) 0.0055(15) 0.0087(15)
F373 0.0281(11) 0.0264(11) 0.0391(13) 0.0126(10) 0.0048(10) 0.0027(9)
C374 0.0183(16) 0.0242(17) 0.0216(16) 0.0068(13) 0.0033(13) 0.0107(14)
C375 0.0232(17) 0.0244(17) 0.0260(18) 0.0092(14) 0.0043(14) 0.0126(14)
F376 0.0234(11) 0.0253(11) 0.0436(13) 0.0134(10) 0.0128(9) 0.0078(9)
C377 0.0202(17) 0.041(2) 0.0275(19) 0.0130(16) 0.0098(14) 0.0144(16)
F378 0.0302(12) 0.0482(14) 0.0398(13) 0.0181(11) 0.0204(10) 0.0161(11)
C379 0.0288(19) 0.039(2) 0.0219(18) 0.0012(15) 0.0050(15) 0.0205(17)
F380 0.0385(13) 0.0532(15) 0.0355(13) -0.0025(11) 0.0134(11) 0.0253(12)
C381 0.0256(18) 0.0270(18) 0.0261(18) 0.0021(14) 0.0016(14) 0.0149(15)
F382 0.0340(12) 0.0277(11) 0.0379(13) -0.0030(10) 0.0022(10) 0.0166(10)
C383 0.0194(16) 0.0243(17) 0.0246(17) 0.0065(14) 0.0045(13) 0.0105(14)
F384 0.0253(10) 0.0201(10) 0.0336(11) 0.0059(9) 0.0089(9) 0.0079(8)
N400 0.0276(16) 0.0203(14) 0.0227(15) 0.0012(12) -0.0003(12) 0.0067(12)
B401 0.030(2) 0.0225(19) 0.023(2) 0.0039(16) 0.0038(16) 0.0107(17)
C402 0.033(2) 0.0290(19) 0.0270(19) 0.0100(15) 0.0085(15) 0.0141(16)
C403 0.050(3) 0.040(2) 0.031(2) 0.0047(18) -0.0044(19) 0.021(2)
F404 0.073(2) 0.0476(16) 0.0391(15) -0.0070(12) -0.0220(14) 0.0270(15)
C405 0.061(3) 0.067(3) 0.039(3) 0.010(2) -0.014(2) 0.029(3)
F406 0.095(3) 0.101(3) 0.058(2) -0.0061(19) -0.046(2) 0.048(2)
C407 0.061(3) 0.072(4) 0.044(3) 0.031(3) 0.004(2) 0.041(3)
F408 0.083(2) 0.108(3) 0.070(2) 0.040(2) -0.0031(18) 0.066(2)
C409 0.050(3) 0.046(2) 0.041(2) 0.024(2) 0.016(2) 0.031(2)
F410 0.0680(19) 0.0522(16) 0.0635(18) 0.0301(14) 0.0220(15) 0.0433(15)
C411 0.032(2) 0.034(2) 0.030(2) 0.0147(16) 0.0101(16) 0.0173(17)
F412 0.0349(12) 0.0243(11) 0.0461(14) 0.0074(10) 0.0071(10) 0.0127(10)
C413 0.037(2) 0.0287(19) 0.0195(17) 0.0046(14) 0.0040(15) 0.0149(17)
C414 0.040(2) 0.032(2) 0.0223(18) 0.0077(15) 0.0059(16) 0.0177(17)
F415 0.0455(14) 0.0263(11) 0.0340(12) 0.0089(10) 0.0146(10) 0.0140(10)
C416 0.040(2) 0.039(2) 0.028(2) 0.0144(17) 0.0071(17) 0.0161(19)
F417 0.0481(15) 0.0463(15) 0.0394(14) 0.0200(12) 0.0179(12) 0.0130(12)
C418 0.055(3) 0.057(3) 0.0188(19) 0.0106(19) 0.0131(18) 0.026(2)
F419 0.078(2) 0.072(2) 0.0348(14) 0.0167(14) 0.0330(14) 0.0328(17)
C420 0.074(3) 0.048(3) 0.0202(19) 0.0018(18) 0.011(2) 0.033(3)
F421 0.119(3) 0.0549(18) 0.0364(15) 0.0003(13) 0.0338(17) 0.0404(19)
C422 0.053(3) 0.031(2) 0.0207(18) 0.0028(16) 0.0054(17) 0.0174(19)
F423 0.079(2) 0.0280(12) 0.0277(12) -0.0016(10) 0.0122(12) 0.0172(13)
C424 0.0272(18) 0.0174(16) 0.0222(17) 0.0058(13) 0.0057(14) 0.0077(14)
C425 0.0271(18) 0.0196(16) 0.0224(17) 0.0061(13) 0.0089(14) 0.0094(14)
F426 0.0301(11) 0.0355(12) 0.0260(11) 0.0046(9) 0.0098(9) 0.0151(10)
C427 0.0232(18) 0.0250(18) 0.0284(19) 0.0075(15) 0.0030(14) 0.0077(15)
F428 0.0226(11) 0.0440(14) 0.0367(13) 0.0054(11) 0.0025(9) 0.0079(10)
C429 0.032(2) 0.0212(17) 0.0245(18) 0.0043(14) -0.0016(15) 0.0059(15)
F430 0.0386(13) 0.0365(13) 0.0265(12) -0.0036(10) -0.0036(10) 0.0075(11)
C431 0.033(2) 0.0204(17) 0.0215(17) 0.0042(14) 0.0078(15) 0.0099(15)
F432 0.0447(14) 0.0369(13) 0.0267(12) -0.0019(10) 0.0118(10) 0.0168(11)
C433 0.0218(17) 0.0196(16) 0.0279(18) 0.0055(14) 0.0054(14) 0.0076(14)
F434 0.0256(11) 0.0267(11) 0.0330(12) 0.0050(9) 0.0095(9) 0.0087(9)
B451 0.0233(19) 0.0170(17) 0.0236(19) 0.0035(15) 0.0050(15) 0.0066(15)
C452 0.0238(17) 0.0212(16) 0.0276(18) 0.0093(14) 0.0059(14) 0.0090(14)
C453 0.0297(19) 0.0207(17) 0.034(2) 0.0083(15) 0.0097(16) 0.0110(15)
F454 0.0369(13) 0.0343(12) 0.0338(12) 0.0025(10) 0.0133(10) 0.0150(10)
C455 0.029(2) 0.0274(19) 0.051(3) 0.0146(18) 0.0167(18) 0.0161(17)
F456 0.0353(13) 0.0427(14) 0.0711(18) 0.0165(13) 0.0268(13) 0.0238(12)
C457 0.0212(18) 0.031(2) 0.054(3) 0.0119(19) 0.0004(17) 0.0101(16)
F458 0.0261(13) 0.0592(18) 0.083(2) 0.0136(16) -0.0029(13) 0.0189(13)
C459 0.033(2) 0.029(2) 0.034(2) 0.0062(16) -0.0048(17) 0.0107(17)
F460 0.0366(14) 0.0606(18) 0.0389(14) 0.0007(13) -0.0126(11) 0.0129(13)
C461 0.0269(18) 0.0215(17) 0.0269(18) 0.0090(14) 0.0060(14) 0.0091(14)
F462 0.0329(12) 0.0297(11) 0.0244(11) 0.0048(9) 0.0083(9) 0.0097(9)
C463 0.0308(19) 0.0203(17) 0.0285(19) 0.0026(14) 0.0095(15) 0.0081(15)
C464 0.039(2) 0.0277(19) 0.033(2) 0.0080(16) 0.0116(17) 0.0137(17)
F465 0.0461(15) 0.0292(12) 0.0620(17) 0.0149(12) 0.0050(13) 0.0187(11)
C466 0.056(3) 0.023(2) 0.048(3) 0.0118(18) 0.021(2) 0.019(2)
F467 0.078(2) 0.0291(14) 0.091(2) 0.0208(15) 0.0225(18) 0.0280(15)
C468 0.062(3) 0.019(2) 0.049(3) 0.0009(19) 0.016(2) 0.000(2)
F469 0.090(2) 0.0184(13) 0.077(2) -0.0002(13) 0.0172(19) 0.0009(14)
C470 0.049(3) 0.031(2) 0.058(3) 0.002(2) -0.004(2) -0.001(2)
F471 0.062(2) 0.0374(17) 0.113(3) -0.0015(18) -0.036(2) -0.0099(15)
C472 0.039(2) 0.027(2) 0.049(3) 0.0049(19) 0.000(2) 0.0071(18)
F473 0.0421(16) 0.0336(14) 0.089(2) 0.0082(15) -0.0252(15) 0.0038(12)
C474 0.0216(17) 0.0176(16) 0.034(2) 0.0032(14) 0.0091(15) 0.0041(14)
C475 0.031(2) 0.0184(17) 0.033(2) 0.0025(15) 0.0129(16) 0.0028(15)
F476 0.0415(13) 0.0302(12) 0.0343(12) 0.0139(10) 0.0111(10) 0.0114(10)
C477 0.046(3) 0.0214(19) 0.038(2) -0.0015(17) 0.022(2) -0.0017(18)
F478 0.079(2) 0.0355(14) 0.0419(15) 0.0060(12) 0.0362(15) 0.0015(14)
C479 0.035(2) 0.028(2) 0.076(4) -0.006(2) 0.035(2) 0.0014(19)
F480 0.060(2) 0.0548(19) 0.107(3) -0.0065(18) 0.062(2) 0.0091(16)
C481 0.023(2) 0.023(2) 0.084(4) 0.000(2) 0.020(2) 0.0055(16)
F482 0.0235(13) 0.0418(16) 0.128(3) -0.0015(17) 0.0176(15) 0.0138(12)
C483 0.0207(18) 0.0218(18) 0.053(3) 0.0020(17) 0.0067(17) 0.0043(15)
F484 0.0287(12) 0.0355(13) 0.0694(18) 0.0118(13) -0.0019(12) 0.0147(11)
N500 0.0180(14) 0.0235(15) 0.0357(17) 0.0150(13) 0.0061(12) 0.0092(12)
B501 0.0190(18) 0.0162(17) 0.0233(19) 0.0057(14) 0.0025(14) 0.0070(14)
C502 0.0200(16) 0.0180(15) 0.0232(17) 0.0063(13) 0.0029(13) 0.0097(13)
C503 0.0232(17) 0.0197(16) 0.0275(18) 0.0050(14) 0.0006(14) 0.0084(14)
F504 0.0253(11) 0.0299(12) 0.0312(12) 0.0024(9) -0.0063(9) 0.0030(9)
C505 0.038(2) 0.031(2) 0.0192(17) 0.0005(15) -0.0015(15) 0.0151(17)
F506 0.0541(16) 0.0600(17) 0.0197(12) -0.0038(11) -0.0027(11) 0.0181(14)
C507 0.043(2) 0.036(2) 0.0254(19) 0.0131(16) 0.0154(17) 0.0201(19)
F508 0.0590(17) 0.0609(17) 0.0309(13) 0.0143(12) 0.0244(12) 0.0231(14)
C509 0.0258(18) 0.0242(18) 0.033(2) 0.0099(15) 0.0099(15) 0.0097(15)
F510 0.0282(12) 0.0389(13) 0.0474(15) 0.0116(11) 0.0175(11) 0.0046(10)
C511 0.0232(17) 0.0192(16) 0.0246(17) 0.0031(13) 0.0024(14) 0.0086(14)
F512 0.0208(10) 0.0308(11) 0.0260(11) -0.0008(9) 0.0011(8) 0.0028(9)
C513 0.0242(17) 0.0215(17) 0.0258(18) 0.0057(14) 0.0100(14) 0.0101(14)
C514 0.0260(18) 0.0195(17) 0.039(2) 0.0107(15) 0.0129(16) 0.0093(15)
F515 0.0297(12) 0.0259(11) 0.0447(13) 0.0133(10) -0.0027(10) 0.0118(9)
C516 0.030(2) 0.0270(19) 0.061(3) 0.0198(19) 0.0206(19) 0.0182(17)
F517 0.0413(14) 0.0360(14) 0.093(2) 0.0322(14) 0.0161(14) 0.0251(12)
C518 0.043(2) 0.0176(18) 0.061(3) 0.0125(18) 0.030(2) 0.0130(17)
F519 0.0666(19) 0.0206(12) 0.100(2) 0.0129(14) 0.0354(17) 0.0218(13)
C520 0.043(2) 0.0220(18) 0.036(2) 0.0014(16) 0.0197(18) 0.0058(17)
F521 0.0648(18) 0.0232(12) 0.0457(15) -0.0067(11) 0.0167(13) 0.0040(12)
C522 0.031(2) 0.0248(18) 0.0275(19) 0.0036(15) 0.0098(15) 0.0076(16)
F523 0.0421(14) 0.0280(12) 0.0288(12) -0.0005(9) -0.0034(10) 0.0075(10)
C524 0.0218(16) 0.0172(15) 0.0226(17) 0.0045(13) 0.0016(13) 0.0070(13)
C525 0.0262(18) 0.0268(18) 0.0258(18) 0.0067(15) 0.0036(14) 0.0111(15)
F526 0.0366(12) 0.0445(13) 0.0316(12) 0.0119(10) 0.0115(10) 0.0280(11)
C527 0.0262(19) 0.035(2) 0.042(2) 0.0123(18) 0.0014(16) 0.0182(17)
F528 0.0456(15) 0.0664(18) 0.0533(16) 0.0198(14) 0.0031(12) 0.0404(14)
C529 0.034(2) 0.034(2) 0.028(2) 0.0110(16) -0.0064(16) 0.0127(17)
F530 0.0527(16) 0.0540(16) 0.0370(14) 0.0170(12) -0.0099(12) 0.0246(13)
C531 0.033(2) 0.0243(18) 0.0203(17) 0.0048(14) 0.0016(15) 0.0047(15)
F532 0.0495(15) 0.0377(13) 0.0220(11) 0.0076(10) 0.0054(10) 0.0147(11)
C533 0.0216(17) 0.0215(17) 0.0278(18) 0.0053(14) 0.0037(14) 0.0055(14)
F534 0.0315(11) 0.0337(12) 0.0246(11) 0.0049(9) 0.0073(9) 0.0168(10)
B551 0.0200(18) 0.0173(17) 0.0208(18) 0.0063(14) 0.0066(14) 0.0088(14)
C552 0.0189(16) 0.0165(15) 0.0247(17) 0.0065(13) 0.0051(13) 0.0068(13)
C553 0.0235(17) 0.0219(16) 0.0210(16) 0.0066(13) 0.0053(13) 0.0102(14)
F554 0.0324(11) 0.0326(11) 0.0233(10) 0.0114(9) 0.0098(9) 0.0179(10)
C555 0.0236(17) 0.0228(17) 0.0315(19) 0.0062(15) 0.0086(14) 0.0118(14)
F556 0.0387(13) 0.0446(14) 0.0368(13) 0.0098(11) 0.0155(10) 0.0304(11)
C557 0.0225(17) 0.0238(17) 0.036(2) 0.0084(15) 0.0028(15) 0.0133(15)
F558 0.0354(12) 0.0417(13) 0.0464(14) 0.0159(11) 0.0078(10) 0.0289(11)
C559 0.0268(18) 0.0283(18) 0.0248(18) 0.0124(15) 0.0035(14) 0.0131(15)
F560 0.0422(13) 0.0543(15) 0.0298(12) 0.0217(11) 0.0079(10) 0.0310(12)
C561 0.0216(17) 0.0220(16) 0.0262(18) 0.0087(14) 0.0063(14) 0.0107(14)
F562 0.0325(12) 0.0420(13) 0.0221(10) 0.0100(9) 0.0084(9) 0.0228(10)
C563 0.0177(15) 0.0211(16) 0.0200(16) 0.0023(13) 0.0007(12) 0.0086(13)
C564 0.0202(16) 0.0231(17) 0.0224(17) 0.0023(14) 0.0026(13) 0.0080(14)
F565 0.0323(11) 0.0176(10) 0.0319(11) 0.0067(9) 0.0104(9) 0.0063(9)
C566 0.0212(18) 0.035(2) 0.0243(18) 0.0056(15) 0.0052(14) 0.0054(15)
F567 0.0380(14) 0.0422(14) 0.0369(13) 0.0106(11) 0.0185(11) 0.0021(11)
C568 0.0243(19) 0.050(2) 0.0222(18) 0.0033(17) 0.0065(15) 0.0168(18)
F569 0.0398(14) 0.0731(19) 0.0343(13) 0.0027(13) 0.0179(11) 0.0293(14)
C570 0.032(2) 0.036(2) 0.0269(19) -0.0054(16) -0.0016(15) 0.0225(17)
F571 0.0558(16) 0.0482(15) 0.0429(14) -0.0046(12) 0.0061(12) 0.0389(14)
C572 0.0232(17) 0.0236(17) 0.0278(18) 0.0015(14) -0.0024(14) 0.0108(14)
F573 0.0381(13) 0.0200(10) 0.0444(13) 0.0054(9) 0.0042(10) 0.0154(10)
C574 0.0199(16) 0.0217(16) 0.0201(16) 0.0067(13) 0.0075(13) 0.0084(13)
C575 0.0263(17) 0.0225(17) 0.0208(16) 0.0088(13) 0.0077(14) 0.0115(14)
F576 0.0331(12) 0.0189(10) 0.0328(12) 0.0068(9) 0.0005(9) 0.0113(9)
C577 0.0272(18) 0.0227(17) 0.0233(18) 0.0036(14) 0.0075(14) 0.0043(15)
F578 0.0407(13) 0.0224(11) 0.0340(12) -0.0009(9) -0.0009(10) 0.0065(10)
C579 0.0205(17) 0.035(2) 0.0233(18) 0.0059(15) 0.0022(14) 0.0057(15)
F580 0.0297(12) 0.0491(15) 0.0302(12) -0.0009(11) -0.0075(10) 0.0098(11)
C581 0.0225(17) 0.0329(19) 0.0298(19) 0.0116(16) 0.0064(14) 0.0146(15)
F582 0.0327(13) 0.0480(15) 0.0458(14) 0.0134(12) -0.0037(11) 0.0226(11)
C583 0.0225(17) 0.0250(17) 0.0244(17) 0.0073(14) 0.0084(14) 0.0106(14)
F584 0.0287(11) 0.0249(11) 0.0399(13) 0.0048(9) 0.0011(9) 0.0151(9)
N600 0.0309(18) 0.0227(16) 0.044(2) 0.0071(14) -0.0110(15) 0.0050(14)
B601 0.0204(18) 0.0234(19) 0.0228(19) 0.0052(15) 0.0024(15) 0.0098(16)
C602 0.0573(19) 0.0462(18) 0.0294(17) 0.0172(14) 0.0182(15) 0.0398(16)
C603 0.0573(19) 0.0462(18) 0.0294(17) 0.0172(14) 0.0182(15) 0.0398(16)
F604 0.0657(12) 0.0570(11) 0.0442(10) 0.0176(8) 0.0230(9) 0.0436(10)
C605 0.0573(19) 0.0462(18) 0.0294(17) 0.0172(14) 0.0182(15) 0.0398(16)
F606 0.0657(12) 0.0570(11) 0.0442(10) 0.0176(8) 0.0230(9) 0.0436(10)
C607 0.0573(19) 0.0462(18) 0.0294(17) 0.0172(14) 0.0182(15) 0.0398(16)
F608 0.0657(12) 0.0570(11) 0.0442(10) 0.0176(8) 0.0230(9) 0.0436(10)
C609 0.0573(19) 0.0462(18) 0.0294(17) 0.0172(14) 0.0182(15) 0.0398(16)
F610 0.0657(12) 0.0570(11) 0.0442(10) 0.0176(8) 0.0230(9) 0.0436(10)
C611 0.0573(19) 0.0462(18) 0.0294(17) 0.0172(14) 0.0182(15) 0.0398(16)
F612 0.0657(12) 0.0570(11) 0.0442(10) 0.0176(8) 0.0230(9) 0.0436(10)
C902 0.0573(19) 0.0462(18) 0.0294(17) 0.0172(14) 0.0182(15) 0.0398(16)
C903 0.0573(19) 0.0462(18) 0.0294(17) 0.0172(14) 0.0182(15) 0.0398(16)
F904 0.0657(12) 0.0570(11) 0.0442(10) 0.0176(8) 0.0230(9) 0.0436(10)
C905 0.0573(19) 0.0462(18) 0.0294(17) 0.0172(14) 0.0182(15) 0.0398(16)
F906 0.0657(12) 0.0570(11) 0.0442(10) 0.0176(8) 0.0230(9) 0.0436(10)
C907 0.0573(19) 0.0462(18) 0.0294(17) 0.0172(14) 0.0182(15) 0.0398(16)
F908 0.0657(12) 0.0570(11) 0.0442(10) 0.0176(8) 0.0230(9) 0.0436(10)
C909 0.0573(19) 0.0462(18) 0.0294(17) 0.0172(14) 0.0182(15) 0.0398(16)
F910 0.0657(12) 0.0570(11) 0.0442(10) 0.0176(8) 0.0230(9) 0.0436(10)
C911 0.0573(19) 0.0462(18) 0.0294(17) 0.0172(14) 0.0182(15) 0.0398(16)
F912 0.0657(12) 0.0570(11) 0.0442(10) 0.0176(8) 0.0230(9) 0.0436(10)
C613 0.0237(17) 0.0201(16) 0.0245(17) 0.0024(14) 0.0028(14) 0.0080(14)
C614 0.0259(19) 0.028(2) 0.051(3) 0.0095(18) -0.0011(18) 0.0100(16)
F615 0.0236(12) 0.0290(13) 0.106(2) 0.0189(14) -0.0157(14) 0.0025(10)
C616 0.031(2) 0.0214(19) 0.065(3) 0.010(2) 0.008(2) 0.0020(17)
F617 0.0325(15) 0.0296(14) 0.141(3) 0.0334(17) 0.0098(17) 0.0018(12)
C618 0.051(3) 0.0209(18) 0.042(2) 0.0126(17) 0.013(2) 0.0127(18)
F619 0.0693(19) 0.0311(14) 0.0692(19) 0.0291(13) 0.0196(15) 0.0175(13)
C620 0.041(2) 0.0282(19) 0.029(2) 0.0070(16) -0.0008(17) 0.0179(18)
F621 0.0571(17) 0.0386(14) 0.0528(16) 0.0149(12) -0.0133(13) 0.0232(13)
C622 0.0251(18) 0.0233(17) 0.0240(18) 0.0037(14) -0.0003(14) 0.0058(14)
F623 0.0228(11) 0.0293(12) 0.0579(16) 0.0132(11) -0.0071(10) 0.0080(9)
C624 0.0210(16) 0.0185(16) 0.0258(17) 0.0036(13) 0.0006(13) 0.0089(13)
C625 0.0231(18) 0.0234(17) 0.0288(19) 0.0058(15) 0.0018(14) 0.0077(14)
F626 0.0314(12) 0.0420(13) 0.0298(12) 0.0114(10) 0.0101(9) 0.0181(10)
C627 0.0213(18) 0.0283(19) 0.042(2) 0.0081(17) 0.0103(16) 0.0096(15)
F628 0.0331(13) 0.0560(16) 0.0569(16) 0.0175(13) 0.0218(12) 0.0256(12)
C629 0.0192(17) 0.0272(19) 0.050(2) 0.0086(17) -0.0027(16) 0.0100(15)
F630 0.0262(12) 0.0522(16) 0.0680(18) 0.0190(14) 0.0024(12) 0.0229(12)
C631 0.0266(19) 0.0221(17) 0.033(2) 0.0041(15) -0.0062(15) 0.0092(15)
F632 0.0386(13) 0.0409(13) 0.0374(13) 0.0118(11) -0.0069(10) 0.0204(11)
C633 0.0208(17) 0.0196(16) 0.0289(18) 0.0020(14) 0.0000(14) 0.0075(14)
F634 0.0364(12) 0.0339(12) 0.0239(11) 0.0074(9) 0.0041(9) 0.0199(10)
B651 0.0190(18) 0.0231(19) 0.025(2) 0.0068(16) 0.0039(15) 0.0077(15)
C652 0.0208(16) 0.0207(16) 0.0222(17) 0.0025(13) 0.0030(13) 0.0061(14)
C653 0.0267(18) 0.0233(17) 0.0221(17) 0.0023(14) 0.0018(14) 0.0080(15)
F654 0.0311(12) 0.0277(11) 0.0358(12) 0.0140(10) -0.0046(10) 0.0050(9)
C655 0.0256(19) 0.031(2) 0.0284(19) 0.0022(16) -0.0040(15) 0.0111(16)
F656 0.0352(13) 0.0432(14) 0.0434(14) 0.0083(11) -0.0135(11) 0.0149(11)
C657 0.0206(18) 0.035(2) 0.031(2) 0.0010(16) -0.0001(15) 0.0047(16)
F658 0.0203(12) 0.0543(16) 0.0571(17) 0.0099(13) -0.0030(11) 0.0011(11)
C659 0.0257(19) 0.0262(19) 0.036(2) 0.0083(16) 0.0060(16) 0.0003(15)
F660 0.0351(14) 0.0355(14) 0.0590(17) 0.0218(12) 0.0054(12) -0.0041(11)
C661 0.0259(18) 0.0263(18) 0.0260(18) 0.0073(15) 0.0040(14) 0.0103(15)
F662 0.0347(12) 0.0270(11) 0.0443(14) 0.0181(10) 0.0017(10) 0.0072(10)
C663 0.0207(18) 0.049(2) 0.0252(19) 0.0082(17) 0.0036(15) 0.0120(17)
C664 0.023(2) 0.084(4) 0.032(2) 0.020(2) 0.0032(17) 0.007(2)
F665 0.0461(17) 0.075(2) 0.0578(19) 0.0458(17) -0.0007(14) -0.0035(15)
C666 0.032(3) 0.146(7) 0.029(3) 0.027(3) 0.013(2) 0.014(3)
F667 0.058(2) 0.204(5) 0.048(2) 0.058(3) 0.0232(17) 0.010(3)
C668 0.046(3) 0.163(8) 0.033(3) -0.001(4) 0.013(2) 0.046(4)
F669 0.087(3) 0.250(6) 0.044(2) -0.012(3) 0.028(2) 0.082(4)
C670 0.053(3) 0.110(5) 0.037(3) -0.016(3) -0.001(2) 0.048(3)
F671 0.092(3) 0.125(3) 0.070(2) -0.045(2) -0.005(2) 0.075(3)
C672 0.033(2) 0.058(3) 0.032(2) 0.001(2) 0.0056(18) 0.022(2)
F673 0.0492(15) 0.0378(14) 0.0450(15) -0.0061(12) 0.0017(12) 0.0227(12)
C674 0.0186(16) 0.0163(15) 0.0281(18) 0.0037(13) 0.0016(13) 0.0059(13)
C675 0.0187(16) 0.0230(17) 0.0299(19) 0.0097(14) 0.0047(14) 0.0081(14)
F676 0.0266(11) 0.0438(13) 0.0312(12) 0.0156(10) 0.0107(9) 0.0213(10)
C677 0.0264(18) 0.0259(18) 0.0258(18) 0.0104(15) 0.0055(14) 0.0080(15)
F678 0.0411(14) 0.0582(16) 0.0322(12) 0.0220(12) 0.0152(11) 0.0260(12)
C679 0.031(2) 0.0223(17) 0.0304(19) 0.0094(15) -0.0030(15) 0.0108(15)
F680 0.0393(13) 0.0428(14) 0.0377(13) 0.0186(11) -0.0026(10) 0.0181(11)
C681 0.0217(17) 0.0210(17) 0.040(2) 0.0077(15) 0.0010(15) 0.0109(14)
F682 0.0288(12) 0.0433(14) 0.0497(15) 0.0120(11) 0.0003(10) 0.0239(11)
C683 0.0201(16) 0.0172(16) 0.0303(19) 0.0023(14) 0.0034(14) 0.0074(13)
F684 0.0253(11) 0.0361(12) 0.0351(12) 0.0072(10) 0.0087(9) 0.0175(10)
C700 0.045(3) 0.072(4) 0.093(5) -0.012(3) 0.008(3) 0.033(3)
Cl71 0.147(2) 0.277(4) 0.0671(12) 0.0558(17) 0.0231(12) 0.164(2)
Cl72 0.155(2) 0.143(2) 0.0776(12) 0.0210(13) 0.0524(13) 0.1021(18)
C800 0.137(9) 0.153(10) 0.190(12) 0.112(10) 0.085(9) 0.081(8)
Cl81 0.362(6) 0.144(3) 0.105(2) 0.006(2) 0.108(3) 0.065(4)
Cl82 0.172(3) 0.131(2) 0.127(2) 0.0221(18) 0.082(2) 0.027(2)
C900 0.081(5) 0.080(5) 0.087(5) 0.021(4) 0.016(4) 0.047(4)
Cl91 0.0621(8) 0.0725(9) 0.0473(7) 0.0024(6) 0.0013(6) 0.0268(7)
Cl92 0.0710(11) 0.0743(11) 0.1129(15) -0.0047(10) 0.0120(10) 0.0202(9)

loop_
_atom_type_symbol
_atom_type_description
_atom_type_scat_dispersion_real
_atom_type_scat_dispersion_imag
_atom_type_scat_source
C C 0.0033 0.0016 'International Tables Vol C Tables 4.2.6.8 and 6.1.1.4'
H H 0 0 'International Tables Vol C Tables 4.2.6.8 and 6.1.1.4'
B B 0.0013 0.0007 'International Tables Vol C Tables 4.2.6.8 and 6.1.1.4'
N N 0.0061 0.0033 'International Tables Vol C Tables 4.2.6.8 and 6.1.1.4'
O O 0.0106 0.006 'International Tables Vol C Tables 4.2.6.8 and 6.1.1.4'
F F 0.0171 0.0103 'International Tables Vol C Tables 4.2.6.8 and 6.1.1.4'
Cl Cl 0.1484 0.1585 'International Tables Vol C Tables 4.2.6.8 and 6.1.1.4'
Ba Ba -0.3244 2.2819 'International Tables Vol C Tables 4.2.6.8 and 6.1.1.4'

loop_
_geom_angle_atom_site_label_1
_geom_angle_atom_site_label_2
_geom_angle_atom_site_label_3
_geom_angle
O71 Ba1 O21 73.72(7)
O71 Ba1 O4 135.33(10)
O21 Ba1 O4 92.09(9)
O71 Ba1 O13 136.64(9)
O21 Ba1 O13 107.18(8)
O4 Ba1 O13 87.88(11)
O71 Ba1 O7 110.09(9)
O21 Ba1 O7 144.99(9)
O4 Ba1 O7 60.04(11)
O13 Ba1 O7 93.45(10)
O71 Ba1 O10 105.12(8)
O21 Ba1 O10 156.50(9)
O4 Ba1 O10 103.64(10)
O13 Ba1 O10 57.00(9)
O7 Ba1 O10 58.15(11)
O71 Ba1 N1 130.66(9)
O21 Ba1 N1 58.10(9)
O4 Ba1 N1 61.45(12)
O13 Ba1 N1 59.07(10)
O7 Ba1 N1 115.19(11)
O10 Ba1 N1 114.61(10)
O71 Ba1 F29 79.96(8)
O21 Ba1 F29 57.88(7)
O4 Ba1 F29 128.03(10)
O13 Ba1 F29 66.37(9)
O7 Ba1 F29 156.03(9)
O10 Ba1 F29 98.63(9)
N1 Ba1 F29 66.60(10)
O71 Ba1 O54 61.32(7)
O21 Ba1 O54 66.56(7)
O4 Ba1 O54 74.11(9)
O13 Ba1 O54 160.34(8)
O7 Ba1 O54 84.46(9)
O10 Ba1 O54 134.30(8)
N1 Ba1 O54 104.21(9)
F29 Ba1 O54 118.94(7)
O71 Ba1 Ba2 38.38(5)
O21 Ba1 Ba2 38.37(5)
O4 Ba1 Ba2 108.75(7)
O13 Ba1 Ba2 139.63(7)
O7 Ba1 Ba2 126.85(8)
O10 Ba1 Ba2 143.22(6)
N1 Ba1 Ba2 96.19(7)
F29 Ba1 Ba2 74.74(5)
O54 Ba1 Ba2 45.27(4)
C15 N1 C2 110.6(4)
C15 N1 C31 109.8(4)
C2 N1 C31 108.7(4)
C15 N1 Ba1 113.1(3)
C2 N1 Ba1 103.2(3)
C31 N1 Ba1 111.1(2)
N1 C2 C3 114.4(4)
N1 C2 H2A 108.6
C3 C2 H2A 108.6
N1 C2 H2B 108.6
C3 C2 H2B 108.6
H2A C2 H2B 107.6
O4 C3 C2 110.7(4)
O4 C3 H3A 109.5
C2 C3 H3A 109.5
O4 C3 H3B 109.5
C2 C3 H3B 109.5
H3A C3 H3B 108.1
C3 O4 C5 111.0(4)
C3 O4 Ba1 121.7(3)
C5 O4 Ba1 119.6(3)
O4 C5 C6 107.4(4)
O4 C5 H5A 110.2
C6 C5 H5A 110.2
O4 C5 H5B 110.2
C6 C5 H5B 110.2
H5A C5 H5B 108.5
O7 C6 C5 113.7(5)
O7 C6 H6A 108.8
C5 C6 H6A 108.8
O7 C6 H6B 108.8
C5 C6 H6B 108.8
H6A C6 H6B 107.7
C6 O7 C8 115.5(4)
C6 O7 Ba1 110.1(4)
C8 O7 Ba1 116.9(3)
O7 C8 C9 107.8(4)
O7 C8 H8A 110.1
C9 C8 H8A 110.1
O7 C8 H8B 110.1
C9 C8 H8B 110.1
H8A C8 H8B 108.5
O10 C9 C8 110.5(4)
O10 C9 H9A 109.6
C8 C9 H9A 109.6
O10 C9 H9B 109.6
C8 C9 H9B 109.6
H9A C9 H9B 108.1
C11 O10 C9 112.5(4)
C11 O10 Ba1 119.3(3)
C9 O10 Ba1 116.5(3)
O10 C11 C12 108.2(4)
O10 C11 H11A 110.1
C12 C11 H11A 110.1
O10 C11 H11B 110.1
C12 C11 H11B 110.1
H11A C11 H11B 108.4
O13 C12 C11 107.0(4)
O13 C12 H12A 110.3
C11 C12 H12A 110.3
O13 C12 H12B 110.3
C11 C12 H12B 110.3
H12A C12 H12B 108.6
C12 O13 C14 115.1(4)
C12 O13 Ba1 111.1(3)
C14 O13 Ba1 120.8(3)
O13 C14 C15 107.0(4)
O13 C14 H14A 110.3
C15 C14 H14A 110.3
O13 C14 H14B 110.3
C15 C14 H14B 110.3
H14A C14 H14B 108.6
N1 C15 C14 110.7(4)
N1 C15 H15A 109.5
C14 C15 H15A 109.5
N1 C15 H15B 109.5
C14 C15 H15B 109.5
H15A C15 H15B 108.1
C22 O21 Ba2 125.8(2)
C22 O21 Ba1 115.5(2)
Ba2 O21 Ba1 103.13(8)
O21 C22 C27 107.9(3)
O21 C22 C23 108.6(3)
C27 C22 C23 109.0(3)
O21 C22 C31 115.2(3)
C27 C22 C31 108.7(3)
C23 C22 C31 107.3(3)
F26 C23 F24 107.4(3)
F26 C23 F25 106.8(3)
F24 C23 F25 106.1(3)
F26 C23 C22 114.0(3)
F24 C23 C22 110.5(4)
F25 C23 C22 111.6(3)
C23 F25 Ba2 114.1(2)
F28 C27 F30 107.6(4)
F28 C27 F29 106.0(3)
F30 C27 F29 106.6(3)
F28 C27 C22 115.7(4)
F30 C27 C22 112.8(3)
F29 C27 C22 107.6(4)
C27 F29 Ba1 114.9(2)
C27 F30 Ba2 111.1(2)
N1 C31 C22 111.7(3)
N1 C31 H31A 109.3
C22 C31 H31A 109.3
N1 C31 H31B 109.3
C22 C31 H31B 109.3
H31A C31 H31B 107.9
O21 Ba2 O71 72.47(7)
O21 Ba2 O60 165.31(8)
O71 Ba2 O60 116.42(7)
O21 Ba2 O57 81.63(7)
O71 Ba2 O57 121.47(7)
O60 Ba2 O57 83.70(8)
O21 Ba2 O63 111.67(7)
O71 Ba2 O63 174.69(7)
O60 Ba2 O63 58.81(7)
O57 Ba2 O63 57.19(7)
O21 Ba2 O54 70.44(7)
O71 Ba2 O54 64.06(7)
O60 Ba2 O54 102.10(7)
O57 Ba2 O54 57.94(7)
O63 Ba2 O54 113.65(7)
O21 Ba2 F79 118.78(7)
O71 Ba2 F79 59.16(6)
O60 Ba2 F79 75.60(7)
O57 Ba2 F79 155.16(7)
O63 Ba2 F79 119.53(7)
O54 Ba2 F79 112.97(6)
O21 Ba2 N51 122.19(7)
O71 Ba2 N51 58.68(7)
O60 Ba2 N51 60.69(7)
O57 Ba2 N51 98.07(8)
O63 Ba2 N51 116.04(7)
O54 Ba2 N51 61.88(7)
F79 Ba2 N51 59.85(7)
O21 Ba2 F25 56.12(7)
O71 Ba2 F25 118.21(6)
O60 Ba2 F25 121.77(6)
O57 Ba2 F25 84.61(7)
O63 Ba2 F25 67.08(7)
O54 Ba2 F25 118.45(6)
F79 Ba2 F25 117.92(6)
N51 Ba2 F25 176.67(7)
O21 Ba2 F30 53.60(7)
O71 Ba2 F30 73.01(7)
O60 Ba2 F30 138.51(7)
O57 Ba2 F30 127.90(7)
O63 Ba2 F30 112.03(7)
O54 Ba2 F30 117.05(7)
F79 Ba2 F30 76.89(6)
N51 Ba2 F30 126.42(7)
F25 Ba2 F30 50.28(6)
O21 Ba2 Ba1 38.50(5)
O71 Ba2 Ba1 36.93(5)
O60 Ba2 Ba1 144.49(5)
O57 Ba2 Ba1 94.72(5)
O63 Ba2 Ba1 145.71(5)
O54 Ba2 Ba1 50.12(5)
F79 Ba2 Ba1 94.28(4)
N51 Ba2 Ba1 84.62(5)
F25 Ba2 Ba1 93.21(4)
F30 Ba2 Ba1 67.70(5)
C56 N51 C81 110.2(3)
C56 N51 C58 109.6(3)
C81 N51 C58 109.0(3)
C56 N51 Ba2 106.4(2)
C81 N51 Ba2 112.45(19)
C58 N51 Ba2 109.18(19)
O57 C52 C53 107.7(3)
O57 C52 H52A 110.2
C53 C52 H52A 110.2
O57 C52 H52B 110.2
C53 C52 H52B 110.2
H52A C52 H52B 108.5
O54 C53 C52 109.5(3)
O54 C53 H53A 109.8
C52 C53 H53A 109.8
O54 C53 H53B 109.8
C52 C53 H53B 109.8
H53A C53 H53B 108.2
C53 O54 C55 110.9(3)
C53 O54 Ba2 115.7(2)
C55 O54 Ba2 112.58(18)
C53 O54 Ba1 129.5(2)
C55 O54 Ba1 100.72(19)
Ba2 O54 Ba1 84.62(6)
O54 C55 C56 112.4(3)
O54 C55 H55A 109.1
C56 C55 H55A 109.1
O54 C55 H55B 109.1
C56 C55 H55B 109.1
H55A C55 H55B 107.9
N51 C56 C55 113.6(3)
N51 C56 H56A 108.8
C55 C56 H56A 108.8
N51 C56 H56B 108.8
C55 C56 H56B 108.8
H56A C56 H56B 107.7
C52 O57 C64 112.7(3)
C52 O57 Ba2 112.5(2)
C64 O57 Ba2 112.8(2)
N51 C58 C59 114.5(3)
N51 C58 H58A 108.6
C59 C58 H58A 108.6
N51 C58 H58B 108.6
C59 C58 H58B 108.6
H58A C58 H58B 107.6
O60 C59 C58 109.7(3)
O60 C59 H59A 109.7
C58 C59 H59A 109.7
O60 C59 H59B 109.7
C58 C59 H59B 109.7
H59A C59 H59B 108.2
C59 O60 C61 110.4(3)
C59 O60 Ba2 119.67(19)
C61 O60 Ba2 121.8(2)
O60 C61 C62 108.0(3)
O60 C61 H61A 110.1
C62 C61 H61A 110.1
O60 C61 H61B 110.1
C62 C61 H61B 110.1
H61A C61 H61B 108.4
O63 C62 C61 111.9(3)
O63 C62 H62A 109.2
C61 C62 H62A 109.2
O63 C62 H62B 109.2
C61 C62 H62B 109.2
H62A C62 H62B 107.9
C65 O63 C62 113.2(3)
C65 O63 Ba2 120.7(2)
C62 O63 Ba2 110.1(2)
O57 C64 C65 107.7(3)
O57 C64 H64A 110.2
C65 C64 H64A 110.2
O57 C64 H64B 110.2
C65 C64 H64B 110.2
H64A C64 H64B 108.5
O63 C65 C64 107.9(3)
O63 C65 H65A 110.1
C64 C65 H65A 110.1
O63 C65 H65B 110.1
C64 C65 H65B 110.1
H65A C65 H65B 108.4
C72 O71 Ba1 138.5(2)
C72 O71 Ba2 116.14(19)
Ba1 O71 Ba2 104.70(8)
O71 C72 C77 109.0(3)
O71 C72 C73 109.6(3)
C77 C72 C73 108.8(3)
O71 C72 C81 113.7(3)
C77 C72 C81 109.1(3)
C73 C72 C81 106.6(3)
F75 C73 F76 107.5(3)
F75 C73 F74 106.1(3)
F76 C73 F74 106.7(3)
F75 C73 C72 113.6(3)
F76 C73 C72 113.7(3)
F74 C73 C72 108.8(3)
F80 C77 F78 107.9(3)
F80 C77 F79 105.8(3)
F78 C77 F79 106.2(3)
F80 C77 C72 113.5(3)
F78 C77 C72 114.5(3)
F79 C77 C72 108.3(3)
C77 F79 Ba2 111.64(18)
N51 C81 C72 112.9(3)
N51 C81 H81A 109
C72 C81 H81A 109
N51 C81 H81B 109
C72 C81 H81B 109
H81A C81 H81B 107.8
C98 C97 H97A 109.5
C98 C97 H97B 109.5
H97A C97 H97B 109.5
C98 C97 H97C 109.5
H97A C97 H97C 109.5
H97B C97 H97C 109.5
O99 C98 C97 111.5(5)
O99 C98 H98A 109.3
C97 C98 H98A 109.3
O99 C98 H98B 109.3
C97 C98 H98B 109.3
H98A C98 H98B 108
C98 O99 H99 109.5
O121 Ba11 O171 73.44(8)
O121 Ba11 O154 116.73(8)
O171 Ba11 O154 81.66(8)
O121 Ba11 O163 145.37(8)
O171 Ba11 O163 114.95(8)
O154 Ba11 O163 97.89(8)
O121 Ba11 O157 83.57(8)
O171 Ba11 O157 118.15(9)
O154 Ba11 O157 59.09(8)
O163 Ba11 O157 116.07(8)
O121 Ba11 O160 119.43(8)
O171 Ba11 O160 164.43(8)
O154 Ba11 O160 84.35(8)
O163 Ba11 O160 60.32(8)
O157 Ba11 O160 58.79(8)
O121 Ba11 N151 134.46(8)
O171 Ba11 N151 61.15(8)
O154 Ba11 N151 61.88(9)
O163 Ba11 N151 62.19(9)
O157 Ba11 N151 119.92(9)
O160 Ba11 N151 105.96(8)
O121 Ba11 F180 92.71(8)
O171 Ba11 F180 58.01(9)
O154 Ba11 F180 120.89(8)
O163 Ba11 F180 68.47(9)
O157 Ba11 F180 175.44(8)
O160 Ba11 F180 125.61(8)
N151 Ba11 F180 61.21(8)
O121 Ba11 F126 58.40(7)
O171 Ba11 F126 126.42(8)
O154 Ba11 F126 139.05(8)
O163 Ba11 F126 95.24(8)
O157 Ba11 F126 80.29(8)
O160 Ba11 F126 69.06(7)
N151 Ba11 F126 154.06(9)
F180 Ba11 F126 100.01(8)
O121 Ba11 Ba12 37.00(5)
O171 Ba11 Ba12 36.76(5)
O154 Ba11 Ba12 97.71(6)
O163 Ba11 Ba12 143.94(6)
O157 Ba11 Ba12 99.83(5)
O160 Ba11 Ba12 153.78(5)
N151 Ba11 Ba12 97.88(6)
F180 Ba11 Ba12 75.61(6)
F126 Ba11 Ba12 93.91(5)
C131 N101 C102 110.1(3)
C131 N101 C115 110.8(3)
C102 N101 C115 107.9(3)
C131 N101 Ba12 110.9(2)
C102 N101 Ba12 108.3(2)
C115 N101 Ba12 108.7(2)
N101 C102 C103 109.7(4)
N101 C102 H10A 109.7
C103 C102 H10A 109.7
N101 C102 H10B 109.7
C103 C102 H10B 109.7
H10A C102 H10B 108.2
O104 C103 C102 107.1(4)
O104 C103 H10C 110.3
C102 C103 H10C 110.3
O104 C103 H10D 110.3
C102 C103 H10D 110.3
H10C C103 H10D 108.5
C105 O104 C103 114.5(4)
C105 O104 Ba12 111.2(3)
C103 O104 Ba12 115.0(3)
O104 C105 C106 108.2(4)
O104 C105 H10E 110
C106 C105 H10E 110.1
O104 C105 H10F 110.1
C106 C105 H10F 110.1
H10E C105 H10F 108.4
O107 C106 C105 108.1(5)
O107 C106 H10G 110.1
C105 C106 H10G 110.1
O107 C106 H10H 110.1
C105 C106 H10H 110.1
H10G C106 H10H 108.4
C108 O107 C106 114.1(4)
C108 O107 Ba12 112.3(3)
C106 O107 Ba12 118.1(3)
O107 C108 C109 113.2(4)
O107 C108 H10I 108.9
C109 C108 H10I 108.9
O107 C108 H10J 108.9
C109 C108 H10J 108.9
H10I C108 H10J 107.8
O110 C109 C108 110.0(5)
O110 C109 H10K 109.7
C108 C109 H10K 109.7
O110 C109 H10L 109.7
C108 C109 H10L 109.7
H10K C109 H10L 108.2
C111 O110 C109 116.2(4)
C111 O110 Ba12 117.5(3)
C109 O110 Ba12 121.4(3)
O110 C111 C112 107.8(4)
O110 C111 H11C 110.1
C112 C111 H11C 110.1
O110 C111 H11D 110.1
C112 C111 H11D 110.1
H11C C111 H11D 108.5
O113 C112 C111 111.9(4)
O113 C112 H11E 109.2
C111 C112 H11E 109.2
O113 C112 H11F 109.2
C111 C112 H11F 109.2
H11E C112 H11F 107.9
C114 O113 C112 115.1(4)
C114 O113 Ba12 122.0(3)
C112 O113 Ba12 112.4(3)
O113 C114 C115 108.2(4)
O113 C114 H11G 110.1
C115 C114 H11G 110.1
O113 C114 H11H 110.1
C115 C114 H11H 110.1
H11G C114 H11H 108.4
N101 C115 C114 113.0(4)
N101 C115 H11I 109
C114 C115 H11I 109
N101 C115 H11J 109
C114 C115 H11J 109
H11I C115 H11J 107.8
C122 O121 Ba11 125.0(2)
C122 O121 Ba12 115.9(2)
Ba11 O121 Ba12 106.65(8)
O121 C122 C127 107.5(3)
O121 C122 C131 114.4(3)
C127 C122 C131 111.5(3)
O121 C122 C123 110.0(3)
C127 C122 C123 107.1(3)
C131 C122 C123 106.1(3)
F125 C123 F124 106.8(3)
F125 C123 F126 106.8(3)
F124 C123 F126 105.5(3)
F125 C123 C122 113.9(3)
F124 C123 C122 111.1(3)
F126 C123 C122 112.3(3)
C123 F126 Ba11 113.9(2)
F129 C127 F130 106.6(3)
F129 C127 F128 108.0(4)
F130 C127 F128 105.8(3)
F129 C127 C122 115.0(3)
F130 C127 C122 108.9(3)
F128 C127 C122 112.0(3)
C127 F130 Ba12 117.1(2)
N101 C131 C122 114.0(3)
N101 C131 H13A 108.8
C122 C131 H13A 108.8
N101 C131 H13B 108.8
C122 C131 H13B 108.8
H13A C131 H13B 107.7
O171 Ba12 O121 72.85(8)
O171 Ba12 O113 137.64(10)
O121 Ba12 O113 112.30(8)
O171 Ba12 O104 126.15(10)
O121 Ba12 O104 86.29(9)
O113 Ba12 O104 96.15(11)
O171 Ba12 O107 91.01(10)
O121 Ba12 O107 122.37(9)
O113 Ba12 O107 115.83(10)
O104 Ba12 O107 59.30(11)
O171 Ba12 O110 118.56(9)
O121 Ba12 O110 168.51(9)
O113 Ba12 O110 60.89(9)
O104 Ba12 O110 85.39(10)
O107 Ba12 O110 59.01(10)
O171 Ba12 F130 88.72(9)
O121 Ba12 F130 56.89(7)
O113 Ba12 F130 64.78(9)
O104 Ba12 F130 120.37(8)
O107 Ba12 F130 179.26(9)
O110 Ba12 F130 121.71(8)
O171 Ba12 N101 133.67(9)
O121 Ba12 N101 61.70(9)
O113 Ba12 N101 61.10(10)
O104 Ba12 N101 61.64(10)
O107 Ba12 N101 119.98(11)
O110 Ba12 N101 107.21(10)
F130 Ba12 N101 59.83(9)
O171 Ba12 F176 58.06(7)
O121 Ba12 F176 125.39(8)
O113 Ba12 F176 91.58(9)
O104 Ba12 F176 141.18(10)
O107 Ba12 F176 83.12(11)
O110 Ba12 F176 65.53(9)
F130 Ba12 F176 97.32(9)
N101 Ba12 F176 149.32(10)
O171 Ba12 Ba11 36.81(5)
O121 Ba12 Ba11 36.35(5)
O113 Ba12 Ba11 137.20(7)
O104 Ba12 Ba11 105.94(8)
O107 Ba12 Ba11 106.96(7)
O110 Ba12 Ba11 154.74(7)
F130 Ba12 Ba11 72.43(6)
N101 Ba12 Ba11 98.01(7)
F176 Ba12 Ba11 93.30(5)
C181 N151 C152 109.5(3)
C181 N151 C165 110.7(3)
C152 N151 C165 109.5(3)
C181 N151 Ba11 111.1(2)
C152 N151 Ba11 107.5(2)
C165 N151 Ba11 108.5(2)
N151 C152 C153 113.2(3)
N151 C152 H15C 108.9
C153 C152 H15C 108.9
N151 C152 H15D 108.9
C153 C152 H15D 108.9
H15C C152 H15D 107.8
O154 C153 C152 107.3(3)
O154 C153 H15E 110.3
C152 C153 H15E 110.3
O154 C153 H15F 110.3
C152 C153 H15F 110.3
H15E C153 H15F 108.5
C155 O154 C153 113.8(3)
C155 O154 Ba11 109.7(2)
C153 O154 Ba11 115.3(2)
O154 C155 C156 107.9(3)
O154 C155 H15G 110.1
C156 C155 H15G 110.1
O154 C155 H15H 110.1
C156 C155 H15H 110.1
H15G C155 H15H 108.4
O157 C156 C155 108.4(3)
O157 C156 H15I 110
C155 C156 H15I 110
O157 C156 H15J 110
C155 C156 H15J 110
H15I C156 H15J 108.4
C156 O157 C158 113.5(3)
C156 O157 Ba11 118.5(2)
C158 O157 Ba11 113.4(2)
O157 C158 C159 110.6(3)
O157 C158 H15K 109.5
C159 C158 H15K 109.5
O157 C158 H15L 109.5
C159 C158 H15L 109.5
H15K C158 H15L 108.1
O160 C159 C158 107.6(3)
O160 C159 H15M 110.2
C158 C159 H15M 110.2
O160 C159 H15N 110.2
C158 C159 H15N 110.2
H15M C159 H15N 108.5
C161 O160 C159 113.7(3)
C161 O160 Ba11 119.4(2)
C159 O160 Ba11 121.3(2)
O160 C161 C162 108.1(3)
O160 C161 H16A 110.1
C162 C161 H16A 110.1
O160 C161 H16B 110.1
C162 C161 H16B 110.1
H16A C161 H16B 108.4
O163 C162 C161 113.1(3)
O163 C162 H16C 109
C161 C162 H16C 109
O163 C162 H16D 109
C161 C162 H16D 109
H16C C162 H16D 107.8
C164 O163 C162 113.7(3)
C164 O163 Ba11 115.9(2)
C162 O163 Ba11 113.0(2)
O163 C164 C165 109.5(3)
O163 C164 H16E 109.8
C165 C164 H16E 109.8
O163 C164 H16F 109.8
C165 C164 H16F 109.8
H16E C164 H16F 108.2
N151 C165 C164 113.1(3)
N151 C165 H16G 109
C164 C165 H16G 109
N151 C165 H16H 109
C164 C165 H16H 109
H16G C165 H16H 107.8
C172 O171 Ba12 125.3(2)
C172 O171 Ba11 116.3(2)
Ba12 O171 Ba11 106.44(8)
O171 C172 C177 108.7(3)
O171 C172 C173 108.3(4)
C177 C172 C173 110.0(4)
O171 C172 C181 114.0(3)
C177 C172 C181 110.3(4)
C173 C172 C181 105.4(3)
F175 C173 F174 108.0(4)
F175 C173 F176 106.0(5)
F174 C173 F176 106.3(4)
F175 C173 C172 111.7(4)
F174 C173 C172 113.1(5)
F176 C173 C172 111.2(4)
C173 F176 Ba12 112.9(2)
F178 C177 F179 106.9(4)
F178 C177 F180 107.0(5)
F179 C177 F180 106.2(4)
F178 C177 C172 115.1(4)
F179 C177 C172 111.6(5)
F180 C177 C172 109.5(3)
C177 F180 Ba11 114.4(3)
N151 C181 C172 114.4(3)
N151 C181 H18A 108.7
C172 C181 H18A 108.7
N151 C181 H18B 108.7
C172 C181 H18B 108.7
H18A C181 H18B 107.6
B301 N300 B351 133.6(3)
B301 N300 H30A 103.8
B351 N300 H30A 103.8
B301 N300 H30B 103.8
B351 N300 H30B 103.8
H30A N300 H30B 105.4
N300 B301 C302 108.1(3)
N300 B301 C324 111.9(3)
C302 B301 C324 116.3(3)
N300 B301 C313 106.1(3)
C302 B301 C313 110.6(3)
C324 B301 C313 103.3(3)
C311 C302 C303 113.4(3)
C311 C302 B301 128.1(3)
C303 C302 B301 118.5(3)
F304 C303 C305 116.3(3)
F304 C303 C302 118.7(3)
C305 C303 C302 125.0(3)
F306 C305 C303 121.5(3)
F306 C305 C307 119.5(3)
C303 C305 C307 119.0(4)
F308 C307 C309 121.0(4)
F308 C307 C305 120.1(4)
C309 C307 C305 118.9(3)
F310 C309 C307 119.8(4)
F310 C309 C311 119.9(4)
C307 C309 C311 120.3(4)
F312 C311 C309 115.8(3)
F312 C311 C302 120.8(3)
C309 C311 C302 123.4(4)
C322 C313 C314 113.0(3)
C322 C313 B301 126.7(3)
C314 C313 B301 120.2(3)
F315 C314 C316 115.5(3)
F315 C314 C313 119.9(3)
C316 C314 C313 124.6(4)
F317 C316 C318 119.9(4)
F317 C316 C314 120.3(4)
C318 C316 C314 119.8(4)
F319 C318 C316 120.5(4)
F319 C318 C320 120.8(4)
C316 C318 C320 118.7(4)
F321 C320 C318 119.7(4)
F321 C320 C322 120.6(4)
C318 C320 C322 119.7(4)
F323 C322 C320 114.4(3)
F323 C322 C313 121.4(3)
C320 C322 C313 124.3(4)
C333 C324 C325 112.9(3)
C333 C324 B301 128.2(3)
C325 C324 B301 118.5(3)
F326 C325 C327 116.0(3)
F326 C325 C324 119.1(3)
C327 C325 C324 124.8(3)
F328 C327 C325 121.0(4)
F328 C327 C329 119.8(4)
C325 C327 C329 119.2(4)
F330 C329 C331 121.1(4)
F330 C329 C327 120.1(4)
C331 C329 C327 118.9(4)
F332 C331 C329 119.8(4)
F332 C331 C333 120.3(4)
C329 C331 C333 119.9(4)
F334 C333 C331 115.1(3)
F334 C333 C324 120.7(3)
C331 C333 C324 124.2(3)
C352 B351 N300 109.8(3)
C352 B351 C374 112.5(3)
N300 B351 C374 109.3(3)
C352 B351 C363 114.1(3)
N300 B351 C363 108.4(3)
C374 B351 C363 102.5(3)
C353 C352 C361 112.9(3)
C353 C352 B351 126.3(3)
C361 C352 B351 120.8(3)
F354 C353 C352 121.2(3)
F354 C353 C355 114.7(3)
C352 C353 C355 124.1(3)
F356 C355 C357 120.2(3)
F356 C355 C353 119.9(3)
C357 C355 C353 119.9(4)
F358 C357 C355 120.6(4)
F358 C357 C359 120.2(4)
C355 C357 C359 119.2(3)
F360 C359 C357 120.3(3)
F360 C359 C361 120.5(4)
C357 C359 C361 119.2(3)
F362 C361 C359 115.6(3)
F362 C361 C352 119.7(3)
C359 C361 C352 124.7(4)
C364 C363 C372 112.0(3)
C364 C363 B351 121.0(3)
C372 C363 B351 126.7(3)
F365 C364 C366 115.0(3)
F365 C364 C363 119.2(3)
C366 C364 C363 125.8(4)
F367 C366 C368 120.0(4)
F367 C366 C364 120.7(4)
C368 C366 C364 119.3(4)
F369 C368 C370 121.3(4)
F369 C368 C366 120.7(4)
C370 C368 C366 118.1(4)
F371 C370 C368 119.6(4)
F371 C370 C372 119.7(4)
C368 C370 C372 120.7(4)
F373 C372 C370 115.3(3)
F373 C372 C363 120.7(3)
C370 C372 C363 124.0(4)
C375 C374 C383 112.5(3)
C375 C374 B351 128.8(3)
C383 C374 B351 118.6(3)
F376 C375 C374 121.4(3)
F376 C375 C377 113.9(3)
C374 C375 C377 124.7(3)
F378 C377 C379 121.0(3)
F378 C377 C375 119.9(3)
C379 C377 C375 119.1(3)
F380 C379 C377 120.5(3)
F380 C379 C381 119.8(3)
C377 C379 C381 119.7(3)
F382 C381 C379 119.9(3)
F382 C381 C383 120.9(3)
C379 C381 C383 119.2(3)
F384 C383 C381 115.7(3)
F384 C383 C374 119.6(3)
C381 C383 C374 124.7(3)
B451 N400 B401 131.4(3)
B451 N400 H40A 104.4
B401 N400 H40A 104.4
B451 N400 H40B 104.4
B401 N400 H40B 104.4
H40A N400 H40B 105.6
N400 B401 C424 110.2(3)
N400 B401 C402 108.8(3)
C424 B401 C402 114.5(3)
N400 B401 C413 110.6(3)
C424 B401 C413 110.4(3)
C402 B401 C413 102.1(3)
C411 C402 C403 112.1(4)
C411 C402 B401 127.7(3)
C403 C402 B401 119.7(3)
F404 C403 C405 115.8(4)
F404 C403 C402 119.2(4)
C405 C403 C402 125.0(4)
F406 C405 C407 120.4(5)
F406 C405 C403 120.0(5)
C407 C405 C403 119.6(5)
F408 C407 C409 120.7(5)
F408 C407 C405 120.5(5)
C409 C407 C405 118.8(4)
F410 C409 C407 119.8(4)
F410 C409 C411 120.5(4)
C407 C409 C411 119.7(4)
F412 C411 C409 114.2(4)
F412 C411 C402 121.1(3)
C409 C411 C402 124.7(4)
C422 C413 C414 112.5(4)
C422 C413 B401 128.8(4)
C414 C413 B401 118.6(3)
F415 C414 C416 115.8(4)
F415 C414 C413 119.1(3)
C416 C414 C413 125.0(4)
F417 C416 C418 120.4(4)
F417 C416 C414 120.5(4)
C418 C416 C414 119.0(4)
F419 C418 C420 121.0(4)
F419 C418 C416 119.8(4)
C420 C418 C416 119.2(4)
F421 C420 C418 120.7(4)
F421 C420 C422 119.8(4)
C418 C420 C422 119.5(4)
F423 C422 C420 114.3(4)
F423 C422 C413 121.2(4)
C420 C422 C413 124.5(4)
C425 C424 C433 113.1(3)
C425 C424 B401 125.0(3)
C433 C424 B401 121.9(3)
F426 C425 C427 114.6(3)
F426 C425 C424 121.4(3)
C427 C425 C424 123.9(3)
F428 C427 C429 119.3(3)
F428 C427 C425 120.5(3)
C429 C427 C425 120.1(3)
F430 C429 C427 120.4(3)
F430 C429 C431 121.0(3)
C427 C429 C431 118.7(3)
F432 C431 C433 121.4(3)
F432 C431 C429 119.4(3)
C433 C431 C429 119.2(3)
F434 C433 C431 115.8(3)
F434 C433 C424 119.3(3)
C431 C433 C424 125.0(3)
N400 B451 C474 113.1(3)
N400 B451 C452 106.1(3)
C474 B451 C452 115.9(3)
N400 B451 C463 106.7(3)
C474 B451 C463 102.6(3)
C452 B451 C463 112.1(3)
C461 C452 C453 112.9(3)
C461 C452 B451 127.8(3)
C453 C452 B451 119.3(3)
F454 C453 C455 116.2(3)
F454 C453 C452 119.1(3)
C455 C453 C452 124.7(4)
F456 C455 C457 119.3(4)
F456 C455 C453 121.2(4)
C457 C455 C453 119.6(4)
F458 C457 C455 121.0(4)
F458 C457 C459 120.6(4)
C455 C457 C459 118.5(4)
F460 C459 C461 119.9(4)
F460 C459 C457 120.2(4)
C461 C459 C457 119.9(4)
F462 C461 C459 114.6(3)
F462 C461 C452 121.0(3)
C459 C461 C452 124.3(3)
C472 C463 C464 112.4(4)
C472 C463 B451 120.8(3)
C464 C463 B451 126.3(3)
F465 C464 C466 115.5(4)
F465 C464 C463 120.5(3)
C466 C464 C463 123.9(4)
F467 C466 C468 119.7(4)
F467 C466 C464 119.7(4)
C468 C466 C464 120.6(4)
F469 C468 C466 120.5(5)
F469 C468 C470 120.7(5)
C466 C468 C470 118.7(4)
F471 C470 C468 119.9(4)
F471 C470 C472 121.2(5)
C468 C470 C472 119.0(5)
F473 C472 C470 115.1(4)
F473 C472 C463 119.5(4)
C470 C472 C463 125.4(4)
C483 C474 C475 113.4(4)
C483 C474 B451 126.8(4)
C475 C474 B451 119.4(3)
F476 C475 C477 116.8(4)
F476 C475 C474 119.5(3)
C477 C475 C474 123.7(4)
F478 C477 C479 120.8(4)
F478 C477 C475 119.9(4)
C479 C477 C475 119.3(4)
F480 C479 C481 120.8(5)
F480 C479 C477 119.6(5)
C481 C479 C477 119.6(4)
F482 C481 C479 120.2(4)
F482 C481 C483 120.3(5)
C479 C481 C483 119.5(4)
F484 C483 C481 114.7(4)
F484 C483 C474 120.9(4)
C481 C483 C474 124.3(4)
B551 N500 B501 134.4(3)
B551 N500 H50A 103.6
B501 N500 H50A 103.6
B551 N500 H50B 103.6
B501 N500 H50B 103.6
H50A N500 H50B 105.3
C524 B501 N500 110.2(3)
C524 B501 C502 114.4(3)
N500 B501 C502 111.4(3)
C524 B501 C513 112.4(3)
N500 B501 C513 105.5(3)
C502 B501 C513 102.3(3)
C503 C502 C511 113.2(3)
C503 C502 B501 129.0(3)
C511 C502 B501 117.5(3)
F504 C503 C505 114.7(3)
F504 C503 C502 121.3(3)
C505 C503 C502 124.0(3)
F506 C505 C507 119.5(4)
F506 C505 C503 120.7(4)
C507 C505 C503 119.8(3)
F508 C507 C505 121.4(4)
F508 C507 C509 119.8(4)
C505 C507 C509 118.8(3)
F510 C509 C511 121.4(3)
F510 C509 C507 119.2(3)
C511 C509 C507 119.4(3)
F512 C511 C509 115.9(3)
F512 C511 C502 119.4(3)
C509 C511 C502 124.7(3)
C514 C513 C522 113.1(3)
C514 C513 B501 119.7(3)
C522 C513 B501 127.1(3)
F515 C514 C516 115.4(3)
F515 C514 C513 119.7(3)
C516 C514 C513 124.8(4)
F517 C516 C518 120.1(3)
F517 C516 C514 120.5(4)
C518 C516 C514 119.4(4)
F519 C518 C516 119.7(4)
F519 C518 C520 121.1(4)
C516 C518 C520 119.3(3)
F521 C520 C518 120.5(4)
F521 C520 C522 119.7(4)
C518 C520 C522 119.8(4)
F523 C522 C520 115.3(4)
F523 C522 C513 121.2(3)
C520 C522 C513 123.5(4)
C525 C524 C533 113.7(3)
C525 C524 B501 126.9(3)
C533 C524 B501 119.3(3)
F526 C525 C527 115.2(3)
F526 C525 C524 121.2(3)
C527 C525 C524 123.6(4)
F528 C527 C529 119.8(3)
F528 C527 C525 120.3(4)
C529 C527 C525 119.9(3)
F530 C529 C531 120.4(4)
F530 C529 C527 120.4(4)
C531 C529 C527 119.2(3)
F532 C531 C529 119.9(3)
F532 C531 C533 120.8(4)
C529 C531 C533 119.3(3)
F534 C533 C531 116.8(3)
F534 C533 C524 118.9(3)
C531 C533 C524 124.2(3)
N500 B551 C552 109.1(3)
N500 B551 C563 112.0(3)
C552 B551 C563 113.2(3)
N500 B551 C574 106.5(3)
C552 B551 C574 113.9(3)
C563 B551 C574 101.8(3)
C561 C552 C553 113.3(3)
C561 C552 B551 125.6(3)
C553 C552 B551 121.0(3)
F554 C553 C555 116.4(3)
F554 C553 C552 118.9(3)
C555 C553 C552 124.8(3)
F556 C555 C553 121.2(3)
F556 C555 C557 119.4(3)
C553 C555 C557 119.4(3)
F558 C557 C559 119.8(3)
F558 C557 C555 121.2(3)
C559 C557 C555 119.0(3)
F560 C559 C557 120.1(3)
F560 C559 C561 120.5(3)
C557 C559 C561 119.4(3)
F562 C561 C552 121.8(3)
F562 C561 C559 114.0(3)
C552 C561 C559 124.1(3)
C564 C563 C572 112.7(3)
C564 C563 B551 118.0(3)
C572 C563 B551 129.0(3)
F565 C564 C566 115.5(3)
F565 C564 C563 119.4(3)
C566 C564 C563 125.2(3)
F567 C566 C568 119.9(3)
F567 C566 C564 120.9(3)
C568 C566 C564 119.2(4)
F569 C568 C570 120.4(4)
F569 C568 C566 120.5(4)
C570 C568 C566 119.1(3)
F571 C570 C568 119.9(4)
F571 C570 C572 120.3(4)
C568 C570 C572 119.8(3)
F573 C572 C570 115.1(3)
F573 C572 C563 120.9(3)
C570 C572 C563 124.0(4)
C575 C574 C583 112.5(3)
C575 C574 B551 128.0(3)
C583 C574 B551 119.1(3)
F576 C575 C577 114.9(3)
F576 C575 C574 120.9(3)
C577 C575 C574 124.2(3)
F578 C577 C579 119.3(3)
F578 C577 C575 120.4(3)
C579 C577 C575 120.3(3)
F580 C579 C581 121.0(3)
F580 C579 C577 120.5(4)
C581 C579 C577 118.5(3)
F582 C581 C579 120.3(3)
F582 C581 C583 120.6(3)
C579 C581 C583 119.2(3)
F584 C583 C581 115.6(3)
F584 C583 C574 119.1(3)
C581 C583 C574 125.3(3)
B601 N600 B651 133.6(3)
B601 N600 H60A 103.8
B651 N600 H60A 103.8
B601 N600 H60B 103.8
B651 N600 H60B 103.8
H60A N600 H60B 105.4
C902 B601 N600 106.5(5)
C902 B601 C624 117.2(5)
N600 B601 C624 108.3(3)
C902 B601 C613 104.6(5)
N600 B601 C613 107.4(3)
C624 B601 C613 112.3(3)
N600 B601 C602 117.4(5)
C624 B601 C602 110.6(5)
C613 B601 C602 100.6(5)
C603 C602 B601 137.7(13)
C603 C602 C611 113.7(13)
B601 C602 C611 108.6(7)
C602 C603 F604 113.0(11)
C602 C603 C605 132.1(14)
F604 C603 C605 114.9(9)
F606 C605 C607 116.7(8)
F606 C605 C603 122.0(10)
C607 C605 C603 121.3(10)
F608 C607 C605 126.0(10)
F608 C607 C609 116.3(10)
C605 C607 C609 117.6(8)
C611 C609 F610 119.1(9)
C611 C609 C607 120.5(10)
F610 C609 C607 120.3(7)
F612 C611 C609 119.3(10)
F612 C611 C602 126.0(8)
C609 C611 C602 114.6(10)
C903 C902 B601 155.0(11)
C903 C902 C911 102.6(9)
B601 C902 C911 102.1(8)
C902 C903 F904 105.8(9)
C902 C903 C905 137.0(12)
F904 C903 C905 117.2(9)
F906 C905 C907 122.7(8)
F906 C905 C903 119.2(10)
C907 C905 C903 118.1(10)
C905 C907 C909 122.2(9)
C905 C907 F908 119.6(9)
C909 C907 F908 118.2(9)
F910 C909 C911 118.8(10)
F910 C909 C907 120.2(7)
C911 C909 C907 121.0(11)
F912 C911 C909 120.3(11)
F912 C911 C902 120.9(8)
C909 C911 C902 118.7(10)
C614 C613 C622 112.3(3)
C614 C613 B601 126.0(3)
C622 C613 B601 121.4(3)
F615 C614 C616 114.7(4)
F615 C614 C613 120.6(3)
C616 C614 C613 124.7(4)
F617 C616 C618 119.8(4)
F617 C616 C614 120.1(4)
C618 C616 C614 120.1(4)
F619 C618 C620 121.1(4)
F619 C618 C616 120.6(4)
C620 C618 C616 118.3(4)
F621 C620 C618 119.5(4)
F621 C620 C622 120.8(4)
C618 C620 C622 119.7(4)
F623 C622 C620 116.2(3)
F623 C622 C613 118.9(3)
C620 C622 C613 124.9(4)
C633 C624 C625 113.4(3)
C633 C624 B601 126.8(3)
C625 C624 B601 119.7(3)
F626 C625 C627 115.8(3)
F626 C625 C624 119.7(3)
C627 C625 C624 124.5(3)
F628 C627 C629 120.3(3)
F628 C627 C625 120.7(4)
C629 C627 C625 119.0(4)
F630 C629 C631 120.4(4)
F630 C629 C627 120.7(4)
C631 C629 C627 118.9(3)
F632 C631 C629 119.6(3)
F632 C631 C633 120.2(4)
C629 C631 C633 120.2(4)
F634 C633 C624 122.0(3)
F634 C633 C631 114.1(3)
C624 C633 C631 123.9(3)
N600 B651 C674 108.7(3)
N600 B651 C663 110.8(3)
C674 B651 C663 113.5(3)
N600 B651 C652 107.3(3)
C674 B651 C652 113.5(3)
C663 B651 C652 102.7(3)
C653 C652 C661 112.7(3)
C653 C652 B651 120.5(3)
C661 C652 B651 126.6(3)
F654 C653 C655 115.2(3)
F654 C653 C652 119.7(3)
C655 C653 C652 125.1(3)
F656 C655 C657 120.5(3)
F656 C655 C653 120.3(4)
C657 C655 C653 119.2(4)
F658 C657 C659 120.7(4)
F658 C657 C655 120.3(4)
C659 C657 C655 119.0(3)
F660 C659 C657 119.6(3)
F660 C659 C661 120.2(4)
C657 C659 C661 120.2(4)
F662 C661 C659 114.9(3)
F662 C661 C652 121.2(3)
C659 C661 C652 123.8(3)
C672 C663 C664 112.6(4)
C672 C663 B651 119.2(4)
C664 C663 B651 127.9(4)
F665 C664 C666 115.5(5)
F665 C664 C663 121.2(4)
C666 C664 C663 123.3(6)
C668 C666 F667 120.5(6)
C668 C666 C664 120.8(6)
F667 C666 C664 118.7(8)
C666 C668 F669 120.9(8)
C666 C668 C670 119.5(5)
F669 C668 C670 119.6(8)
F671 C670 C668 120.7(6)
F671 C670 C672 120.5(6)
C668 C670 C672 118.8(6)
F673 C672 C663 119.0(4)
F673 C672 C670 116.0(5)
C663 C672 C670 125.0(5)
C675 C674 C683 112.8(3)
C675 C674 B651 121.1(3)
C683 C674 B651 126.1(3)
F676 C675 C677 115.6(3)
F676 C675 C674 119.1(3)
C677 C675 C674 125.3(3)
F678 C677 C679 119.7(3)
F678 C677 C675 121.1(3)
C679 C677 C675 119.2(3)
F680 C679 C677 120.4(4)
F680 C679 C681 120.9(3)
C677 C679 C681 118.7(3)
F682 C681 C679 119.2(3)
F682 C681 C683 120.9(3)
C679 C681 C683 119.9(3)
F684 C683 C681 114.7(3)
F684 C683 C674 121.2(3)
C681 C683 C674 124.1(3)
Cl71 C700 Cl72 113.0(3)
Cl71 C700 H70A 109
Cl72 C700 H70A 109
Cl71 C700 H70B 109
Cl72 C700 H70B 109
H70A C700 H70B 107.8
Cl82 C800 Cl81 113.3(6)
Cl82 C800 H80A 108.9
Cl81 C800 H80A 108.9
Cl82 C800 H80B 108.9
Cl81 C800 H80B 108.9
H80A C800 H80B 107.7
Cl92 C900 Cl91 113.2(4)
Cl92 C900 H90A 108.9
Cl91 C900 H90A 108.9
Cl92 C900 H90B 108.9
Cl91 C900 H90B 108.9
H90A C900 H90B 107.8

loop_
_geom_bond_atom_site_label_1
_geom_bond_atom_site_label_2
_geom_bond_distance
Ba1 O71 2.595(2)
Ba1 O21 2.670(2)
Ba1 O4 2.769(3)
Ba1 O13 2.810(3)
Ba1 O7 2.886(4)
Ba1 O10 2.913(3)
Ba1 N1 2.938(4)
Ba1 F29 2.960(3)
Ba1 O54 3.220(3)
Ba1 Ba2 4.1774(3)
N1 C15 1.453(5)
N1 C2 1.495(6)
N1 C31 1.501(6)
C2 C3 1.510(9)
C2 H2A 0.99
C2 H2B 0.99
C3 O4 1.413(7)
C3 H3A 0.99
C3 H3B 0.99
O4 C5 1.454(6)
C5 C6 1.456(9)
C5 H5A 0.99
C5 H5B 0.99
C6 O7 1.424(7)
C6 H6A 0.99
C6 H6B 0.99
O7 C8 1.454(6)
C8 C9 1.499(8)
C8 H8A 0.99
C8 H8B 0.99
C9 O10 1.421(6)
C9 H9A 0.99
C9 H9B 0.99
O10 C11 1.415(6)
C11 C12 1.517(8)
C11 H11A 0.99
C11 H11B 0.99
C12 O13 1.426(6)
C12 H12A 0.99
C12 H12B 0.99
O13 C14 1.430(6)
C14 C15 1.542(7)
C14 H14A 0.99
C14 H14B 0.99
C15 H15A 0.99
C15 H15B 0.99
O21 C22 1.367(4)
O21 Ba2 2.662(2)
C22 C27 1.538(6)
C22 C23 1.549(5)
C22 C31 1.565(5)
C23 F26 1.338(5)
C23 F24 1.338(5)
C23 F25 1.348(5)
F25 Ba2 3.084(2)
C27 F28 1.329(5)
C27 F30 1.332(5)
C27 F29 1.368(5)
F30 Ba2 3.273(3)
C31 H31A 0.99
C31 H31B 0.99
Ba2 O71 2.681(2)
Ba2 O99 2.805(3)
Ba2 O60 2.832(2)
Ba2 O57 2.844(3)
Ba2 O63 2.877(2)
Ba2 O54 2.981(2)
Ba2 F79 2.981(2)
Ba2 N51 2.990(3)
N51 C56 1.484(4)
N51 C81 1.488(4)
N51 C58 1.494(4)
C52 O57 1.430(4)
C52 C53 1.508(6)
C52 H52A 0.99
C52 H52B 0.99
C53 O54 1.440(4)
C53 H53A 0.99
C53 H53B 0.99
O54 C55 1.445(4)
C55 C56 1.515(5)
C55 H55A 0.99
C55 H55B 0.99
C56 H56A 0.99
C56 H56B 0.99
O57 C64 1.440(5)
C58 C59 1.508(5)
C58 H58A 0.99
C58 H58B 0.99
C59 O60 1.431(4)
C59 H59A 0.99
C59 H59B 0.99
O60 C61 1.440(5)
C61 C62 1.508(6)
C61 H61A 0.99
C61 H61B 0.99
C62 O63 1.437(4)
C62 H62A 0.99
C62 H62B 0.99
O63 C65 1.437(5)
C64 C65 1.495(6)
C64 H64A 0.99
C64 H64B 0.99
C65 H65A 0.99
C65 H65B 0.99
O71 C72 1.362(4)
C72 C77 1.540(5)
C72 C73 1.546(5)
C72 C81 1.564(5)
C73 F75 1.329(4)
C73 F76 1.335(4)
C73 F74 1.356(4)
C77 F80 1.329(4)
C77 F78 1.332(4)
C77 F79 1.371(4)
C81 H81A 0.99
C81 H81B 0.99
C97 C98 1.482(8)
C97 H97A 0.98
C97 H97B 0.98
C97 H97C 0.98
C98 O99 1.440(5)
C98 H98A 0.99
C98 H98B 0.99
O99 H99 0.84
Ba11 O121 2.615(2)
Ba11 O171 2.640(3)
Ba11 O154 2.741(3)
Ba11 O163 2.758(3)
Ba11 O157 2.805(3)
Ba11 O160 2.824(3)
Ba11 N151 2.968(3)
Ba11 F180 2.971(3)
Ba11 F126 2.973(2)
Ba11 Ba12 4.2269(3)
N101 C131 1.458(5)
N101 C102 1.492(5)
N101 C115 1.507(6)
N101 Ba12 2.966(3)
C102 C103 1.535(7)
C102 H10A 0.99
C102 H10B 0.99
C103 O104 1.431(6)
C103 H10C 0.99
C103 H10D 0.99
O104 C105 1.425(6)
O104 Ba12 2.758(3)
C105 C106 1.495(7)
C105 H10E 0.99
C105 H10F 0.99
C106 O107 1.460(7)
C106 H10G 0.99
C106 H10H 0.99
O107 C108 1.442(7)
O107 Ba12 2.823(4)
C108 C109 1.494(8)
C108 H10I 0.99
C108 H10J 0.99
C109 O110 1.403(6)
C109 H10K 0.99
C109 H10L 0.99
O110 C111 1.385(6)
O110 Ba12 2.845(3)
C111 C112 1.524(8)
C111 H11C 0.99
C111 H11D 0.99
C112 O113 1.432(5)
C112 H11E 0.99
C112 H11F 0.99
O113 C114 1.429(5)
O113 Ba12 2.701(3)
C114 C115 1.509(7)
C114 H11G 0.99
C114 H11H 0.99
C115 H11I 0.99
C115 H11J 0.99
O121 C122 1.358(4)
O121 Ba12 2.655(2)
C122 C127 1.541(5)
C122 C131 1.543(5)
C122 C123 1.548(5)
C123 F125 1.334(4)
C123 F124 1.341(5)
C123 F126 1.347(5)
C127 F129 1.338(4)
C127 F130 1.340(5)
C127 F128 1.353(5)
F130 Ba12 2.935(3)
C131 H13A 0.99
C131 H13B 0.99
Ba12 O171 2.637(3)
Ba12 F176 2.992(3)
N151 C181 1.478(5)
N151 C152 1.483(5)
N151 C165 1.492(6)
C152 C153 1.499(7)
C152 H15C 0.99
C152 H15D 0.99
C153 O154 1.439(5)
C153 H15E 0.99
C153 H15F 0.99
O154 C155 1.425(5)
C155 C156 1.489(6)
C155 H15G 0.99
C155 H15H 0.99
C156 O157 1.425(5)
C156 H15I 0.99
C156 H15J 0.99
O157 C158 1.439(5)
C158 C159 1.507(6)
C158 H15K 0.99
C158 H15L 0.99
C159 O160 1.423(5)
C159 H15M 0.99
C159 H15N 0.99
O160 C161 1.423(5)
C161 C162 1.492(6)
C161 H16A 0.99
C161 H16B 0.99
C162 O163 1.444(5)
C162 H16C 0.99
C162 H16D 0.99
O163 C164 1.434(5)
C164 C165 1.514(6)
C164 H16E 0.99
C164 H16F 0.99
C165 H16G 0.99
C165 H16H 0.99
O171 C172 1.370(4)
C172 C177 1.529(7)
C172 C173 1.555(6)
C172 C181 1.557(5)
C173 F175 1.333(7)
C173 F174 1.350(5)
C173 F176 1.354(5)
C177 F178 1.332(5)
C177 F179 1.348(5)
C177 F180 1.355(6)
C181 H18A 0.99
C181 H18B 0.99
N300 B301 1.628(4)
N300 B351 1.646(5)
N300 H30A 0.92
N300 H30B 0.92
B301 C302 1.639(5)
B301 C324 1.656(5)
B301 C313 1.670(5)
C302 C311 1.389(5)
C302 C303 1.394(5)
C303 F304 1.358(4)
C303 C305 1.373(5)
C305 F306 1.345(5)
C305 C307 1.378(6)
C307 F308 1.338(4)
C307 C309 1.371(6)
C309 F310 1.349(4)
C309 C311 1.384(5)
C311 F312 1.360(4)
C313 C322 1.397(5)
C313 C314 1.397(5)
C314 F315 1.357(4)
C314 C316 1.385(5)
C316 F317 1.348(4)
C316 C318 1.375(6)
C318 F319 1.339(4)
C318 C320 1.388(6)
C320 F321 1.342(5)
C320 C322 1.388(5)
C322 F323 1.348(4)
C324 C333 1.392(5)
C324 C325 1.396(5)
C325 F326 1.354(4)
C325 C327 1.376(5)
C327 F328 1.347(4)
C327 C329 1.383(6)
C329 F330 1.346(5)
C329 C331 1.373(6)
C331 F332 1.350(5)
C331 C333 1.381(5)
C333 F334 1.356(4)
B351 C352 1.644(5)
B351 C374 1.666(5)
B351 C363 1.666(5)
C352 C353 1.391(5)
C352 C361 1.396(5)
C353 F354 1.352(4)
C353 C355 1.392(5)
C355 F356 1.348(5)
C355 C357 1.365(6)
C357 F358 1.347(4)
C357 C359 1.378(6)
C359 F360 1.341(4)
C359 C361 1.384(5)
C361 F362 1.353(4)
C363 C364 1.389(5)
C363 C372 1.397(5)
C364 F365 1.370(4)
C364 C366 1.381(5)
C366 F367 1.352(4)
C366 C368 1.377(6)
C368 F369 1.334(5)
C368 C370 1.368(6)
C370 F371 1.349(5)
C370 C372 1.390(5)
C372 F373 1.354(4)
C374 C375 1.391(5)
C374 C383 1.397(5)
C375 F376 1.360(4)
C375 C377 1.393(5)
C377 F378 1.339(4)
C377 C379 1.366(6)
C379 F380 1.349(4)
C379 C381 1.373(5)
C381 F382 1.351(4)
C381 C383 1.383(5)
C383 F384 1.354(4)
N400 B451 1.630(5)
N400 B401 1.646(5)
N400 H40A 0.92
N400 H40B 0.92
B401 C424 1.652(5)
B401 C402 1.665(6)
B401 C413 1.669(6)
C402 C411 1.387(5)
C402 C403 1.388(6)
C403 F404 1.369(5)
C403 C405 1.379(7)
C405 F406 1.348(6)
C405 C407 1.364(8)
C407 F408 1.355(5)
C407 C409 1.363(7)
C409 F410 1.346(5)
C409 C411 1.384(5)
C411 F412 1.351(5)
C413 C422 1.387(5)
C413 C414 1.397(5)
C414 F415 1.353(4)
C414 C416 1.376(6)
C416 F417 1.345(5)
C416 C418 1.374(6)
C418 F419 1.350(5)
C418 C420 1.370(7)
C420 F421 1.344(5)
C420 C422 1.384(6)
C422 F423 1.371(5)
C424 C425 1.394(5)
C424 C433 1.395(5)
C425 F426 1.356(4)
C425 C427 1.383(5)
C427 F428 1.351(4)
C427 C429 1.375(5)
C429 F430 1.345(4)
C429 C431 1.386(5)
C431 F432 1.339(4)
C431 C433 1.376(5)
C433 F434 1.351(4)
B451 C474 1.642(5)
B451 C452 1.647(5)
B451 C463 1.671(5)
C452 C461 1.391(5)
C452 C453 1.392(5)
C453 F454 1.350(4)
C453 C455 1.381(5)
C455 F456 1.342(4)
C455 C457 1.376(6)
C457 F458 1.338(4)
C457 C459 1.381(6)
C459 F460 1.352(5)
C459 C461 1.379(5)
C461 F462 1.357(4)
C463 C472 1.392(6)
C463 C464 1.394(5)
C464 F465 1.342(5)
C464 C466 1.385(6)
C466 F467 1.350(5)
C466 C468 1.365(7)
C468 F469 1.346(5)
C468 C470 1.375(8)
C470 F471 1.345(6)
C470 C472 1.384(6)
C472 F473 1.361(5)
C474 C483 1.389(5)
C474 C475 1.398(5)
C475 F476 1.351(5)
C475 C477 1.387(5)
C477 F478 1.355(6)
C477 C479 1.373(7)
C479 F480 1.354(5)
C479 C481 1.368(8)
C481 F482 1.352(5)
C481 C483 1.379(6)
C483 F484 1.355(5)
N500 B551 1.633(5)
N500 B501 1.645(5)
N500 H50A 0.92
N500 H50B 0.92
B501 C524 1.639(5)
B501 C502 1.653(5)
B501 C513 1.669(5)
C502 C503 1.390(5)
C502 C511 1.396(5)
C503 F504 1.356(4)
C503 C505 1.388(5)
C505 F506 1.344(4)
C505 C507 1.371(6)
C507 F508 1.345(4)
C507 C509 1.385(6)
C509 F510 1.346(4)
C509 C511 1.374(5)
C511 F512 1.350(4)
C513 C514 1.393(5)
C513 C522 1.401(5)
C514 F515 1.367(4)
C514 C516 1.378(5)
C516 F517 1.360(5)
C516 C518 1.370(6)
C518 F519 1.345(4)
C518 C520 1.373(7)
C520 F521 1.338(5)
C520 C522 1.390(5)
C522 F523 1.346(5)
C524 C525 1.389(5)
C524 C533 1.391(5)
C525 F526 1.358(4)
C525 C527 1.384(5)
C527 F528 1.351(4)
C527 C529 1.376(6)
C529 F530 1.349(4)
C529 C531 1.368(6)
C531 F532 1.348(4)
C531 C533 1.386(5)
C533 F534 1.350(4)
B551 C552 1.650(5)
B551 C563 1.655(5)
B551 C574 1.673(5)
C552 C561 1.384(5)
C552 C553 1.392(5)
C553 F554 1.355(4)
C553 C555 1.373(5)
C555 F556 1.342(4)
C555 C557 1.379(5)
C557 F558 1.349(4)
C557 C559 1.376(5)
C559 F560 1.349(4)
C559 C561 1.391(5)
C561 F562 1.357(4)
C563 C564 1.389(5)
C563 C572 1.392(5)
C564 F565 1.357(4)
C564 C566 1.376(5)
C566 F567 1.355(4)
C566 C568 1.373(6)
C568 F569 1.351(4)
C568 C570 1.365(6)
C570 F571 1.344(4)
C570 C572 1.391(5)
C572 F573 1.356(4)
C574 C575 1.387(5)
C574 C583 1.395(5)
C575 F576 1.352(4)
C575 C577 1.383(5)
C577 F578 1.348(4)
C577 C579 1.376(5)
C579 F580 1.344(4)
C579 C581 1.372(5)
C581 F582 1.347(4)
C581 C583 1.380(5)
C583 F584 1.362(4)
N600 B601 1.624(5)
N600 B651 1.639(5)
N600 H60A 0.92
N600 H60B 0.92
B601 C902 1.613(15)
B601 C624 1.647(5)
B601 C613 1.671(5)
B601 C602 1.701(15)
C602 C603 1.081(15)
C602 C611 1.715(19)
C603 F604 1.360(11)
C603 C605 1.369(12)
C605 F606 1.341(12)
C605 C607 1.343(16)
C607 F608 1.334(10)
C607 C609 1.436(14)
C609 C611 1.349(12)
C609 F610 1.351(11)
C611 F612 1.349(12)
C902 C903 1.215(19)
C902 C911 1.860(17)
C903 F904 1.342(11)
C903 C905 1.440(12)
C905 F906 1.292(12)
C905 C907 1.359(16)
C907 C909 1.381(14)
C907 F908 1.389(10)
C909 F910 1.352(11)
C909 C911 1.354(12)
C911 F912 1.252(12)
C613 C614 1.387(5)
C613 C622 1.393(5)
C614 F615 1.362(5)
C614 C616 1.375(6)
C616 F617 1.358(5)
C616 C618 1.373(6)
C618 F619 1.348(4)
C618 C620 1.369(6)
C620 F621 1.350(4)
C620 C622 1.376(5)
C622 F623 1.360(4)
C624 C633 1.382(5)
C624 C625 1.393(5)
C625 F626 1.353(4)
C625 C627 1.386(5)
C627 F628 1.345(4)
C627 C629 1.376(6)
C629 F630 1.352(4)
C629 C631 1.370(6)
C631 F632 1.357(4)
C631 C633 1.383(5)
C633 F634 1.351(4)
B651 C674 1.644(5)
B651 C663 1.657(5)
B651 C652 1.670(5)
C652 C653 1.392(5)
C652 C661 1.395(5)
C653 F654 1.354(4)
C653 C655 1.386(5)
C655 F656 1.345(4)
C655 C657 1.370(6)
C657 F658 1.351(4)
C657 C659 1.368(6)
C659 F660 1.351(4)
C659 C661 1.390(5)
C661 F662 1.348(4)
C663 C672 1.384(6)
C663 C664 1.400(6)
C664 F665 1.355(7)
C664 C666 1.385(8)
C666 C668 1.343(11)
C666 F667 1.355(7)
C668 F669 1.354(6)
C668 C670 1.365(11)
C670 F671 1.339(8)
C670 C672 1.389(6)
C672 F673 1.355(6)
C674 C675 1.389(5)
C674 C683 1.398(5)
C675 F676 1.351(4)
C675 C677 1.379(5)
C677 F678 1.346(4)
C677 C679 1.377(5)
C679 F680 1.345(4)
C679 C681 1.380(6)
C681 F682 1.348(4)
C681 C683 1.383(5)
C683 F684 1.355(4)
C700 Cl71 1.727(6)
C700 Cl72 1.760(8)
C700 H70A 0.99
C700 H70B 0.99
C800 Cl82 1.655(11)
C800 Cl81 1.766(13)
C800 H80A 0.99
C800 H80B 0.99
C900 Cl92 1.740(7)
C900 Cl91 1.744(7)
C900 H90A 0.99
C900 H90B 0.99

loop_
_geom_torsion_atom_site_label_1
_geom_torsion_atom_site_label_2
_geom_torsion_atom_site_label_3
_geom_torsion_atom_site_label_4
_geom_torsion
O71 Ba1 N1 C15 -144.4(3)
O21 Ba1 N1 C15 -158.5(4)
O4 Ba1 N1 C15 88.7(4)
O13 Ba1 N1 C15 -17.4(3)
O7 Ba1 N1 C15 60.8(4)
O10 Ba1 N1 C15 -3.9(4)
F29 Ba1 N1 C15 -92.9(4)
O54 Ba1 N1 C15 151.4(3)
Ba2 Ba1 N1 C15 -163.3(3)
O71 Ba1 N1 C2 96.0(3)
O21 Ba1 N1 C2 81.9(3)
O4 Ba1 N1 C2 -30.9(3)
O13 Ba1 N1 C2 -137.0(3)
O7 Ba1 N1 C2 -58.7(3)
O10 Ba1 N1 C2 -123.5(3)
F29 Ba1 N1 C2 147.5(3)
O54 Ba1 N1 C2 31.8(3)
Ba2 Ba1 N1 C2 77.1(3)
O71 Ba1 N1 C31 -20.4(3)
O21 Ba1 N1 C31 -34.5(3)
O4 Ba1 N1 C31 -147.3(3)
O13 Ba1 N1 C31 106.7(3)
O7 Ba1 N1 C31 -175.1(3)
O10 Ba1 N1 C31 120.1(3)
F29 Ba1 N1 C31 31.1(3)
O54 Ba1 N1 C31 -84.6(3)
Ba2 Ba1 N1 C31 -39.3(3)
C15 N1 C2 C3 -62.6(5)
C31 N1 C2 C3 176.7(4)
Ba1 N1 C2 C3 58.7(4)
N1 C2 C3 O4 -56.4(6)
C2 C3 O4 C5 169.3(4)
C2 C3 O4 Ba1 20.0(6)
O71 Ba1 O4 C3 -113.8(4)
O21 Ba1 O4 C3 -45.1(4)
O13 Ba1 O4 C3 62.1(4)
O7 Ba1 O4 C3 157.3(4)
O10 Ba1 O4 C3 117.3(4)
N1 Ba1 O4 C3 6.5(3)
F29 Ba1 O4 C3 4.6(4)
O54 Ba1 O4 C3 -110.0(4)
Ba2 Ba1 O4 C3 -80.4(4)
O71 Ba1 O4 C5 99.4(4)
O21 Ba1 O4 C5 168.2(4)
O13 Ba1 O4 C5 -84.7(4)
O7 Ba1 O4 C5 10.5(4)
O10 Ba1 O4 C5 -29.4(4)
N1 Ba1 O4 C5 -140.2(4)
F29 Ba1 O4 C5 -142.1(3)
O54 Ba1 O4 C5 103.3(4)
Ba2 Ba1 O4 C5 132.9(4)
C3 O4 C5 C6 170.5(5)
Ba1 O4 C5 C6 -39.5(5)
O4 C5 C6 O7 62.2(6)
C5 C6 O7 C8 82.2(6)
C5 C6 O7 Ba1 -52.8(5)
O71 Ba1 O7 C6 -110.9(3)
O21 Ba1 O7 C6 -20.8(4)
O4 Ba1 O7 C6 20.6(3)
O13 Ba1 O7 C6 106.2(3)
O10 Ba1 O7 C6 153.4(4)
N1 Ba1 O7 C6 48.9(4)
F29 Ba1 O7 C6 137.6(3)
O54 Ba1 O7 C6 -54.2(3)
Ba2 Ba1 O7 C6 -71.2(4)
O71 Ba1 O7 C8 114.7(3)
O21 Ba1 O7 C8 -155.2(3)
O4 Ba1 O7 C8 -113.8(4)
O13 Ba1 O7 C8 -28.2(3)
O10 Ba1 O7 C8 19.0(3)
N1 Ba1 O7 C8 -85.5(3)
F29 Ba1 O7 C8 3.2(5)
O54 Ba1 O7 C8 171.4(3)
Ba2 Ba1 O7 C8 154.4(3)
C6 O7 C8 C9 179.0(5)
Ba1 O7 C8 C9 -49.0(5)
O7 C8 C9 O10 62.4(6)
C8 C9 O10 C11 96.7(5)
C8 C9 O10 Ba1 -46.3(5)
O71 Ba1 O10 C11 130.1(3)
O21 Ba1 O10 C11 46.2(4)
O4 Ba1 O10 C11 -84.5(4)
O13 Ba1 O10 C11 -6.2(3)
O7 Ba1 O10 C11 -125.4(4)
N1 Ba1 O10 C11 -19.9(4)
F29 Ba1 O10 C11 48.2(4)
O54 Ba1 O10 C11 -165.5(3)
Ba2 Ba1 O10 C11 124.2(3)
O71 Ba1 O10 C9 -89.6(3)
O21 Ba1 O10 C9 -173.5(3)
O4 Ba1 O10 C9 55.8(3)
O13 Ba1 O10 C9 134.1(3)
O7 Ba1 O10 C9 14.9(3)
N1 Ba1 O10 C9 120.4(3)
F29 Ba1 O10 C9 -171.5(3)
O54 Ba1 O10 C9 -25.2(4)
Ba2 Ba1 O10 C9 -95.5(3)
C9 O10 C11 C12 -165.4(4)
Ba1 O10 C11 C12 -23.6(5)
O10 C11 C12 O13 59.6(5)
C11 C12 O13 C14 149.3(4)
C11 C12 O13 Ba1 -68.7(4)
O71 Ba1 O13 C12 -38.3(4)
O21 Ba1 O13 C12 -122.5(3)
O4 Ba1 O13 C12 145.9(3)
O7 Ba1 O13 C12 86.1(3)
O10 Ba1 O13 C12 38.2(3)
N1 Ba1 O13 C12 -156.4(4)
F29 Ba1 O13 C12 -80.5(3)
O54 Ba1 O13 C12 169.3(3)
Ba2 Ba1 O13 C12 -97.1(3)
O71 Ba1 O13 C14 101.3(4)
O21 Ba1 O13 C14 17.0(4)
O4 Ba1 O13 C14 -74.5(4)
O7 Ba1 O13 C14 -134.3(4)
O10 Ba1 O13 C14 177.7(4)
N1 Ba1 O13 C14 -16.9(4)
F29 Ba1 O13 C14 59.1(4)
O54 Ba1 O13 C14 -51.1(5)
Ba2 Ba1 O13 C14 42.4(4)
C12 O13 C14 C15 -175.7(4)
Ba1 O13 C14 C15 46.2(5)
C2 N1 C15 C14 162.9(4)
C31 N1 C15 C14 -77.0(5)
Ba1 N1 C15 C14 47.7(5)
O13 C14 C15 N1 -61.3(6)
O71 Ba1 O21 C22 -122.1(2)
O4 Ba1 O21 C22 100.9(2)
O13 Ba1 O21 C22 12.5(2)
O7 Ba1 O21 C22 135.9(2)
O10 Ba1 O21 C22 -31.6(3)
N1 Ba1 O21 C22 46.8(2)
F29 Ba1 O21 C22 -33.9(2)
O54 Ba1 O21 C22 172.6(2)
Ba2 Ba1 O21 C22 -140.9(3)
O71 Ba1 O21 Ba2 18.77(8)
O4 Ba1 O21 Ba2 -118.18(11)
O13 Ba1 O21 Ba2 153.40(9)
O7 Ba1 O21 Ba2 -83.15(17)
O10 Ba1 O21 Ba2 109.31(19)
N1 Ba1 O21 Ba2 -172.31(14)
F29 Ba1 O21 Ba2 106.99(11)
O54 Ba1 O21 Ba2 -46.50(7)
Ba2 O21 C22 C27 -64.5(4)
Ba1 O21 C22 C27 66.3(3)
Ba2 O21 C22 C23 53.5(4)
Ba1 O21 C22 C23 -175.7(2)
Ba2 O21 C22 C31 173.8(2)
Ba1 O21 C22 C31 -55.4(4)
O21 C22 C23 F26 -174.1(3)
C27 C22 C23 F26 -56.7(4)
C31 C22 C23 F26 60.8(5)
O21 C22 C23 F24 64.9(4)
C27 C22 C23 F24 -177.8(3)
C31 C22 C23 F24 -60.2(4)
O21 C22 C23 F25 -53.0(4)
C27 C22 C23 F25 64.4(4)
C31 C22 C23 F25 -178.1(4)
F26 C23 F25 Ba2 157.2(2)
F24 C23 F25 Ba2 -88.4(3)
C22 C23 F25 Ba2 32.0(4)
O21 C22 C27 F28 178.6(4)
C23 C22 C27 F28 60.9(5)
C31 C22 C27 F28 -55.7(5)
O21 C22 C27 F30 54.2(4)
C23 C22 C27 F30 -63.6(4)
C31 C22 C27 F30 179.8(3)
O21 C22 C27 F29 -63.1(4)
C23 C22 C27 F29 179.1(3)
C31 C22 C27 F29 62.5(4)
F28 C27 F29 Ba1 155.9(3)
F30 C27 F29 Ba1 -89.7(3)
C22 C27 F29 Ba1 31.5(4)
O71 Ba1 F29 C27 75.0(3)
O21 Ba1 F29 C27 -2.0(3)
O4 Ba1 F29 C27 -66.2(3)
O13 Ba1 F29 C27 -133.0(3)
O7 Ba1 F29 C27 -167.6(3)
O10 Ba1 F29 C27 178.9(3)
N1 Ba1 F29 C27 -67.9(3)
O54 Ba1 F29 C27 25.9(3)
Ba2 Ba1 F29 C27 35.9(3)
F28 C27 F30 Ba2 -154.9(2)
F29 C27 F30 Ba2 91.8(3)
C22 C27 F30 Ba2 -26.1(4)
C15 N1 C31 C22 149.0(4)
C2 N1 C31 C22 -89.8(4)
Ba1 N1 C31 C22 23.1(4)
O21 C22 C31 N1 16.7(5)
C27 C22 C31 N1 -104.5(4)
C23 C22 C31 N1 137.7(4)
C22 O21 Ba2 O71 117.2(3)
Ba1 O21 Ba2 O71 -18.27(7)
C22 O21 Ba2 O60 -113.4(3)
Ba1 O21 Ba2 O60 111.2(3)
C22 O21 Ba2 O57 -116.0(3)
Ba1 O21 Ba2 O57 108.59(9)
C22 O21 Ba2 O63 -66.4(3)
Ba1 O21 Ba2 O63 158.20(7)
C22 O21 Ba2 O54 -174.8(3)
Ba1 O21 Ba2 O54 49.73(8)
C22 O21 Ba2 F79 79.1(3)
Ba1 O21 Ba2 F79 -56.37(10)
C22 O21 Ba2 N51 149.7(2)
Ba1 O21 Ba2 N51 14.28(12)
C22 O21 Ba2 F25 -26.9(2)
Ba1 O21 Ba2 F25 -162.30(11)
C22 O21 Ba2 F30 35.7(2)
Ba1 O21 Ba2 F30 -99.77(10)
C22 O21 Ba2 Ba1 135.4(3)
C23 F25 Ba2 O21 -6.6(2)
C23 F25 Ba2 O71 -46.0(3)
C23 F25 Ba2 O60 156.1(2)
C23 F25 Ba2 O57 77.0(2)
C23 F25 Ba2 O63 133.5(3)
C23 F25 Ba2 O54 28.1(3)
C23 F25 Ba2 F79 -114.1(2)
C23 F25 Ba2 F30 -74.8(2)
C23 F25 Ba2 Ba1 -17.5(2)
C27 F30 Ba2 O21 -0.6(2)
C27 F30 Ba2 O71 -81.0(2)
C27 F30 Ba2 O60 168.1(2)
C27 F30 Ba2 O57 36.0(3)
C27 F30 Ba2 O63 100.8(2)
C27 F30 Ba2 O54 -33.0(3)
C27 F30 Ba2 F79 -142.4(2)
C27 F30 Ba2 N51 -106.7(2)
C27 F30 Ba2 F25 72.7(2)
C27 F30 Ba2 Ba1 -42.1(2)
O71 Ba1 Ba2 O21 -150.16(12)
O4 Ba1 Ba2 O21 68.48(13)
O13 Ba1 Ba2 O21 -41.34(13)
O7 Ba1 Ba2 O21 134.61(13)
O10 Ba1 Ba2 O21 -141.07(15)
N1 Ba1 Ba2 O21 6.56(12)
F29 Ba1 Ba2 O21 -57.10(10)
O54 Ba1 Ba2 O21 110.46(10)
O21 Ba1 Ba2 O71 150.16(12)
O4 Ba1 Ba2 O71 -141.36(13)
O13 Ba1 Ba2 O71 108.83(13)
O7 Ba1 Ba2 O71 -75.22(13)
O10 Ba1 Ba2 O71 9.10(14)
N1 Ba1 Ba2 O71 156.73(12)
F29 Ba1 Ba2 O71 93.07(10)
O54 Ba1 Ba2 O71 -99.38(10)
O71 Ba1 Ba2 O60 53.86(13)
O21 Ba1 Ba2 O60 -155.98(13)
O4 Ba1 Ba2 O60 -87.50(13)
O13 Ba1 Ba2 O60 162.69(14)
O7 Ba1 Ba2 O60 -21.37(14)
O10 Ba1 Ba2 O60 62.95(15)
N1 Ba1 Ba2 O60 -149.42(13)
F29 Ba1 Ba2 O60 146.92(11)
O54 Ba1 Ba2 O60 -45.52(11)
O71 Ba1 Ba2 O57 139.63(10)
O21 Ba1 Ba2 O57 -70.21(10)
O4 Ba1 Ba2 O57 -1.73(11)
O13 Ba1 Ba2 O57 -111.54(12)
O7 Ba1 Ba2 O57 64.40(11)
O10 Ba1 Ba2 O57 148.72(13)
N1 Ba1 Ba2 O57 -63.65(10)
F29 Ba1 Ba2 O57 -127.31(8)
O54 Ba1 Ba2 O57 40.25(8)
O71 Ba1 Ba2 O63 172.07(12)
O21 Ba1 Ba2 O63 -37.77(12)
O4 Ba1 Ba2 O63 30.71(13)
O13 Ba1 Ba2 O63 -79.10(14)
O7 Ba1 Ba2 O63 96.85(13)
O10 Ba1 Ba2 O63 -178.83(15)
N1 Ba1 Ba2 O63 -31.20(12)
F29 Ba1 Ba2 O63 -94.86(11)
O54 Ba1 Ba2 O63 72.69(11)
O71 Ba1 Ba2 O54 99.38(10)
O21 Ba1 Ba2 O54 -110.46(10)
O4 Ba1 Ba2 O54 -41.98(11)
O13 Ba1 Ba2 O54 -151.79(12)
O7 Ba1 Ba2 O54 24.15(12)
O10 Ba1 Ba2 O54 108.47(13)
N1 Ba1 Ba2 O54 -103.90(10)
F29 Ba1 Ba2 O54 -167.56(8)
O71 Ba1 Ba2 F79 -17.20(9)
O21 Ba1 Ba2 F79 132.96(9)
O4 Ba1 Ba2 F79 -158.56(10)
O13 Ba1 Ba2 F79 91.63(11)
O7 Ba1 Ba2 F79 -92.43(11)
O10 Ba1 Ba2 F79 -8.11(13)
N1 Ba1 Ba2 F79 139.53(10)
F29 Ba1 Ba2 F79 75.87(7)
O54 Ba1 Ba2 F79 -116.58(7)
O71 Ba1 Ba2 N51 41.94(10)
O21 Ba1 Ba2 N51 -167.90(10)
O4 Ba1 Ba2 N51 -99.42(11)
O13 Ba1 Ba2 N51 150.77(12)
O7 Ba1 Ba2 N51 -33.28(11)
O10 Ba1 Ba2 N51 51.04(13)
N1 Ba1 Ba2 N51 -161.33(10)
F29 Ba1 Ba2 N51 135.01(8)
O54 Ba1 Ba2 N51 -57.44(8)
O71 Ba1 Ba2 F25 -135.52(10)
O21 Ba1 Ba2 F25 14.64(10)
O4 Ba1 Ba2 F25 83.12(10)
O13 Ba1 Ba2 F25 -26.69(11)
O7 Ba1 Ba2 F25 149.25(11)
O10 Ba1 Ba2 F25 -126.43(13)
N1 Ba1 Ba2 F25 21.20(10)
F29 Ba1 Ba2 F25 -42.46(7)
O54 Ba1 Ba2 F25 125.10(8)
O71 Ba1 Ba2 F30 -91.15(10)
O21 Ba1 Ba2 F30 59.02(10)
O4 Ba1 Ba2 F30 127.49(10)
O13 Ba1 Ba2 F30 17.68(11)
O7 Ba1 Ba2 F30 -166.37(11)
O10 Ba1 Ba2 F30 -82.05(13)
N1 Ba1 Ba2 F30 65.58(10)
F29 Ba1 Ba2 F30 1.92(7)
O54 Ba1 Ba2 F30 169.47(8)
O21 Ba2 N51 C56 61.0(2)
O71 Ba2 N51 C56 97.9(2)
O60 Ba2 N51 C56 -102.2(2)
O57 Ba2 N51 C56 -24.1(2)
O63 Ba2 N51 C56 -81.5(2)
O54 Ba2 N51 C56 22.72(19)
F79 Ba2 N51 C56 168.0(2)
F30 Ba2 N51 C56 127.0(2)
Ba1 Ba2 N51 C56 69.9(2)
O21 Ba2 N51 C81 -59.7(2)
O71 Ba2 N51 C81 -22.8(2)
O60 Ba2 N51 C81 137.1(2)
O57 Ba2 N51 C81 -144.8(2)
O63 Ba2 N51 C81 157.8(2)
O54 Ba2 N51 C81 -98.0(2)
F79 Ba2 N51 C81 47.3(2)
F30 Ba2 N51 C81 6.3(2)
Ba1 Ba2 N51 C81 -50.8(2)
O21 Ba2 N51 C58 179.24(19)
O71 Ba2 N51 C58 -143.9(2)
O60 Ba2 N51 C58 16.02(19)
O57 Ba2 N51 C58 94.1(2)
O63 Ba2 N51 C58 36.8(2)
O54 Ba2 N51 C58 141.0(2)
F79 Ba2 N51 C58 -73.8(2)
F30 Ba2 N51 C58 -114.8(2)
Ba1 Ba2 N51 C58 -171.9(2)
O57 C52 C53 O54 64.4(4)
C52 C53 O54 C55 -162.0(3)
C52 C53 O54 Ba2 -32.2(4)
C52 C53 O54 Ba1 73.0(4)
O21 Ba2 O54 C53 93.3(2)
O71 Ba2 O54 C53 172.8(3)
O60 Ba2 O54 C53 -73.5(2)
O57 Ba2 O54 C53 1.0(2)
O63 Ba2 O54 C53 -12.5(2)
F79 Ba2 O54 C53 -152.8(2)
N51 Ba2 O54 C53 -120.5(2)
F25 Ba2 O54 C53 63.3(2)
F30 Ba2 O54 C53 120.6(2)
Ba1 Ba2 O54 C53 131.6(2)
O21 Ba2 O54 C55 -137.6(2)
O71 Ba2 O54 C55 -58.2(2)
O60 Ba2 O54 C55 55.5(2)
O57 Ba2 O54 C55 130.1(2)
O63 Ba2 O54 C55 116.6(2)
F79 Ba2 O54 C55 -23.8(2)
N51 Ba2 O54 C55 8.6(2)
F25 Ba2 O54 C55 -167.7(2)
F30 Ba2 O54 C55 -110.3(2)
Ba1 Ba2 O54 C55 -99.4(2)
O21 Ba2 O54 Ba1 -38.24(6)
O71 Ba2 O54 Ba1 41.24(6)
O60 Ba2 O54 Ba1 154.92(6)
O57 Ba2 O54 Ba1 -130.55(9)
O63 Ba2 O54 Ba1 -144.04(6)
F79 Ba2 O54 Ba1 75.61(7)
N51 Ba2 O54 Ba1 107.94(8)
F25 Ba2 O54 Ba1 -68.30(7)
F30 Ba2 O54 Ba1 -10.94(8)
O71 Ba1 O54 C53 -163.4(3)
O21 Ba1 O54 C53 -79.8(3)
O4 Ba1 O54 C53 19.7(3)
O13 Ba1 O54 C53 -4.7(4)
O7 Ba1 O54 C53 80.0(3)
O10 Ba1 O54 C53 113.4(3)
N1 Ba1 O54 C53 -34.6(3)
F29 Ba1 O54 C53 -105.4(3)
Ba2 Ba1 O54 C53 -119.2(3)
O71 Ba1 O54 C55 67.72(18)
O21 Ba1 O54 C55 151.33(19)
O4 Ba1 O54 C55 -109.2(2)
O13 Ba1 O54 C55 -133.5(3)
O7 Ba1 O54 C55 -48.79(19)
O10 Ba1 O54 C55 -15.5(2)
N1 Ba1 O54 C55 -163.41(19)
F29 Ba1 O54 C55 125.74(18)
Ba2 Ba1 O54 C55 112.00(19)
O71 Ba1 O54 Ba2 -44.28(7)
O21 Ba1 O54 Ba2 39.33(6)
O4 Ba1 O54 Ba2 138.81(10)
O13 Ba1 O54 Ba2 114.5(2)
O7 Ba1 O54 Ba2 -160.79(9)
O10 Ba1 O54 Ba2 -127.47(10)
N1 Ba1 O54 Ba2 84.59(10)
F29 Ba1 O54 Ba2 13.74(9)
C53 O54 C55 C56 91.6(3)
Ba2 O54 C55 C56 -39.9(3)
Ba1 O54 C55 C56 -128.5(3)
C81 N51 C56 C55 66.4(4)
C58 N51 C56 C55 -173.7(3)
Ba2 N51 C56 C55 -55.7(3)
O54 C55 C56 N51 69.4(4)
C53 C52 O57 C64 165.7(3)
C53 C52 O57 Ba2 -65.3(3)
O21 Ba2 O57 C52 -39.2(2)
O71 Ba2 O57 C52 24.3(3)
O60 Ba2 O57 C52 141.5(2)
O63 Ba2 O57 C52 -161.8(3)
O54 Ba2 O57 C52 32.9(2)
F79 Ba2 O57 C52 108.0(3)
N51 Ba2 O57 C52 82.3(2)
F25 Ba2 O57 C52 -95.7(2)
F30 Ba2 O57 C52 -68.2(3)
Ba1 Ba2 O57 C52 -2.9(2)
O21 Ba2 O57 C64 89.7(2)
O71 Ba2 O57 C64 153.2(2)
O60 Ba2 O57 C64 -89.6(2)
O63 Ba2 O57 C64 -32.9(2)
O54 Ba2 O57 C64 161.8(3)
F79 Ba2 O57 C64 -123.1(2)
N51 Ba2 O57 C64 -148.7(2)
F25 Ba2 O57 C64 33.3(2)
F30 Ba2 O57 C64 60.8(3)
Ba1 Ba2 O57 C64 126.0(2)
C56 N51 C58 C59 70.3(4)
C81 N51 C58 C59 -169.0(3)
Ba2 N51 C58 C59 -45.8(3)
N51 C58 C59 O60 60.4(4)
C58 C59 O60 C61 168.1(3)
C58 C59 O60 Ba2 -42.7(3)
O21 Ba2 O60 C59 -91.2(4)
O71 Ba2 O60 C59 33.4(3)
O57 Ba2 O60 C59 -88.7(2)
O63 Ba2 O60 C59 -143.9(3)
O54 Ba2 O60 C59 -33.4(2)
F79 Ba2 O60 C59 77.5(2)
N51 Ba2 O60 C59 14.3(2)
F25 Ba2 O60 C59 -168.3(2)
F30 Ba2 O60 C59 127.4(2)
Ba1 Ba2 O60 C59 0.6(3)
O21 Ba2 O60 C61 54.4(4)
O71 Ba2 O60 C61 179.1(3)
O57 Ba2 O60 C61 56.9(3)
O63 Ba2 O60 C61 1.7(3)
O54 Ba2 O60 C61 112.2(3)
F79 Ba2 O60 C61 -136.9(3)
N51 Ba2 O60 C61 159.9(3)
F25 Ba2 O60 C61 -22.7(3)
F30 Ba2 O60 C61 -87.0(3)
Ba1 Ba2 O60 C61 146.3(2)
C59 O60 C61 C62 174.0(3)
Ba2 O60 C61 C62 25.6(4)
O60 C61 C62 O63 -57.1(4)
C61 C62 O63 C65 -78.4(4)
C61 C62 O63 Ba2 60.0(4)
O21 Ba2 O63 C65 -63.3(3)
O60 Ba2 O63 C65 104.2(3)
O57 Ba2 O63 C65 0.5(2)
O54 Ba2 O63 C65 14.1(3)
F79 Ba2 O63 C65 151.6(2)
N51 Ba2 O63 C65 83.0(3)
F25 Ba2 O63 C65 -98.2(2)
F30 Ba2 O63 C65 -121.4(2)
Ba1 Ba2 O63 C65 -39.0(3)
O21 Ba2 O63 C62 161.9(2)
O60 Ba2 O63 C62 -30.6(2)
O57 Ba2 O63 C62 -134.4(2)
O54 Ba2 O63 C62 -120.8(2)
F79 Ba2 O63 C62 16.7(2)
N51 Ba2 O63 C62 -51.8(2)
F25 Ba2 O63 C62 126.9(2)
F30 Ba2 O63 C62 103.8(2)
Ba1 Ba2 O63 C62 -173.90(19)
C52 O57 C64 C65 -167.6(3)
Ba2 O57 C64 C65 63.6(3)
C62 O63 C65 C64 163.2(3)
Ba2 O63 C65 C64 29.6(4)
O57 C64 C65 O63 -59.8(4)
O21 Ba1 O71 C72 171.7(3)
O4 Ba1 O71 C72 -112.3(3)
O13 Ba1 O71 C72 73.7(3)
O7 Ba1 O71 C72 -45.0(3)
O10 Ba1 O71 C72 16.1(3)
N1 Ba1 O71 C72 159.2(3)
F29 Ba1 O71 C72 112.4(3)
O54 Ba1 O71 C72 -116.5(3)
Ba2 Ba1 O71 C72 -169.6(4)
O21 Ba1 O71 Ba2 -18.77(8)
O4 Ba1 O71 Ba2 57.26(16)
O13 Ba1 O71 Ba2 -116.76(12)
O7 Ba1 O71 Ba2 124.53(10)
O10 Ba1 O71 Ba2 -174.37(9)
N1 Ba1 O71 Ba2 -31.19(15)
F29 Ba1 O71 Ba2 -78.05(8)
O54 Ba1 O71 Ba2 53.02(7)
O21 Ba2 O71 C72 -168.7(2)
O60 Ba2 O71 C72 23.9(2)
O57 Ba2 O71 C72 123.1(2)
O54 Ba2 O71 C72 115.0(2)
F79 Ba2 O71 C72 -27.8(2)
N51 Ba2 O71 C72 43.5(2)
F25 Ba2 O71 C72 -135.1(2)
F30 Ba2 O71 C72 -112.4(2)
Ba1 Ba2 O71 C72 172.3(3)
O21 Ba2 O71 Ba1 18.95(8)
O60 Ba2 O71 Ba1 -148.42(8)
O57 Ba2 O71 Ba1 -49.19(11)
O54 Ba2 O71 Ba1 -57.35(8)
F79 Ba2 O71 Ba1 159.91(11)
N51 Ba2 O71 Ba1 -128.84(11)
F25 Ba2 O71 Ba1 52.55(10)
F30 Ba2 O71 Ba1 75.29(8)
Ba1 O71 C72 C77 -130.3(3)
Ba2 O71 C72 C77 61.0(3)
Ba1 O71 C72 C73 -11.3(5)
Ba2 O71 C72 C73 179.9(2)
Ba1 O71 C72 C81 107.8(3)
Ba2 O71 C72 C81 -60.9(3)
O71 C72 C73 F75 -64.7(4)
C77 C72 C73 F75 54.3(4)
C81 C72 C73 F75 171.8(3)
O71 C72 C73 F76 171.9(3)
C77 C72 C73 F76 -69.0(4)
C81 C72 C73 F76 48.5(4)
O71 C72 C73 F74 53.2(4)
C77 C72 C73 F74 172.2(3)
C81 C72 C73 F74 -70.3(3)
O71 C72 C77 F80 50.1(4)
C73 C72 C77 F80 -69.4(4)
C81 C72 C77 F80 174.7(3)
O71 C72 C77 F78 174.6(3)
C73 C72 C77 F78 55.2(4)
C81 C72 C77 F78 -60.7(4)
O71 C72 C77 F79 -67.1(3)
C73 C72 C77 F79 173.4(3)
F80 C77 F79 Ba2 -83.0(3)
F78 C77 F79 Ba2 162.6(2)
C72 C77 F79 Ba2 39.1(3)
O21 Ba2 F79 C77 34.1(2)
O71 Ba2 F79 C77 -9.1(2)
O60 Ba2 F79 C77 -142.6(2)
O57 Ba2 F79 C77 -108.2(2)
O63 Ba2 F79 C77 176.8(2)
O54 Ba2 F79 C77 -45.4(2)
N51 Ba2 F79 C77 -78.5(2)
F25 Ba2 F79 C77 98.7(2)
F30 Ba2 F79 C77 68.7(2)
Ba1 Ba2 F79 C77 2.8(2)
C56 N51 C81 C72 -113.3(3)
C58 N51 C81 C72 126.4(3)
Ba2 N51 C81 C72 5.2(3)
O71 C72 C81 N51 32.8(4)
C77 C72 C81 N51 -89.1(3)
C73 C72 C81 N51 153.7(3)
C131 N101 C102 C103 -75.7(4)
C115 N101 C102 C103 163.3(4)
Ba12 N101 C102 C103 45.8(4)
N101 C102 C103 O104 -70.8(5)
C102 C103 O104 C105 -171.5(4)
C102 C103 O104 Ba12 57.9(5)
C103 O104 C105 C106 161.7(5)
Ba12 O104 C105 C106 -65.8(5)
O104 C105 C106 O107 60.1(7)
C105 C106 O107 C108 -161.8(5)
C105 C106 O107 Ba12 -26.5(6)
C106 O107 C108 C109 82.6(6)
Ba12 O107 C108 C109 -55.2(6)
O107 C108 C109 O110 51.7(7)
C108 C109 O110 C111 -177.5(5)
C108 C109 O110 Ba12 -22.9(7)
C109 O110 C111 C112 -172.2(5)
Ba12 O110 C111 C112 32.1(5)
O110 C111 C112 O113 -59.8(6)
C111 C112 O113 C114 -87.8(5)
C111 C112 O113 Ba12 57.8(5)
C112 O113 C114 C115 -170.8(4)
Ba12 O113 C114 C115 47.2(5)
C131 N101 C115 C114 165.3(4)
C102 N101 C115 C114 -74.2(5)
Ba12 N101 C115 C114 43.1(4)
O113 C114 C115 N101 -59.7(6)
O171 Ba11 O121 C122 -133.8(3)
O154 Ba11 O121 C122 154.8(2)
O163 Ba11 O121 C122 -23.7(3)
O157 Ba11 O121 C122 104.3(3)
O160 Ba11 O121 C122 55.7(3)
N151 Ba11 O121 C122 -129.4(2)
F180 Ba11 O121 C122 -78.4(3)
F126 Ba11 O121 C122 21.7(2)
Ba12 Ba11 O121 C122 -140.0(3)
O171 Ba11 O121 Ba12 6.13(9)
O154 Ba11 O121 Ba12 -65.25(11)
O163 Ba11 O121 Ba12 116.25(13)
O157 Ba11 O121 Ba12 -115.79(10)
O160 Ba11 O121 Ba12 -164.32(8)
N151 Ba11 O121 Ba12 10.55(16)
F180 Ba11 O121 Ba12 61.57(10)
F126 Ba11 O121 Ba12 161.67(13)
Ba11 O121 C122 C127 69.8(3)
Ba12 O121 C122 C127 -67.0(3)
Ba11 O121 C122 C131 -165.8(2)
Ba12 O121 C122 C131 57.4(3)
Ba11 O121 C122 C123 -46.5(4)
Ba12 O121 C122 C123 176.7(2)
O121 C122 C123 F125 172.1(3)
C127 C122 C123 F125 55.6(4)
C131 C122 C123 F125 -63.6(4)
O121 C122 C123 F124 -67.2(4)
C127 C122 C123 F124 176.2(3)
C131 C122 C123 F124 57.0(4)
O121 C122 C123 F126 50.6(4)
C127 C122 C123 F126 -65.9(4)
C131 C122 C123 F126 174.9(3)
F125 C123 F126 Ba11 -158.5(2)
F124 C123 F126 Ba11 88.1(3)
C122 C123 F126 Ba11 -33.0(4)
O121 Ba11 F126 C123 9.2(2)
O171 Ba11 F126 C123 38.7(3)
O154 Ba11 F126 C123 -86.4(3)
O163 Ba11 F126 C123 165.2(3)
O157 Ba11 F126 C123 -79.2(3)
O160 Ba11 F126 C123 -139.4(3)
N151 Ba11 F126 C123 137.1(3)
F180 Ba11 F126 C123 96.2(3)
Ba12 Ba11 F126 C123 20.1(3)
O121 C122 C127 F129 176.1(3)
C131 C122 C127 F129 49.9(5)
C123 C122 C127 F129 -65.7(4)
O121 C122 C127 F130 56.5(4)
C131 C122 C127 F130 -69.6(4)
C123 C122 C127 F130 174.7(3)
O121 C122 C127 F128 -60.2(4)
C131 C122 C127 F128 173.7(3)
C123 C122 C127 F128 58.0(4)
F129 C127 F130 Ba12 -147.6(2)
F128 C127 F130 Ba12 97.5(3)
C122 C127 F130 Ba12 -23.0(4)
C102 N101 C131 C122 136.0(3)
C115 N101 C131 C122 -104.7(4)
Ba12 N101 C131 C122 16.1(4)
O121 C122 C131 N101 -48.3(4)
C127 C122 C131 N101 73.9(4)
C123 C122 C131 N101 -169.8(3)
C122 O121 Ba12 O171 138.0(2)
Ba11 O121 Ba12 O171 -6.16(9)
C122 O121 Ba12 O113 2.8(2)
Ba11 O121 Ba12 O113 -141.33(10)
C122 O121 Ba12 O104 -92.3(2)
Ba11 O121 Ba12 O104 123.53(11)
C122 O121 Ba12 O107 -142.0(2)
Ba11 O121 Ba12 O107 73.84(13)
C122 O121 Ba12 O110 -48.7(5)
Ba11 O121 Ba12 O110 167.2(4)
C122 O121 Ba12 F130 38.0(2)
Ba11 O121 Ba12 F130 -106.14(11)
C122 O121 Ba12 N101 -32.7(2)
Ba11 O121 Ba12 N101 -176.85(13)
C122 O121 Ba12 F176 112.0(2)
Ba11 O121 Ba12 F176 -32.20(14)
C122 O121 Ba12 Ba11 144.2(3)
C114 O113 Ba12 O171 -142.5(3)
C112 O113 Ba12 O171 74.5(4)
C114 O113 Ba12 O121 -53.9(4)
C112 O113 Ba12 O121 163.2(3)
C114 O113 Ba12 O104 34.6(4)
C112 O113 Ba12 O104 -108.3(3)
C114 O113 Ba12 O107 93.4(4)
C112 O113 Ba12 O107 -49.5(3)
C114 O113 Ba12 O110 115.8(4)
C112 O113 Ba12 O110 -27.1(3)
C114 O113 Ba12 F130 -86.1(3)
C112 O113 Ba12 F130 131.0(3)
C114 O113 Ba12 N101 -18.1(3)
C112 O113 Ba12 N101 -161.0(4)
C114 O113 Ba12 F176 176.5(4)
C112 O113 Ba12 F176 33.6(3)
C114 O113 Ba12 Ba11 -86.9(4)
C112 O113 Ba12 Ba11 130.2(3)
C105 O104 Ba12 O171 -30.9(3)
C103 O104 Ba12 O171 101.3(3)
C105 O104 Ba12 O121 -96.5(3)
C103 O104 Ba12 O121 35.7(3)
C105 O104 Ba12 O113 151.4(3)
C103 O104 Ba12 O113 -76.3(3)
C105 O104 Ba12 O107 35.0(3)
C103 O104 Ba12 O107 167.2(4)
C105 O104 Ba12 O110 91.4(3)
C103 O104 Ba12 O110 -136.3(4)
C105 O104 Ba12 F130 -144.2(3)
C103 O104 Ba12 F130 -12.0(4)
C105 O104 Ba12 N101 -156.2(3)
C103 O104 Ba12 N101 -24.0(3)
C105 O104 Ba12 F176 51.2(4)
C103 O104 Ba12 F176 -176.6(3)
C105 O104 Ba12 Ba11 -65.6(3)
C103 O104 Ba12 Ba11 66.6(3)
C108 O107 Ba12 O171 -94.7(4)
C106 O107 Ba12 O171 129.3(4)
C108 O107 Ba12 O121 -164.9(3)
C106 O107 Ba12 O121 59.1(4)
C108 O107 Ba12 O113 51.4(4)
C106 O107 Ba12 O113 -84.6(4)
C108 O107 Ba12 O104 132.8(4)
C106 O107 Ba12 O104 -3.2(4)
C108 O107 Ba12 O110 28.5(3)
C106 O107 Ba12 O110 -107.5(4)
C108 O107 Ba12 N101 121.5(4)
C106 O107 Ba12 N101 -14.5(4)
C108 O107 Ba12 F176 -37.0(4)
C106 O107 Ba12 F176 -173.0(4)
C108 O107 Ba12 Ba11 -128.4(3)
C106 O107 Ba12 Ba11 95.6(4)
C111 O110 Ba12 O171 -135.6(3)
C109 O110 Ba12 O171 70.1(4)
C111 O110 Ba12 O121 51.7(6)
C109 O110 Ba12 O121 -102.7(6)
C111 O110 Ba12 O113 -4.3(3)
C109 O110 Ba12 O113 -158.6(4)
C111 O110 Ba12 O104 95.4(4)
C109 O110 Ba12 O104 -59.0(4)
C111 O110 Ba12 O107 152.1(4)
C109 O110 Ba12 O107 -2.3(4)
C111 O110 Ba12 F130 -27.8(4)
C109 O110 Ba12 F130 177.9(4)
C111 O110 Ba12 N101 37.0(4)
C109 O110 Ba12 N101 -117.4(4)
C111 O110 Ba12 F176 -111.1(4)
C109 O110 Ba12 F176 94.6(4)
C111 O110 Ba12 Ba11 -146.3(3)
C109 O110 Ba12 Ba11 59.4(5)
C127 F130 Ba12 O171 -75.0(3)
C127 F130 Ba12 O121 -4.7(3)
C127 F130 Ba12 O113 139.2(3)
C127 F130 Ba12 O104 57.2(3)
C127 F130 Ba12 O110 161.8(3)
C127 F130 Ba12 N101 69.3(3)
C127 F130 Ba12 F176 -132.5(3)
C127 F130 Ba12 Ba11 -41.4(3)
C131 N101 Ba12 O171 -5.9(3)
C102 N101 Ba12 O171 -126.9(3)
C115 N101 Ba12 O171 116.1(3)
C131 N101 Ba12 O121 6.4(2)
C102 N101 Ba12 O121 -114.5(3)
C115 N101 Ba12 O121 128.5(3)
C131 N101 Ba12 O113 -135.7(3)
C102 N101 Ba12 O113 103.4(3)
C115 N101 Ba12 O113 -13.6(3)
C131 N101 Ba12 O104 108.3(3)
C102 N101 Ba12 O104 -12.6(2)
C115 N101 Ba12 O104 -129.6(3)
C131 N101 Ba12 O107 119.4(3)
C102 N101 Ba12 O107 -1.5(3)
C115 N101 Ba12 O107 -118.5(3)
C131 N101 Ba12 O110 -176.9(2)
C102 N101 Ba12 O110 62.2(3)
C115 N101 Ba12 O110 -54.8(3)
C131 N101 Ba12 F130 -59.7(2)
C102 N101 Ba12 F130 179.3(3)
C115 N101 Ba12 F130 62.4(3)
C131 N101 Ba12 F176 -106.0(3)
C102 N101 Ba12 F176 133.0(3)
C115 N101 Ba12 F176 16.1(4)
C131 N101 Ba12 Ba11 4.5(3)
C102 N101 Ba12 Ba11 -116.4(3)
C115 N101 Ba12 Ba11 126.6(3)
O121 Ba11 Ba12 O171 170.15(14)
O154 Ba11 Ba12 O171 -64.79(12)
O163 Ba11 Ba12 O171 50.13(15)
O157 Ba11 Ba12 O171 -124.62(12)
O160 Ba11 Ba12 O171 -157.67(17)
N151 Ba11 Ba12 O171 -2.27(13)
F180 Ba11 Ba12 O171 55.22(12)
F126 Ba11 Ba12 O171 154.57(12)
O171 Ba11 Ba12 O121 -170.15(14)
O154 Ba11 Ba12 O121 125.06(11)
O163 Ba11 Ba12 O121 -120.02(14)
O157 Ba11 Ba12 O121 65.23(11)
O160 Ba11 Ba12 O121 32.18(15)
N151 Ba11 Ba12 O121 -172.42(12)
F180 Ba11 Ba12 O121 -114.92(11)
F126 Ba11 Ba12 O121 -15.58(11)
O121 Ba11 Ba12 O113 58.31(14)
O171 Ba11 Ba12 O113 -111.84(15)
O154 Ba11 Ba12 O113 -176.63(12)
O163 Ba11 Ba12 O113 -61.71(14)
O157 Ba11 Ba12 O113 123.54(11)
O160 Ba11 Ba12 O113 90.49(16)
N151 Ba11 Ba12 O113 -114.11(12)
F180 Ba11 Ba12 O113 -56.62(11)
F126 Ba11 Ba12 O113 42.73(11)
O121 Ba11 Ba12 O104 -59.89(12)
O171 Ba11 Ba12 O104 129.96(13)
O154 Ba11 Ba12 O104 65.17(9)
O163 Ba11 Ba12 O104 -179.91(12)
O157 Ba11 Ba12 O104 5.34(9)
O160 Ba11 Ba12 O104 -27.71(14)
N151 Ba11 Ba12 O104 127.69(10)
F180 Ba11 Ba12 O104 -174.82(9)
F126 Ba11 Ba12 O104 -75.47(9)
O121 Ba11 Ba12 O107 -121.99(13)
O171 Ba11 Ba12 O107 67.86(14)
O154 Ba11 Ba12 O107 3.07(10)
O163 Ba11 Ba12 O107 117.99(13)
O157 Ba11 Ba12 O107 -56.75(10)
O160 Ba11 Ba12 O107 -89.80(15)
N151 Ba11 Ba12 O107 65.60(11)
F180 Ba11 Ba12 O107 123.09(10)
F126 Ba11 Ba12 O107 -137.57(10)
O121 Ba11 Ba12 O110 -174.05(18)
O171 Ba11 Ba12 O110 15.80(19)
O154 Ba11 Ba12 O110 -48.99(17)
O163 Ba11 Ba12 O110 65.93(19)
O157 Ba11 Ba12 O110 -108.82(17)
O160 Ba11 Ba12 O110 -141.9(2)
N151 Ba11 Ba12 O110 13.53(18)
F180 Ba11 Ba12 O110 71.02(17)
F126 Ba11 Ba12 O110 170.37(17)
O121 Ba11 Ba12 F130 57.56(10)
O171 Ba11 Ba12 F130 -112.59(12)
O154 Ba11 Ba12 F130 -177.37(8)
O163 Ba11 Ba12 F130 -62.46(11)
O157 Ba11 Ba12 F130 122.80(7)
O160 Ba11 Ba12 F130 89.75(13)
N151 Ba11 Ba12 F130 -114.85(9)
F180 Ba11 Ba12 F130 -57.36(7)
F126 Ba11 Ba12 F130 41.99(7)
O121 Ba11 Ba12 N101 2.80(12)
O171 Ba11 Ba12 N101 -167.35(13)
O154 Ba11 Ba12 N101 127.87(9)
O163 Ba11 Ba12 N101 -117.22(13)
O157 Ba11 Ba12 N101 68.04(9)
O160 Ba11 Ba12 N101 34.99(14)
N151 Ba11 Ba12 N101 -169.61(10)
F180 Ba11 Ba12 N101 -112.12(9)
F126 Ba11 Ba12 N101 -12.78(9)
O121 Ba11 Ba12 F176 154.21(12)
O171 Ba11 Ba12 F176 -15.94(13)
O154 Ba11 Ba12 F176 -80.73(10)
O163 Ba11 Ba12 F176 34.19(13)
O157 Ba11 Ba12 F176 -140.56(10)
O160 Ba11 Ba12 F176 -173.61(15)
N151 Ba11 Ba12 F176 -18.21(11)
F180 Ba11 Ba12 F176 39.28(9)
F126 Ba11 Ba12 F176 138.63(10)
O121 Ba11 N151 C181 9.6(4)
O171 Ba11 N151 C181 14.5(3)
O154 Ba11 N151 C181 110.6(3)
O163 Ba11 N151 C181 -132.2(3)
O157 Ba11 N151 C181 122.2(3)
O160 Ba11 N151 C181 -175.0(3)
F180 Ba11 N151 C181 -52.8(3)
F126 Ba11 N151 C181 -100.2(3)
Ba12 Ba11 N151 C181 16.0(3)
O121 Ba11 N151 C152 -110.2(2)
O171 Ba11 N151 C152 -105.4(3)
O154 Ba11 N151 C152 -9.2(2)
O163 Ba11 N151 C152 108.0(3)
O157 Ba11 N151 C152 2.4(3)
O160 Ba11 N151 C152 65.2(3)
F180 Ba11 N151 C152 -172.6(3)
F126 Ba11 N151 C152 140.0(2)
Ba12 Ba11 N151 C152 -103.8(2)
O121 Ba11 N151 C165 131.5(2)
O171 Ba11 N151 C165 136.3(3)
O154 Ba11 N151 C165 -127.5(3)
O163 Ba11 N151 C165 -10.3(2)
O157 Ba11 N151 C165 -115.9(2)
O160 Ba11 N151 C165 -53.1(3)
F180 Ba11 N151 C165 69.1(2)
F126 Ba11 N151 C165 21.7(3)
Ba12 Ba11 N151 C165 137.9(2)
C181 N151 C152 C153 -78.5(4)
C165 N151 C152 C153 160.0(3)
Ba11 N151 C152 C153 42.4(4)
N151 C152 C153 O154 -68.1(4)
C152 C153 O154 C155 -175.0(3)
C152 C153 O154 Ba11 57.1(4)
O121 Ba11 O154 C155 -26.6(3)
O171 Ba11 O154 C155 -93.3(3)
O163 Ba11 O154 C155 152.5(2)
O157 Ba11 O154 C155 36.8(2)
O160 Ba11 O154 C155 93.6(2)
N151 Ba11 O154 C155 -155.0(3)
F180 Ba11 O154 C155 -137.9(2)
F126 Ba11 O154 C155 45.0(3)
Ba12 Ba11 O154 C155 -60.1(2)
O121 Ba11 O154 C153 103.3(3)
O171 Ba11 O154 C153 36.6(3)
O163 Ba11 O154 C153 -77.6(3)
O157 Ba11 O154 C153 166.7(3)
O160 Ba11 O154 C153 -136.5(3)
N151 Ba11 O154 C153 -25.0(3)
F180 Ba11 O154 C153 -8.0(3)
F126 Ba11 O154 C153 174.9(2)
Ba12 Ba11 O154 C153 69.8(3)
C153 O154 C155 C156 162.0(3)
Ba11 O154 C155 C156 -67.3(4)
O154 C155 C156 O157 60.1(4)
C155 C156 O157 C158 -161.0(3)
C155 C156 O157 Ba11 -24.3(4)
O121 Ba11 O157 C156 120.9(3)
O171 Ba11 O157 C156 53.5(3)
O154 Ba11 O157 C156 -5.7(3)
O163 Ba11 O157 C156 -89.1(3)
O160 Ba11 O157 C156 -108.9(3)
N151 Ba11 O157 C156 -17.6(3)
F126 Ba11 O157 C156 179.8(3)
Ba12 Ba11 O157 C156 87.5(3)
O121 Ba11 O157 C158 -102.4(2)
O171 Ba11 O157 C158 -169.8(2)
O154 Ba11 O157 C158 131.0(2)
O163 Ba11 O157 C158 47.6(2)
O160 Ba11 O157 C158 27.8(2)
N151 Ba11 O157 C158 119.1(2)
F126 Ba11 O157 C158 -43.5(2)
Ba12 Ba11 O157 C158 -135.8(2)
C156 O157 C158 C159 81.7(4)
Ba11 O157 C158 C159 -57.2(3)
O157 C158 C159 O160 57.0(4)
C158 C159 O160 C161 175.7(3)
C158 C159 O160 Ba11 -30.8(4)
O121 Ba11 O160 C161 -144.4(2)
O171 Ba11 O160 C161 71.9(4)
O154 Ba11 O160 C161 98.0(3)
O163 Ba11 O160 C161 -4.5(2)
O157 Ba11 O160 C161 155.0(3)
N151 Ba11 O160 C161 39.4(3)
F180 Ba11 O160 C161 -26.4(3)
F126 Ba11 O160 C161 -113.8(3)
Ba12 Ba11 O160 C161 -166.0(2)
O121 Ba11 O160 C159 63.5(3)
O171 Ba11 O160 C159 -80.2(4)
O154 Ba11 O160 C159 -54.1(2)
O163 Ba11 O160 C159 -156.5(3)
O157 Ba11 O160 C159 3.0(2)
N151 Ba11 O160 C159 -112.7(3)
F180 Ba11 O160 C159 -178.4(2)
F126 Ba11 O160 C159 94.2(3)
Ba12 Ba11 O160 C159 41.9(3)
C159 O160 C161 C162 -174.7(3)
Ba11 O160 C161 C162 31.2(4)
O160 C161 C162 O163 -56.4(4)
C161 C162 O163 C164 -80.3(4)
C161 C162 O163 Ba11 54.4(4)
O121 Ba11 O163 C164 -151.4(2)
O171 Ba11 O163 C164 -54.4(3)
O154 Ba11 O163 C164 30.0(3)
O157 Ba11 O163 C164 89.4(3)
O160 Ba11 O163 C164 108.9(3)
N151 Ba11 O163 C164 -22.3(3)
F180 Ba11 O163 C164 -90.2(3)
F126 Ba11 O163 C164 171.1(3)
Ba12 Ba11 O163 C164 -84.9(3)
O121 Ba11 O163 C162 74.9(3)
O171 Ba11 O163 C162 171.9(2)
O154 Ba11 O163 C162 -103.7(3)
O157 Ba11 O163 C162 -44.3(3)
O160 Ba11 O163 C162 -24.9(2)
N151 Ba11 O163 C162 -156.0(3)
F180 Ba11 O163 C162 136.1(3)
F126 Ba11 O163 C162 37.4(3)
Ba12 Ba11 O163 C162 141.4(2)
C162 O163 C164 C165 -173.3(4)
Ba11 O163 C164 C165 53.2(4)
C181 N151 C165 C164 163.4(4)
C152 N151 C165 C164 -75.8(4)
Ba11 N151 C165 C164 41.2(4)
O163 C164 C165 N151 -64.8(5)
O121 Ba12 O171 C172 -134.6(3)
O113 Ba12 O171 C172 -30.1(4)
O104 Ba12 O171 C172 153.4(3)
O107 Ba12 O171 C172 101.7(3)
O110 Ba12 O171 C172 46.9(3)
F130 Ba12 O171 C172 -79.0(3)
N101 Ba12 O171 C172 -123.2(3)
F176 Ba12 O171 C172 20.5(3)
Ba11 Ba12 O171 C172 -140.7(4)
O121 Ba12 O171 Ba11 6.09(9)
O113 Ba12 O171 Ba11 110.61(12)
O104 Ba12 O171 Ba11 -65.89(15)
O107 Ba12 O171 Ba11 -117.61(12)
O110 Ba12 O171 Ba11 -172.40(9)
F130 Ba12 O171 Ba11 61.70(10)
N101 Ba12 O171 Ba11 17.45(18)
F176 Ba12 O171 Ba11 161.15(16)
O121 Ba11 O171 C172 138.6(3)
O154 Ba11 O171 C172 -100.2(3)
O163 Ba11 O171 C172 -5.4(3)
O157 Ba11 O171 C172 -148.4(3)
O160 Ba11 O171 C172 -74.0(4)
N151 Ba11 O171 C172 -37.8(3)
F180 Ba11 O171 C172 34.5(2)
F126 Ba11 O171 C172 112.6(3)
Ba12 Ba11 O171 C172 144.8(3)
O121 Ba11 O171 Ba12 -6.17(9)
O154 Ba11 O171 Ba12 115.02(11)
O163 Ba11 O171 Ba12 -150.12(9)
O157 Ba11 O171 Ba12 66.88(12)
O160 Ba11 O171 Ba12 141.3(3)
N151 Ba11 O171 Ba12 177.44(15)
F180 Ba11 O171 Ba12 -110.28(12)
F126 Ba11 O171 Ba12 -32.17(15)
Ba12 O171 C172 C177 72.3(4)
Ba11 O171 C172 C177 -65.1(4)
Ba12 O171 C172 C173 -47.3(5)
Ba11 O171 C172 C173 175.4(3)
Ba12 O171 C172 C181 -164.2(3)
Ba11 O171 C172 C181 58.4(4)
O171 C172 C173 F175 -62.9(4)
C177 C172 C173 F175 178.4(3)
C181 C172 C173 F175 59.5(5)
O171 C172 C173 F174 175.0(4)
C177 C172 C173 F174 56.3(5)
C181 C172 C173 F174 -62.6(5)
O171 C172 C173 F176 55.4(6)
C177 C172 C173 F176 -63.3(5)
C181 C172 C173 F176 177.7(4)
F175 C173 F176 Ba12 82.5(4)
F174 C173 F176 Ba12 -162.7(3)
C172 C173 F176 Ba12 -39.2(6)
O171 Ba12 F176 C173 13.1(4)
O121 Ba12 F176 C173 42.8(4)
O113 Ba12 F176 C173 161.8(4)
O104 Ba12 F176 C173 -96.4(4)
O107 Ba12 F176 C173 -82.4(4)
O110 Ba12 F176 C173 -141.4(4)
F130 Ba12 F176 C173 97.0(4)
N101 Ba12 F176 C173 136.1(4)
Ba11 Ba12 F176 C173 24.3(4)
O171 C172 C177 F178 180.0(4)
C173 C172 C177 F178 -61.5(5)
C181 C172 C177 F178 54.3(5)
O171 C172 C177 F179 -57.9(5)
C173 C172 C177 F179 60.6(4)
C181 C172 C177 F179 176.4(3)
O171 C172 C177 F180 59.4(4)
C173 C172 C177 F180 177.9(3)
C181 C172 C177 F180 -66.2(4)
F178 C177 F180 Ba11 -153.0(3)
F179 C177 F180 Ba11 93.1(4)
C172 C177 F180 Ba11 -27.6(4)
O121 Ba11 F180 C177 -69.3(3)
O171 Ba11 F180 C177 -0.7(2)
O154 Ba11 F180 C177 54.3(3)
O163 Ba11 F180 C177 140.6(3)
O160 Ba11 F180 C177 161.0(2)
N151 Ba11 F180 C177 71.5(3)
F126 Ba11 F180 C177 -127.6(3)
Ba12 Ba11 F180 C177 -36.1(2)
C152 N151 C181 C172 124.1(4)
C165 N151 C181 C172 -115.1(4)
Ba11 N151 C181 C172 5.5(5)
O171 C172 C181 N151 -39.9(6)
C177 C172 C181 N151 82.7(5)
C173 C172 C181 N151 -158.6(4)
B351 N300 B301 C302 -34.3(5)
B351 N300 B301 C324 95.1(4)
B351 N300 B301 C313 -153.0(3)
N300 B301 C302 C311 121.3(4)
C324 B301 C302 C311 -5.6(5)
C313 B301 C302 C311 -123.0(4)
N300 B301 C302 C303 -58.2(4)
C324 B301 C302 C303 174.9(3)
C313 B301 C302 C303 57.5(4)
C311 C302 C303 F304 -178.1(3)
B301 C302 C303 F304 1.5(5)
C311 C302 C303 C305 0.7(5)
B301 C302 C303 C305 -179.8(3)
F304 C303 C305 F306 0.9(5)
C302 C303 C305 F306 -177.8(3)
F304 C303 C305 C307 179.2(3)
C302 C303 C305 C307 0.4(6)
F306 C305 C307 F308 -0.8(6)
C303 C305 C307 F308 -179.0(4)
F306 C305 C307 C309 176.7(4)
C303 C305 C307 C309 -1.5(6)
F308 C307 C309 F310 1.1(6)
C305 C307 C309 F310 -176.4(4)
F308 C307 C309 C311 179.0(4)
C305 C307 C309 C311 1.5(6)
F310 C309 C311 F312 -0.8(5)
C307 C309 C311 F312 -178.7(3)
F310 C309 C311 C302 177.5(3)
C307 C309 C311 C302 -0.4(6)
C303 C302 C311 F312 177.5(3)
B301 C302 C311 F312 -2.0(6)
C303 C302 C311 C309 -0.7(5)
B301 C302 C311 C309 179.8(4)
N300 B301 C313 C322 136.7(3)
C302 B301 C313 C322 19.7(5)
C324 B301 C313 C322 -105.4(4)
N300 B301 C313 C314 -47.9(4)
C302 B301 C313 C314 -164.9(3)
C324 B301 C313 C314 70.0(4)
C322 C313 C314 F315 176.8(3)
B301 C313 C314 F315 0.8(5)
C322 C313 C314 C316 -2.8(5)
B301 C313 C314 C316 -178.8(3)
F315 C314 C316 F317 1.4(5)
C313 C314 C316 F317 -179.0(3)
F315 C314 C316 C318 -177.0(3)
C313 C314 C316 C318 2.6(6)
F317 C316 C318 F319 1.4(6)
C314 C316 C318 F319 179.9(4)
F317 C316 C318 C320 -179.0(4)
C314 C316 C318 C320 -0.6(6)
F319 C318 C320 F321 -1.5(6)
C316 C318 C320 F321 178.9(4)
F319 C318 C320 C322 178.7(4)
C316 C318 C320 C322 -0.8(6)
F321 C320 C322 F323 -0.1(5)
C318 C320 C322 F323 179.6(4)
F321 C320 C322 C313 -179.3(4)
C318 C320 C322 C313 0.4(6)
C314 C313 C322 F323 -177.8(3)
B301 C313 C322 F323 -2.2(6)
C314 C313 C322 C320 1.3(5)
B301 C313 C322 C320 177.0(3)
N300 B301 C324 C333 3.1(5)
C302 B301 C324 C333 128.0(4)
C313 B301 C324 C333 -110.6(4)
N300 B301 C324 C325 175.0(3)
C302 B301 C324 C325 -60.1(4)
C313 B301 C324 C325 61.2(4)
C333 C324 C325 F326 177.2(3)
B301 C324 C325 F326 4.2(5)
C333 C324 C325 C327 -2.4(6)
B301 C324 C325 C327 -175.5(4)
F326 C325 C327 F328 -0.8(6)
C324 C325 C327 F328 178.9(4)
F326 C325 C327 C329 180.0(4)
C324 C325 C327 C329 -0.3(7)
F328 C327 C329 F330 3.0(7)
C325 C327 C329 F330 -177.7(4)
F328 C327 C329 C331 -177.4(4)
C325 C327 C329 C331 1.9(7)
F330 C329 C331 F332 -2.0(7)
C327 C329 C331 F332 178.4(4)
F330 C329 C331 C333 179.1(4)
C327 C329 C331 C333 -0.4(7)
F332 C331 C333 F334 -2.4(6)
C329 C331 C333 F334 176.4(4)
F332 C331 C333 C324 178.4(4)
C329 C331 C333 C324 -2.7(7)
C325 C324 C333 F334 -175.1(3)
B301 C324 C333 F334 -2.9(6)
C325 C324 C333 C331 4.0(6)
B301 C324 C333 C331 176.2(4)
B301 N300 B351 C352 -2.8(5)
B301 N300 B351 C374 120.9(4)
B301 N300 B351 C363 -128.1(4)
N300 B351 C352 C353 105.3(4)
C374 B351 C352 C353 -16.6(5)
C363 B351 C352 C353 -132.8(3)
N300 B351 C352 C361 -72.7(4)
C374 B351 C352 C361 165.4(3)
C363 B351 C352 C361 49.2(4)
C361 C352 C353 F354 177.0(3)
B351 C352 C353 F354 -1.2(5)
C361 C352 C353 C355 -1.5(5)
B351 C352 C353 C355 -179.6(3)
F354 C353 C355 F356 0.7(5)
C352 C353 C355 F356 179.2(3)
F354 C353 C355 C357 -177.2(3)
C352 C353 C355 C357 1.3(6)
F356 C355 C357 F358 0.4(6)
C353 C355 C357 F358 178.2(4)
F356 C355 C357 C359 -178.7(4)
C353 C355 C357 C359 -0.8(6)
F358 C357 C359 F360 0.5(6)
C355 C357 C359 F360 179.5(4)
F358 C357 C359 C361 -178.4(4)
C355 C357 C359 C361 0.6(6)
F360 C359 C361 F362 0.6(6)
C357 C359 C361 F362 179.5(4)
F360 C359 C361 C352 -179.8(4)
C357 C359 C361 C352 -0.9(6)
C353 C352 C361 F362 -179.1(3)
B351 C352 C361 F362 -0.9(5)
C353 C352 C361 C359 1.3(5)
B351 C352 C361 C359 179.5(4)
C352 B351 C363 C364 -167.9(3)
N300 B351 C363 C364 -45.2(4)
C374 B351 C363 C364 70.3(4)
C352 B351 C363 C372 19.3(5)
N300 B351 C363 C372 141.9(3)
C374 B351 C363 C372 -102.6(4)
C372 C363 C364 F365 177.0(3)
B351 C363 C364 F365 3.2(5)
C372 C363 C364 C366 -2.4(5)
B351 C363 C364 C366 -176.3(3)
F365 C364 C366 F367 1.5(5)
C363 C364 C366 F367 -179.1(3)
F365 C364 C366 C368 -177.4(3)
C363 C364 C366 C368 2.0(6)
F367 C366 C368 F369 1.3(6)
C364 C366 C368 F369 -179.7(4)
F367 C366 C368 C370 -179.4(4)
C364 C366 C368 C370 -0.5(6)
F369 C368 C370 F371 -1.7(6)
C366 C368 C370 F371 179.1(4)
F369 C368 C370 C372 179.0(4)
C366 C368 C370 C372 -0.3(6)
F371 C370 C372 F373 -0.5(5)
C368 C370 C372 F373 178.8(4)
F371 C370 C372 C363 -179.7(3)
C368 C370 C372 C363 -0.3(6)
C364 C363 C372 F373 -177.5(3)
B351 C363 C372 F373 -4.1(5)
C364 C363 C372 C370 1.6(5)
B351 C363 C372 C370 175.0(3)
C352 B351 C374 C375 131.8(4)
N300 B351 C374 C375 9.6(5)
C363 B351 C374 C375 -105.2(4)
C352 B351 C374 C383 -51.3(4)
N300 B351 C374 C383 -173.5(3)
C363 B351 C374 C383 71.6(4)
C383 C374 C375 F376 -176.8(3)
B351 C374 C375 F376 0.2(5)
C383 C374 C375 C377 3.2(5)
B351 C374 C375 C377 -179.8(3)
F376 C375 C377 F378 -0.3(5)
C374 C375 C377 F378 179.7(3)
F376 C375 C377 C379 178.8(3)
C374 C375 C377 C379 -1.2(6)
F378 C377 C379 F380 -0.9(6)
C375 C377 C379 F380 -179.9(3)
F378 C377 C379 C381 178.9(3)
C375 C377 C379 C381 -0.1(6)
F380 C379 C381 F382 -1.8(5)
C377 C379 C381 F382 178.4(3)
F380 C379 C381 C383 179.0(3)
C377 C379 C381 C383 -0.8(5)
F382 C381 C383 F384 1.9(5)
C379 C381 C383 F384 -178.9(3)
F382 C381 C383 C374 -176.0(3)
C379 C381 C383 C374 3.2(6)
C375 C374 C383 F384 178.0(3)
B351 C374 C383 F384 0.7(5)
C375 C374 C383 C381 -4.2(5)
B351 C374 C383 C381 178.5(3)
B451 N400 B401 C424 3.8(5)
B451 N400 B401 C402 -122.5(4)
B451 N400 B401 C413 126.1(4)
N400 B401 C402 C411 141.0(4)
C424 B401 C402 C411 17.3(5)
C413 B401 C402 C411 -102.0(4)
N400 B401 C402 C403 -47.7(5)
C424 B401 C402 C403 -171.5(4)
C413 B401 C402 C403 69.2(4)
C411 C402 C403 F404 177.0(4)
B401 C402 C403 F404 4.4(6)
C411 C402 C403 C405 -2.7(7)
B401 C402 C403 C405 -175.3(5)
F404 C403 C405 F406 0.4(8)
C402 C403 C405 F406 -179.9(5)
F404 C403 C405 C407 -178.0(5)
C402 C403 C405 C407 1.7(9)
F406 C405 C407 F408 2.8(9)
C403 C405 C407 F408 -178.8(5)
F406 C405 C407 C409 -177.4(5)
C403 C405 C407 C409 1.0(8)
F408 C407 C409 F410 -0.5(7)
C405 C407 C409 F410 179.7(5)
F408 C407 C409 C411 177.4(4)
C405 C407 C409 C411 -2.4(7)
F410 C409 C411 F412 -1.0(6)
C407 C409 C411 F412 -178.9(4)
F410 C409 C411 C402 179.1(4)
C407 C409 C411 C402 1.3(7)
C403 C402 C411 F412 -178.6(4)
B401 C402 C411 F412 -6.8(6)
C403 C402 C411 C409 1.2(6)
B401 C402 C411 C409 173.0(4)
N400 B401 C413 C422 6.7(6)
C424 B401 C413 C422 128.9(4)
C402 B401 C413 C422 -109.0(4)
N400 B401 C413 C414 -175.7(3)
C424 B401 C413 C414 -53.5(4)
C402 B401 C413 C414 68.6(4)
C422 C413 C414 F415 178.2(4)
B401 C413 C414 F415 0.2(5)
C422 C413 C414 C416 -3.8(6)
B401 C413 C414 C416 178.2(4)
F415 C414 C416 F417 0.0(6)
C413 C414 C416 F417 -178.1(4)
F415 C414 C416 C418 179.4(4)
C413 C414 C416 C418 1.3(7)
F417 C416 C418 F419 0.3(7)
C414 C416 C418 F419 -179.1(4)
F417 C416 C418 C420 -179.3(4)
C414 C416 C418 C420 1.2(7)
F419 C418 C420 F421 -1.0(7)
C416 C418 C420 F421 178.7(4)
F419 C418 C420 C422 179.4(4)
C416 C418 C420 C422 -0.9(7)
F421 C420 C422 F423 -1.4(7)
C418 C420 C422 F423 178.2(4)
F421 C420 C422 C413 178.4(4)
C418 C420 C422 C413 -2.0(7)
C414 C413 C422 F423 -176.0(4)
B401 C413 C422 F423 1.7(7)
C414 C413 C422 C420 4.1(6)
B401 C413 C422 C420 -178.2(4)
N400 B401 C424 C425 103.2(4)
C402 B401 C424 C425 -133.8(4)
C413 B401 C424 C425 -19.2(5)
N400 B401 C424 C433 -76.6(4)
C402 B401 C424 C433 46.4(5)
C413 B401 C424 C433 161.0(3)
C433 C424 C425 F426 176.3(3)
B401 C424 C425 F426 -3.5(5)
C433 C424 C425 C427 -1.9(5)
B401 C424 C425 C427 178.3(3)
F426 C425 C427 F428 0.9(5)
C424 C425 C427 F428 179.2(3)
F426 C425 C427 C429 -176.8(3)
C424 C425 C427 C429 1.4(6)
F428 C427 C429 F430 0.9(5)
C425 C427 C429 F430 178.7(3)
F428 C427 C429 C431 -178.5(3)
C425 C427 C429 C431 -0.7(5)
F430 C429 C431 F432 -0.1(5)
C427 C429 C431 F432 179.3(3)
F430 C429 C431 C433 -178.7(3)
C427 C429 C431 C433 0.6(5)
F432 C431 C433 F434 -0.2(5)
C429 C431 C433 F434 178.5(3)
F432 C431 C433 C424 180.0(3)
C429 C431 C433 C424 -1.3(6)
C425 C424 C433 F434 -177.9(3)
B401 C424 C433 F434 1.8(5)
C425 C424 C433 C431 1.9(5)
B401 C424 C433 C431 -178.3(3)
B401 N400 B451 C474 82.4(4)
B401 N400 B451 C452 -45.8(5)
B401 N400 B451 C463 -165.5(3)
N400 B451 C452 C461 119.1(4)
C474 B451 C452 C461 -7.5(5)
C463 B451 C452 C461 -124.8(4)
N400 B451 C452 C453 -59.1(4)
C474 B451 C452 C453 174.4(3)
C463 B451 C452 C453 57.1(4)
C461 C452 C453 F454 -179.3(3)
B451 C452 C453 F454 -0.9(5)
C461 C452 C453 C455 -0.1(5)
B451 C452 C453 C455 178.3(3)
F454 C453 C455 F456 2.0(5)
C452 C453 C455 F456 -177.2(3)
F454 C453 C455 C457 -179.2(3)
C452 C453 C455 C457 1.6(6)
F456 C455 C457 F458 -1.8(6)
C453 C455 C457 F458 179.3(4)
F456 C455 C457 C459 177.8(4)
C453 C455 C457 C459 -1.0(6)
F458 C457 C459 F460 1.5(6)
C455 C457 C459 F460 -178.1(4)
F458 C457 C459 C461 178.6(4)
C455 C457 C459 C461 -1.0(6)
F460 C459 C461 F462 2.6(5)
C457 C459 C461 F462 -174.5(3)
F460 C459 C461 C452 179.9(3)
C457 C459 C461 C452 2.8(6)
C453 C452 C461 F462 175.0(3)
B451 C452 C461 F462 -3.2(5)
C453 C452 C461 C459 -2.1(5)
B451 C452 C461 C459 179.7(3)
N400 B451 C463 C472 -52.5(5)
C474 B451 C463 C472 66.7(4)
C452 B451 C463 C472 -168.3(4)
N400 B451 C463 C464 136.2(4)
C474 B451 C463 C464 -104.6(4)
C452 B451 C463 C464 20.4(5)
C472 C463 C464 F465 -179.5(4)
B451 C463 C464 F465 -7.6(6)
C472 C463 C464 C466 -0.3(6)
B451 C463 C464 C466 171.6(4)
F465 C464 C466 F467 -0.9(6)
C463 C464 C466 F467 179.8(4)
F465 C464 C466 C468 180.0(4)
C463 C464 C466 C468 0.7(7)
F467 C466 C468 F469 1.8(7)
C464 C466 C468 F469 -179.1(4)
F467 C466 C468 C470 -179.7(5)
C464 C466 C468 C470 -0.6(7)
F469 C468 C470 F471 0.0(8)
C466 C468 C470 F471 -178.5(5)
F469 C468 C470 C472 178.5(5)
C466 C468 C470 C472 0.0(8)
F471 C470 C472 F473 0.6(8)
C468 C470 C472 F473 -177.9(5)
F471 C470 C472 C463 179.0(5)
C468 C470 C472 C463 0.5(8)
C464 C463 C472 F473 178.0(4)
B451 C463 C472 F473 5.6(6)
C464 C463 C472 C470 -0.4(7)
B451 C463 C472 C470 -172.8(5)
N400 B451 C474 C483 13.1(5)
C452 B451 C474 C483 136.0(4)
C463 B451 C474 C483 -101.5(4)
N400 B451 C474 C475 -174.5(3)
C452 B451 C474 C475 -51.6(4)
C463 B451 C474 C475 70.8(4)
C483 C474 C475 F476 175.3(3)
B451 C474 C475 F476 1.9(5)
C483 C474 C475 C477 -5.8(5)
B451 C474 C475 C477 -179.1(3)
F476 C475 C477 F478 3.2(5)
C474 C475 C477 F478 -175.8(3)
F476 C475 C477 C479 -177.5(4)
C474 C475 C477 C479 3.5(6)
F478 C477 C479 F480 0.5(6)
C475 C477 C479 F480 -178.7(4)
F478 C477 C479 C481 179.9(4)
C475 C477 C479 C481 0.6(6)
F480 C479 C481 F482 -2.5(7)
C477 C479 C481 F482 178.1(4)
F480 C479 C481 C483 177.5(4)
C477 C479 C481 C483 -1.9(7)
F482 C481 C483 F484 -0.5(6)
C479 C481 C483 F484 179.5(4)
F482 C481 C483 C474 179.1(4)
C479 C481 C483 C474 -0.9(6)
C475 C474 C483 F484 -175.9(3)
B451 C474 C483 F484 -3.2(6)
C475 C474 C483 C481 4.5(6)
B451 C474 C483 C481 177.2(4)
B551 N500 B501 C524 -17.1(5)
B551 N500 B501 C502 111.0(4)
B551 N500 B501 C513 -138.7(3)
C524 B501 C502 C503 128.7(4)
N500 B501 C502 C503 2.8(5)
C513 B501 C502 C503 -109.5(4)
C524 B501 C502 C511 -58.2(4)
N500 B501 C502 C511 175.9(3)
C513 B501 C502 C511 63.6(4)
C511 C502 C503 F504 -177.5(3)
B501 C502 C503 F504 -4.2(5)
C511 C502 C503 C505 1.8(5)
B501 C502 C503 C505 175.1(3)
F504 C503 C505 F506 -1.6(5)
C502 C503 C505 F506 179.1(3)
F504 C503 C505 C507 178.6(3)
C502 C503 C505 C507 -0.7(6)
F506 C505 C507 F508 0.3(6)
C503 C505 C507 F508 -179.9(4)
F506 C505 C507 C509 179.7(3)
C503 C505 C507 C509 -0.5(6)
F508 C507 C509 F510 0.3(6)
C505 C507 C509 F510 -179.2(3)
F508 C507 C509 C511 179.9(3)
C505 C507 C509 C511 0.5(6)
F510 C509 C511 F512 0.3(5)
C507 C509 C511 F512 -179.3(3)
F510 C509 C511 C502 -179.6(3)
C507 C509 C511 C502 0.7(6)
C503 C502 C511 F512 178.3(3)
B501 C502 C511 F512 4.1(4)
C503 C502 C511 C509 -1.8(5)
B501 C502 C511 C509 -176.0(3)
C524 B501 C513 C514 -167.5(3)
N500 B501 C513 C514 -47.3(4)
C502 B501 C513 C514 69.3(4)
C524 B501 C513 C522 17.3(5)
N500 B501 C513 C522 137.5(3)
C502 B501 C513 C522 -105.9(4)
C522 C513 C514 F515 176.5(3)
B501 C513 C514 F515 0.7(5)
C522 C513 C514 C516 -3.2(5)
B501 C513 C514 C516 -179.0(3)
F515 C514 C516 F517 1.7(5)
C513 C514 C516 F517 -178.6(3)
F515 C514 C516 C518 -177.5(3)
C513 C514 C516 C518 2.2(6)
F517 C516 C518 F519 2.4(6)
C514 C516 C518 F519 -178.4(4)
F517 C516 C518 C520 -178.5(4)
C514 C516 C518 C520 0.7(6)
F519 C518 C520 F521 -2.4(6)
C516 C518 C520 F521 178.5(4)
F519 C518 C520 C522 177.0(4)
C516 C518 C520 C522 -2.1(6)
F521 C520 C522 F523 0.0(5)
C518 C520 C522 F523 -179.4(3)
F521 C520 C522 C513 -179.8(3)
C518 C520 C522 C513 0.9(6)
C514 C513 C522 F523 -178.0(3)
B501 C513 C522 F523 -2.7(6)
C514 C513 C522 C520 1.7(5)
B501 C513 C522 C520 177.1(3)
N500 B501 C524 C525 118.0(4)
C502 B501 C524 C525 -8.4(5)
C513 B501 C524 C525 -124.5(4)
N500 B501 C524 C533 -62.9(4)
C502 B501 C524 C533 170.7(3)
C513 B501 C524 C533 54.6(4)
C533 C524 C525 F526 176.1(3)
B501 C524 C525 F526 -4.8(6)
C533 C524 C525 C527 -2.2(5)
B501 C524 C525 C527 176.9(4)
F526 C525 C527 F528 1.6(5)
C524 C525 C527 F528 180.0(4)
F526 C525 C527 C529 -176.6(4)
C524 C525 C527 C529 1.8(6)
F528 C527 C529 F530 1.2(6)
C525 C527 C529 F530 179.3(4)
F528 C527 C529 C531 -178.2(4)
C525 C527 C529 C531 -0.1(6)
F530 C529 C531 F532 -1.8(6)
C527 C529 C531 F532 177.6(4)
F530 C529 C531 C533 179.5(3)
C527 C529 C531 C533 -1.1(6)
F532 C531 C533 F534 1.0(5)
C529 C531 C533 F534 179.7(3)
F532 C531 C533 C524 -178.1(3)
C529 C531 C533 C524 0.6(6)
C525 C524 C533 F534 -178.1(3)
B501 C524 C533 F534 2.7(5)
C525 C524 C533 C531 1.0(5)
B501 C524 C533 C531 -178.2(3)
B501 N500 B551 C552 -18.2(5)
B501 N500 B551 C563 108.0(4)
B501 N500 B551 C574 -141.5(3)
N500 B551 C552 C561 111.8(4)
C563 B551 C552 C561 -13.6(5)
C574 B551 C552 C561 -129.4(3)
N500 B551 C552 C553 -65.7(4)
C563 B551 C552 C553 168.8(3)
C574 B551 C552 C553 53.1(4)
C561 C552 C553 F554 -177.9(3)
B551 C552 C553 F554 -0.1(5)
C561 C552 C553 C555 2.3(5)
B551 C552 C553 C555 -179.9(3)
F554 C553 C555 F556 -1.4(5)
C552 C553 C555 F556 178.4(3)
F554 C553 C555 C557 178.5(3)
C552 C553 C555 C557 -1.8(6)
F556 C555 C557 F558 2.2(5)
C553 C555 C557 F558 -177.6(3)
F556 C555 C557 C559 -179.9(3)
C553 C555 C557 C559 0.2(6)
F558 C557 C559 F560 0.0(5)
C555 C557 C559 F560 -177.8(3)
F558 C557 C559 C561 178.3(3)
C555 C557 C559 C561 0.5(6)
C553 C552 C561 F562 175.9(3)
B551 C552 C561 F562 -1.8(5)
C553 C552 C561 C559 -1.6(5)
B551 C552 C561 C559 -179.3(3)
F560 C559 C561 F562 0.9(5)
C557 C559 C561 F562 -177.4(3)
F560 C559 C561 C552 178.6(3)
C557 C559 C561 C552 0.3(6)
N500 B551 C563 C564 -178.5(3)
C552 B551 C563 C564 -54.7(4)
C574 B551 C563 C564 68.1(4)
N500 B551 C563 C572 8.2(5)
C552 B551 C563 C572 132.1(4)
C574 B551 C563 C572 -105.2(4)
C572 C563 C564 F565 178.2(3)
B551 C563 C564 F565 3.8(5)
C572 C563 C564 C566 -3.8(5)
B551 C563 C564 C566 -178.1(3)
F565 C564 C566 F567 1.0(5)
C563 C564 C566 F567 -177.1(3)
F565 C564 C566 C568 -179.2(3)
C563 C564 C566 C568 2.6(6)
F567 C566 C568 F569 -0.2(6)
C564 C566 C568 F569 -179.9(3)
F567 C566 C568 C570 179.4(3)
C564 C566 C568 C570 -0.4(6)
F569 C568 C570 F571 -1.3(6)
C566 C568 C570 F571 179.2(3)
F569 C568 C570 C572 179.3(3)
C566 C568 C570 C572 -0.2(6)
F571 C570 C572 F573 -0.8(5)
C568 C570 C572 F573 178.7(3)
F571 C570 C572 C563 179.3(3)
C568 C570 C572 C563 -1.3(6)
C564 C563 C572 F573 -176.8(3)
B551 C563 C572 F573 -3.3(5)
C564 C563 C572 C570 3.1(5)
B551 C563 C572 C570 176.6(3)
N500 B551 C574 C575 133.3(3)
C552 B551 C574 C575 13.0(5)
C563 B551 C574 C575 -109.3(4)
N500 B551 C574 C583 -53.9(4)
C552 B551 C574 C583 -174.2(3)
C563 B551 C574 C583 63.5(4)
C583 C574 C575 F576 -178.7(3)
B551 C574 C575 F576 -5.5(5)
C583 C574 C575 C577 0.5(5)
B551 C574 C575 C577 173.7(3)
F576 C575 C577 F578 -2.1(5)
C574 C575 C577 F578 178.6(3)
F576 C575 C577 C579 178.8(3)
C574 C575 C577 C579 -0.5(6)
F578 C577 C579 F580 -0.4(5)
C575 C577 C579 F580 178.7(3)
F578 C577 C579 C581 -179.1(3)
C575 C577 C579 C581 0.0(5)
F580 C579 C581 F582 1.7(5)
C577 C579 C581 F582 -179.6(3)
F580 C579 C581 C583 -178.3(3)
C577 C579 C581 C583 0.4(5)
F582 C581 C583 F584 0.8(5)
C579 C581 C583 F584 -179.2(3)
F582 C581 C583 C574 179.7(3)
C579 C581 C583 C574 -0.3(6)
C575 C574 C583 F584 178.7(3)
B551 C574 C583 F584 4.9(5)
C575 C574 C583 C581 -0.1(5)
B551 C574 C583 C581 -174.0(3)
B651 N600 B601 C902 95.3(6)
B651 N600 B601 C624 -31.5(5)
B651 N600 B601 C613 -153.1(4)
B651 N600 B601 C602 94.6(6)
C902 B601 C602 C603 -176(5)
N600 B601 C602 C603 -171.9(12)
C624 B601 C602 C603 -46.9(14)
C613 B601 C602 C603 72.0(14)
C902 B601 C602 C611 4(3)
N600 B601 C602 C611 8.1(8)
C624 B601 C602 C611 133.1(6)
C613 B601 C602 C611 -108.1(6)
B601 C602 C603 F604 -2.1(16)
C611 C602 C603 F604 177.9(7)
B601 C602 C603 C605 177.6(9)
C611 C602 C603 C605 -2.3(14)
C602 C603 C605 F606 179.3(11)
F604 C603 C605 F606 -0.9(10)
C602 C603 C605 C607 -0.7(14)
F604 C603 C605 C607 179.0(7)
F606 C605 C607 F608 -0.1(12)
C603 C605 C607 F608 179.9(7)
F606 C605 C607 C609 -176.3(7)
C603 C605 C607 C609 3.8(12)
F608 C607 C609 C611 -179.8(7)
C605 C607 C609 C611 -3.2(12)
F608 C607 C609 F610 -1.1(11)
C605 C607 C609 F610 175.5(7)
F610 C609 C611 F612 -1.0(12)
C607 C609 C611 F612 177.8(7)
F610 C609 C611 C602 -178.4(7)
C607 C609 C611 C602 0.4(11)
C603 C602 C611 F612 -174.8(9)
B601 C602 C611 F612 5.2(11)
C603 C602 C611 C609 2.4(12)
B601 C602 C611 C609 -177.6(7)
N600 B601 C902 C903 12(2)
C624 B601 C902 C903 134(2)
C613 B601 C902 C903 -101(2)
C602 B601 C902 C903 -171(6)
N600 B601 C902 C911 -176.7(4)
C624 B601 C902 C911 -55.4(7)
C613 B601 C902 C911 69.7(6)
C602 B601 C902 C911 0(3)
B601 C902 C903 F904 -1(2)
C911 C902 C903 F904 -172.1(6)
B601 C902 C903 C905 177.7(17)
C911 C902 C903 C905 6.8(12)
C902 C903 C905 F906 175.7(10)
F904 C903 C905 F906 -5.4(10)
C902 C903 C905 C907 -2.9(13)
F904 C903 C905 C907 175.9(7)
F906 C905 C907 C909 177.0(7)
C903 C905 C907 C909 -4.4(12)
F906 C905 C907 F908 -0.5(12)
C903 C905 C907 F908 178.1(6)
C905 C907 C909 F910 -175.3(7)
F908 C907 C909 F910 2.2(11)
C905 C907 C909 C911 4.4(12)
F908 C907 C909 C911 -178.0(7)
F910 C909 C911 F912 -1.6(12)
C907 C909 C911 F912 178.7(7)
F910 C909 C911 C902 -179.7(7)
C907 C909 C911 C902 0.6(11)
C903 C902 C911 F912 176.5(8)
B601 C902 C911 F912 0.4(10)
C903 C902 C911 C909 -5.4(11)
B601 C902 C911 C909 178.5(7)
C902 B601 C613 C614 -109.2(6)
N600 B601 C613 C614 137.9(4)
C624 B601 C613 C614 18.9(5)
C602 B601 C613 C614 -98.7(6)
C902 B601 C613 C622 63.9(6)
N600 B601 C613 C622 -49.1(4)
C624 B601 C613 C622 -168.1(3)
C602 B601 C613 C622 74.3(6)
C622 C613 C614 F615 -177.2(4)
B601 C613 C614 F615 -3.6(6)
C622 C613 C614 C616 3.0(6)
B601 C613 C614 C616 176.6(4)
F615 C614 C616 F617 -0.4(7)
C613 C614 C616 F617 179.4(4)
F615 C614 C616 C618 177.9(4)
C613 C614 C616 C618 -2.3(8)
F617 C616 C618 F619 -1.1(7)
C614 C616 C618 F619 -179.5(4)
F617 C616 C618 C620 177.8(4)
C614 C616 C618 C620 -0.6(7)
F619 C618 C620 F621 2.3(6)
C616 C618 C620 F621 -176.6(4)
F619 C618 C620 C622 -178.8(4)
C616 C618 C620 C622 2.3(6)
F621 C620 C622 F623 -0.3(5)
C618 C620 C622 F623 -179.2(4)
F621 C620 C622 C613 177.4(4)
C618 C620 C622 C613 -1.5(6)
C614 C613 C622 F623 176.6(3)
B601 C613 C622 F623 2.7(5)
C614 C613 C622 C620 -1.1(6)
B601 C613 C622 C620 -175.0(4)
C902 B601 C624 C633 -6.8(7)
N600 B601 C624 C633 113.6(4)
C613 B601 C624 C633 -127.9(4)
C602 B601 C624 C633 -16.4(6)
C902 B601 C624 C625 175.8(6)
N600 B601 C624 C625 -63.8(4)
C613 B601 C624 C625 54.7(4)
C602 B601 C624 C625 166.2(5)
C633 C624 C625 F626 179.9(3)
B601 C624 C625 F626 -2.4(5)
C633 C624 C625 C627 1.8(5)
B601 C624 C625 C627 179.5(3)
F626 C625 C627 F628 1.6(5)
C624 C625 C627 F628 179.8(3)
F626 C625 C627 C629 -179.6(3)
C624 C625 C627 C629 -1.4(6)
F628 C627 C629 F630 0.0(6)
C625 C627 C629 F630 -178.8(3)
F628 C627 C629 C631 179.8(3)
C625 C627 C629 C631 1.0(6)
F630 C629 C631 F632 1.5(6)
C627 C629 C631 F632 -178.3(3)
F630 C629 C631 C633 178.6(3)
C627 C629 C631 C633 -1.2(6)
C625 C624 C633 F634 176.3(3)
B601 C624 C633 F634 -1.2(5)
C625 C624 C633 C631 -1.9(5)
B601 C624 C633 C631 -179.5(3)
F632 C631 C633 F634 0.4(5)
C629 C631 C633 F634 -176.6(3)
F632 C631 C633 C624 178.8(3)
C629 C631 C633 C624 1.8(6)
B601 N600 B651 C674 -14.4(5)
B601 N600 B651 C663 111.1(4)
B601 N600 B651 C652 -137.5(4)
N600 B651 C652 C653 -45.5(4)
C674 B651 C652 C653 -165.7(3)
C663 B651 C652 C653 71.3(4)
N600 B651 C652 C661 140.8(4)
C674 B651 C652 C661 20.6(5)
C663 B651 C652 C661 -102.4(4)
C661 C652 C653 F654 178.2(3)
B651 C652 C653 F654 3.6(5)
C661 C652 C653 C655 -1.4(5)
B651 C652 C653 C655 -176.0(3)
F654 C653 C655 F656 -1.0(5)
C652 C653 C655 F656 178.6(3)
F654 C653 C655 C657 -179.1(3)
C652 C653 C655 C657 0.5(6)
F656 C655 C657 F658 1.3(6)
C653 C655 C657 F658 179.3(4)
F656 C655 C657 C659 -177.6(4)
C653 C655 C657 C659 0.5(6)
F658 C657 C659 F660 0.2(6)
C655 C657 C659 F660 179.1(4)
F658 C657 C659 C661 -179.3(4)
C655 C657 C659 C661 -0.5(6)
F660 C659 C661 F662 -1.0(5)
C657 C659 C661 F662 178.5(4)
F660 C659 C661 C652 179.9(4)
C657 C659 C661 C652 -0.6(6)
C653 C652 C661 F662 -177.6(3)
B651 C652 C661 F662 -3.4(6)
C653 C652 C661 C659 1.4(5)
B651 C652 C661 C659 175.6(4)
N600 B651 C663 C672 -175.0(3)
C674 B651 C663 C672 -52.3(5)
C652 B651 C663 C672 70.7(4)
N600 B651 C663 C664 11.7(5)
C674 B651 C663 C664 134.4(4)
C652 B651 C663 C664 -102.7(4)
C672 C663 C664 F665 -175.4(4)
B651 C663 C664 F665 -1.7(6)
C672 C663 C664 C666 4.3(6)
B651 C663 C664 C666 178.0(4)
F665 C664 C666 C668 177.7(5)
C663 C664 C666 C668 -2.1(8)
F665 C664 C666 F667 -0.9(7)
C663 C664 C666 F667 179.4(4)
F667 C666 C668 F669 -1.5(9)
C664 C666 C668 F669 180.0(5)
F667 C666 C668 C670 178.1(5)
C664 C666 C668 C670 -0.4(9)
C666 C668 C670 F671 -179.7(5)
F669 C668 C670 F671 -0.1(8)
C666 C668 C670 C672 0.2(9)
F669 C668 C670 C672 179.8(5)
C664 C663 C672 F673 177.1(4)
B651 C663 C672 F673 2.8(6)
C664 C663 C672 C670 -4.5(6)
B651 C663 C672 C670 -178.9(4)
F671 C670 C672 F673 0.8(7)
C668 C670 C672 F673 -179.1(5)
F671 C670 C672 C663 -177.6(4)
C668 C670 C672 C663 2.5(8)
N600 B651 C674 C675 -70.5(4)
C663 B651 C674 C675 165.7(3)
C652 B651 C674 C675 48.8(4)
N600 B651 C674 C683 107.4(4)
C663 B651 C674 C683 -16.4(5)
C652 B651 C674 C683 -133.2(3)
C683 C674 C675 F676 179.8(3)
B651 C674 C675 F676 -2.0(5)
C683 C674 C675 C677 -0.7(5)
B651 C674 C675 C677 177.5(3)
F676 C675 C677 F678 0.8(5)
C674 C675 C677 F678 -178.7(3)
F676 C675 C677 C679 179.6(3)
C674 C675 C677 C679 0.1(6)
F678 C677 C679 F680 0.1(5)
C675 C677 C679 F680 -178.7(3)
F678 C677 C679 C681 -180.0(3)
C675 C677 C679 C681 1.2(5)
F680 C679 C681 F682 0.8(5)
C677 C679 C681 F682 -179.2(3)
F680 C679 C681 C683 178.2(3)
C677 C679 C681 C683 -1.8(5)
F682 C681 C683 F684 1.4(5)
C679 C681 C683 F684 -175.9(3)
F682 C681 C683 C674 178.5(3)
C679 C681 C683 C674 1.1(6)
C675 C674 C683 F684 177.0(3)
B651 C674 C683 F684 -1.1(5)
C675 C674 C683 C681 0.1(5)
B651 C674 C683 C681 -178.0(3)

loop_
_platon_squeeze_void_nr
_platon_squeeze_void_average_x
_platon_squeeze_void_average_y
_platon_squeeze_void_average_z
_platon_squeeze_void_volume
_platon_squeeze_void_count_electrons
_platon_squeeze_void_content
1 0.050 0.437 0.302 16 1 ' '
2 0.336 0.056 0.238 232 32 ' '
3 0.119 0.859 0.477 10 0 ' '
4 0.321 0.250 0.735 7 0 ' '
5 0.664 0.944 0.762 232 32 ' '
6 0.393 0.781 0.250 7 0 ' '
7 0.607 0.219 0.750 7 0 ' '
8 0.679 0.750 0.265 7 0 ' '
9 0.880 0.141 0.523 10 0 ' '
10 0.950 0.563 0.698 16 1 ' '
